data_7064428
loop_
_publ_author_name
'Zhang, Xiaoyan'
'Dou, Yanrui'
'Xu, Na'
'Tan, Hui'
'Wang, Xiuli'

_publ_section_title
;
 Unveiling the catalytic potency of copper-integrated
 [P6Mo18O73]n&#x2212;-based complexes: structural basis and enhanced
 performance in selective oxidation of aromatic alcohol
;
_journal_issue 17
_journal_name_full 'New Journal of Chemistry'
_journal_page_first 7470
_journal_page_last 7479
_journal_paper_doi 10.1039/D6NJ00261G
_journal_volume 50
_journal_year 2026
_chemical_formula_moiety
'2(H4 Mo36 Na O148 P12 Sr2), 10(H2 O), 34(C7 H7 N2), 2(C7 H6.5 N2), C7 H6 N2, 1.6[H2O], 14.4[H2O], 1[H2O], 1[H2O]'
_chemical_formula_sum 'C259 H321 Mo72 N74 Na2 O324 P24 Sr4'
_chemical_formula_weight 17702.30
_space_group_crystal_system triclinic
_space_group_IT_number 2
_space_group_name_Hall '-P 1'
_space_group_name_H-M_alt 'P -1'
_atom_sites_solution_hydrogens mixed
_atom_sites_solution_primary dual
_audit_creation_date 2025-08-01
_audit_creation_method
;
Olex2 1.5-alpha
(compiled 2025.07.13 svn.rb7424aed for OlexSys, GUI svn.r7311)
;
_audit_update_record
;
2025-08-07 deposited with the CCDC.	2026-04-14 downloaded from the CCDC.
;
_cell_angle_alpha 116.8600(10)
_cell_angle_beta 94.4990(10)
_cell_angle_gamma 104.0350(10)
_cell_formula_units_Z 1
_cell_length_a 18.3207(5)
_cell_length_b 26.9821(8)
_cell_length_c 28.8827(9)
_cell_measurement_reflns_used 9738
_cell_measurement_temperature 296.15
_cell_measurement_theta_max 25.127
_cell_measurement_theta_min 1.628
_cell_volume 12061.9(6)
_computing_cell_refinement 'SAINT+ Ver. 2016.5-0 (Bruker-AXS, 2016)'
_computing_data_collection 'APEX3 Ver. 2016.5-0 (Bruker-AXS, 2016)'
_computing_data_reduction 'SAINT+ Ver. 2016.5-0 (Bruker-AXS, 2016)'
_computing_molecular_graphics 'OLEX2 (Dolomanov et al., 2009)'
_computing_publication_material 'OLEX2 (Dolomanov et al., 2009)'
_computing_structure_refinement 'XL (Sheldrick, 2015b)'
_computing_structure_solution 'XT (Sheldrick, 2015a)'
_diffrn_ambient_temperature 296.15
_diffrn_detector 'charge-coupled device (CCD) area detector'
_diffrn_detector_area_resol_mean 7.9
_diffrn_detector_type 'Bruker APEX II'
_diffrn_measured_fraction_theta_full 0.997
_diffrn_measured_fraction_theta_max 0.996
_diffrn_measurement_device 'three-circle diffractometer'
_diffrn_measurement_device_type 'Bruker APEX II Quazar'
_diffrn_measurement_method '0.5\% \w and 0.5\% \f scans'
_diffrn_radiation_collimation 'focusing mirrors'
_diffrn_radiation_detector 'Bruker APEX II'
_diffrn_radiation_monochromator 'mirror optics'
_diffrn_radiation_probe x-ray
_diffrn_radiation_type 'Mo K\a'
_diffrn_radiation_wavelength 0.71073
_diffrn_radiation_xray_symbol K-L~3~
_diffrn_reflns_av_R_equivalents 0.0670
_diffrn_reflns_av_unetI/netI 0.0342
_diffrn_reflns_Laue_measured_fraction_full 0.997
_diffrn_reflns_Laue_measured_fraction_max 0.996
_diffrn_reflns_limit_h_max 22
_diffrn_reflns_limit_h_min -22
_diffrn_reflns_limit_k_max 33
_diffrn_reflns_limit_k_min -33
_diffrn_reflns_limit_l_max 35
_diffrn_reflns_limit_l_min -35
_diffrn_reflns_number 564785
_diffrn_reflns_point_group_measured_fraction_full 0.997
_diffrn_reflns_point_group_measured_fraction_max 0.996
_diffrn_reflns_theta_full 25.242
_diffrn_reflns_theta_max 26.032
_diffrn_reflns_theta_min 1.887
_diffrn_source 'microfocus sealed X-ray tube'
_diffrn_source_type 'Incoatec I\ms'
_diffrn_standards_number 0
_exptl_absorpt_coefficient_mu 2.438
_exptl_absorpt_correction_T_max 0.87
_exptl_absorpt_correction_T_min 0.86
_exptl_absorpt_correction_type multi-scan
_exptl_absorpt_process_details
;
SADABS-2016/2 (Krause et al., 2015) was used for absorption correction.
;
_exptl_crystal_colour blue
_exptl_crystal_colour_primary green
_exptl_crystal_density_diffrn 2.437
_exptl_crystal_density_method 'not measured'
_exptl_crystal_description block
_exptl_crystal_F_000 8543
_exptl_crystal_size_max 0.24
_exptl_crystal_size_mid 0.22
_exptl_crystal_size_min 0.2
_refine_diff_density_max 2.695
_refine_diff_density_min -1.513
_refine_diff_density_rms 0.114
_refine_ls_extinction_method none
_refine_ls_goodness_of_fit_ref 1.019
_refine_ls_hydrogen_treatment constr
_refine_ls_matrix_type full
_refine_ls_number_parameters 3390
_refine_ls_number_reflns 47444
_refine_ls_number_restraints 634
_refine_ls_restrained_S_all 1.037
_refine_ls_R_factor_all 0.0355
_refine_ls_R_factor_gt 0.0306
_refine_ls_shift/su_max 0.006
_refine_ls_shift/su_mean 0.000
_refine_ls_structure_factor_coef Fsqd
_refine_ls_weighting_details 'w=1/[\s^2^(Fo^2^)+(0.0345P)^2^+34.9918P] where P=(Fo^2^+2Fc^2^)/3'
_refine_ls_weighting_scheme calc
_refine_ls_wR_factor_gt 0.0777
_refine_ls_wR_factor_ref 0.0806
_reflns_Friedel_coverage 0.000
_reflns_number_gt 42075
_reflns_number_total 47444
_reflns_threshold_expression 'I > 2\s(I)'
_cod_data_source_file d6nj00261g2.cif
_cod_data_source_block 2
_cod_original_sg_symbol_H-M P-1
_cod_database_code 7064428
_shelx_shelxl_version_number 2019/3
_shelx_space_group_comment
;
The symmetry employed for this shelxl refinement is uniquely defined
by the following loop, which should always be used as a source of
symmetry information in preference to the above space-group names.
They are only intended as comments.
;
_shelx_estimated_absorpt_t_max 0.641
_shelx_estimated_absorpt_t_min 0.592
_olex2_refinement_description
;
1. Fixed Uiso
 At 1.2 times of:
  All C(H) groups, All N(H) groups
 At 1.5 times of:
  All O(H,H) groups
2. Restrained distances
 N35-C127 = C128-C131
 2.14 with sigma of 0.1
 N35-N36 = C131-C127
 2.14 with sigma of 0.1
 N35-C128 = N35-C131 = N36-C131 = N36-C127
 1.4 with sigma of 0.1
 C127-N35 = C128-C131
 2.14 with sigma of 0.1
 C128-N36
 2.14 with sigma of 0.1
 N35-C128 = N35-C131 = N36-C127 = N36-C131
 1.4 with sigma of 0.01
 C131-C127 = N36-C128
 2.2 with sigma of 0.01
 N35-N36 = C131-C128
 2.2 with sigma of 0.01
 H4WA-H5WB_$1
 2 with sigma of 0.01
 H5WA-H38A
 1.9 with sigma of 0.01
 H6WB-H33_$2
 1.9 with sigma of 0.01
 H5WA-H112_$1
 2 with sigma of 0.01
3. Restrained planarity
 N35, N36, C127, C128, C131
 with sigma of 0.01
 N35, N36, C125, C126, C127, C128, C129, C130, C131
 with sigma of 0.01
4. Uiso/Uaniso restraints and constraints
Uanis(C59) \\sim Ueq: with sigma of 0.01 and sigma for terminal atoms of 0.02
Uanis(C18) \\sim Ueq, Uanis(N11) \\sim Ueq, Uanis(C31) \\sim Ueq, Uanis(C22)
\\sim Ueq, Uanis(N8) \\sim Ueq, Uanis(C17) \\sim Ueq, Uanis(C21) \\sim Ueq,
Uanis(C20) \\sim Ueq, Uanis(C19) \\sim Ueq: with sigma of 0.005 and sigma for
terminal atoms of 0.01
Uanis(N35) \\sim Ueq, Uanis(C131) \\sim Ueq, Uanis(C128) \\sim Ueq, Uanis(N36)
\\sim Ueq, Uanis(C127) \\sim Ueq, Uanis(C129) \\sim Ueq, Uanis(C126) \\sim Ueq,
Uanis(C130) \\sim Ueq, Uanis(C125) \\sim Ueq: with sigma of 0.005 and sigma for
terminal atoms of 0.01
Uanis(C86) \\sim Ueq, Uanis(C87) \\sim Ueq: with sigma of 0.005 and sigma for
terminal atoms of 0.01
Uanis(N30) \\sim Ueq, Uanis(C110) \\sim Ueq: with sigma of 0.01 and sigma for
terminal atoms of 0.02
5. Rigid body (RIGU) restrains
 N15, N16, C50, C51, C52, C53, C54, C55, C56, C57, C58, C59, C60, C61
 with sigma for 1-2 distances of 0.001 and sigma for 1-3 distances of 0.001
 N27, N28, C97, C98, C99, C100, C101, C102, C103, N29, N30, C104, C105, C106,
 C107, C108, C109, C110, N33, N34, C118, C119, C120, C121, C122, C123, C124
 with sigma for 1-2 distances of 0.001 and sigma for 1-3 distances of 0.001
 N8, N11, C17, C18, C19, C20, C21, C22, C31
 with sigma for 1-2 distances of 0.005 and sigma for 1-3 distances of 0.005
 N35, N36, C125, C126, C127, C128, C129, C130, C131
 with sigma for 1-2 distances of 0.001 and sigma for 1-3 distances of 0.001
6. Others
 Fixed Sof: H16(0.5) C51(0.75) H51(0.75) C52(0.75) H52(0.75) C53(0.75)
 H53(0.75) C54(0.5) C55(0.25) H55(0.25) C56(0.25) H56(0.25) C57(0.5) C59(0.25)
 H59(0.25) C60(0.25) H60(0.25) C61(0.75) H61(0.75) N35(0.5) H35(0.5) N36(0.5)
 C125(0.5) H125(0.5) C126(0.5) H126(0.5) C127(0.5) C128(0.5) C129(0.5)
 H129(0.5) C130(0.5) H130(0.5) C131(0.5) H131(0.5)
7.a Free rotating group:
 O3W(H3WA,H3WB), O4W(H4WA,H4WB), O5W(H5WA,H5WB), O6W(H6WA,H6WB), O7W(H7WA,H7WB)
7.b Rotating group:
 O1W(H1WA,H1WB), O2W(H2WA,H2WB)
7.c Aromatic/amide H refined with riding coordinates:
 N1(H1), N4(H4), C2(H2), C9(H9), C27(H27), C41(H41), C42(H42), N2(H2A),
 N12(H12), C11(H11), C15(H15A), C16(H16A), C23(H23), C38(H38), N3(H3), N6(H6),
 C10(H10), C12(H12A), C13(H13), C25(H25), C37(H37), N5(H5), N9(H9A), C1(H1A),
 C14(H14), C24(H24), C36(H36), C40(H40), N7(H7), N10(H10A), C26(H26), C28(H28),
 C29(H29), C30(H30), C39(H39), N8(H8), N11(H11A), C17(H17), C18(H18), C19(H19),
 C20(H20), C31(H31), N13(H13A), N14(H14A), C43(H43), C45(H45), C46(H46),
 C47(H47), C49(H49), N15(H15), N16(H16), C50(H50), C51(H51), C52(H52), C53(H53),
  C55(H55), C56(H56), C59(H59), C60(H60), C61(H61), N17(H17A), N18(H18A),
 C63(H63), C64(H64), C65(H65), C66(H66), C68(H68), N19(H19A), N20(H20A),
 C69(H69), C71(H71), C72(H72), C73(H73), C75(H75), N21(H21), N22(H22), C76(H76),
  C78(H78), C79(H79), C80(H80), C82(H82), N23(H23A), N24(H24A), C83(H83),
 C84(H84), C85(H85), C86(H86), C87(H87), N25(H25A), N26(H26A), C92(H92),
 C93(H93), C94(H94), C95(H95), C96(H96), N27(H27A), N28(H28A), C97(H97),
 C98(H98), C100(H100), C101(H101), C102(H102), N29(H29A), N30(H30A), C106(H106),
  C107(H107), C108(H108), C109(H109), C110(H110), N31(H31A), N32(H32),
 C112(H112), C113(H113), C114(H114), C115(H115), C117(H117), N33(H33), N34(H34),
  C118(H118), C119(H119), C120(H120), C121(H121), C122(H122), N35(H35),
 C125(H125), C126(H126), C129(H129), C130(H130), C131(H131), N37(H37A),
 N38(H38A), C132(H132), C135(H135), C136(H136), C137(H137), C138(H138)
7.d Fitted hexagon refined as free rotating group:
 C17(C18,C19,C20,C21,C22), C55(C56,C57,C58,C59,C60), C104(C105,C106,C107,C108,
 C109), C125(C126,C127,C128,C129,C130)
;
_smtbx_masks_void_probe_radius 1.2
_smtbx_masks_void_truncation_radius 1.2
_olex2_submission_special_instructions 'No special instructions were received'

loop_
_space_group_symop_operation_xyz
'x, y, z'
'-x, -y, -z'

loop_
_atom_site_label
_atom_site_type_symbol
_atom_site_fract_x
_atom_site_fract_y
_atom_site_fract_z
_atom_site_U_iso_or_equiv
_atom_site_adp_type
_atom_site_occupancy
_atom_site_site_symmetry_order
_atom_site_calc_flag
_atom_site_refinement_flags_posn
_atom_site_refinement_flags_adp
_atom_site_refinement_flags_occupancy
_atom_site_disorder_assembly
_atom_site_disorder_group
Mo1 Mo 0.45103(2) 0.26642(2) 0.28493(2) 0.02562(7) Uani 1 1 d . . . . .
Mo2 Mo 1.04032(2) 0.21280(2) 0.69291(2) 0.02435(7) Uani 1 1 d . . . . .
Mo3 Mo 0.87680(2) 0.44981(2) 0.62264(2) 0.02463(7) Uani 1 1 d . . . . .
Mo4 Mo 1.14572(2) 0.59103(2) 0.72231(2) 0.02570(7) Uani 1 1 d . . . . .
Mo5 Mo 1.09815(2) 0.62174(2) 0.83999(2) 0.02726(7) Uani 1 1 d . . . . .
Mo6 Mo 0.75283(2) 0.15678(2) 0.34099(2) 0.02605(7) Uani 1 1 d . . . . .
Mo7 Mo 0.45103(2) 0.05374(2) 0.37327(2) 0.02670(7) Uani 1 1 d . . . . .
Mo8 Mo 1.32089(2) 0.56175(2) 0.76527(2) 0.02692(7) Uani 1 1 d . . . . .
Mo9 Mo 0.53593(2) -0.00491(2) 0.13561(2) 0.02494(7) Uani 1 1 d . . . . .
Mo10 Mo 0.94666(2) 0.58781(2) 0.73066(2) 0.02782(7) Uani 1 1 d . . . . .
Mo11 Mo 0.69343(2) 0.01824(2) 0.23751(2) 0.02788(7) Uani 1 1 d . . . . .
Mo12 Mo 0.18907(2) 0.06909(2) 0.12116(2) 0.02864(7) Uani 1 1 d . . . . .
Mo13 Mo 0.64894(2) 0.05018(2) 0.36199(2) 0.02698(7) Uani 1 1 d . . . . .
Mo14 Mo 1.35668(2) 0.37148(2) 0.74040(2) 0.02813(7) Uani 1 1 d . . . . .
Mo15 Mo 1.24868(2) 0.26455(2) 0.75842(2) 0.02891(7) Uani 1 1 d . . . . .
Mo16 Mo 1.30410(2) 0.40141(2) 0.86326(2) 0.02933(7) Uani 1 1 d . . . . .
Mo17 Mo 0.26754(2) 0.07375(2) 0.33213(2) 0.02912(7) Uani 1 1 d . . . . .
Mo18 Mo 1.27267(2) 0.59263(2) 0.88378(2) 0.02929(7) Uani 1 1 d . . . . .
Mo19 Mo 0.23852(2) 0.20732(2) 0.22161(2) 0.03026(7) Uani 1 1 d . . . . .
Mo20 Mo 0.42656(2) -0.13115(2) 0.14950(2) 0.03143(8) Uani 1 1 d . . . . .
Mo21 Mo 0.24230(2) -0.11331(2) 0.10582(2) 0.03095(8) Uani 1 1 d . . . . .
Mo22 Mo 0.14384(2) 0.10012(2) 0.24540(2) 0.03114(8) Uani 1 1 d . . . . .
Mo23 Mo 0.58506(2) -0.08916(2) 0.25878(2) 0.03302(8) Uani 1 1 d . . . . .
Mo24 Mo 1.41043(2) 0.51100(2) 0.84634(2) 0.03335(8) Uani 1 1 d . . . . .
Mo25 Mo 1.07178(2) 0.43741(2) 0.61397(2) 0.02223(6) Uani 1 1 d . . . . .
Mo26 Mo 0.97421(2) 0.49645(2) 0.84910(2) 0.02329(6) Uani 1 1 d . . . . .
Mo27 Mo 0.86249(2) 0.24266(2) 0.65334(2) 0.02344(7) Uani 1 1 d . . . . .
Mo28 Mo 1.24641(2) 0.40829(2) 0.65597(2) 0.02254(6) Uani 1 1 d . . . . .
Mo29 Mo 0.63857(2) 0.24848(2) 0.32673(2) 0.02449(7) Uani 1 1 d . . . . .
Mo30 Mo 0.82708(2) 0.47860(2) 0.74476(2) 0.02434(7) Uani 1 1 d . . . . .
Mo31 Mo 0.35237(2) 0.01302(2) 0.09220(2) 0.02434(7) Uani 1 1 d . . . . .
Mo32 Mo 0.76152(2) 0.34242(2) 0.63917(2) 0.02410(7) Uani 1 1 d . . . . .
Mo33 Mo 1.14850(2) 0.46704(2) 0.89126(2) 0.02542(7) Uani 1 1 d . . . . .
Mo34 Mo 0.38460(2) -0.10141(2) 0.26838(2) 0.03401(8) Uani 1 1 d . . . . .
Mo35 Mo 0.09578(2) -0.04029(2) 0.14342(2) 0.03510(8) Uani 1 1 d . . . . .
Mo36 Mo 0.20112(2) -0.08130(2) 0.22588(2) 0.03534(8) Uani 1 1 d . . . . .
Sr1 Sr 1.04423(2) 0.35889(2) 0.71885(2) 0.02151(7) Uani 1 1 d . . . . .
Sr2 Sr 0.46113(2) 0.12662(2) 0.26352(2) 0.02308(7) Uani 1 1 d . . . . .
P1 P 1.18229(5) 0.28087(4) 0.65421(4) 0.02227(18) Uani 1 1 d . . . . .
P2 P 0.37586(5) 0.15498(4) 0.15989(4) 0.02544(19) Uani 1 1 d . . . . .
P3 P 0.65251(5) 0.12779(4) 0.22198(4) 0.02391(19) Uani 1 1 d . . . . .
P4 P 0.31642(5) 0.19833(4) 0.32839(4) 0.0271(2) Uani 1 1 d . . . . .
P5 P 1.11462(6) 0.32323(4) 0.82032(4) 0.02472(19) Uani 1 1 d . . . . .
P6 P 1.01916(5) 0.48138(4) 0.73304(3) 0.01961(17) Uani 1 1 d . . . . .
P7 P 0.49973(5) 0.01049(4) 0.25371(4) 0.02224(18) Uani 1 1 d . . . . .
P8 P 0.92322(5) 0.32400(4) 0.59231(4) 0.02139(18) Uani 1 1 d . . . . .
P9 P 1.21863(5) 0.44867(4) 0.78149(4) 0.02136(18) Uani 1 1 d . . . . .
P10 P 0.28954(5) 0.03168(4) 0.20513(4) 0.02376(19) Uani 1 1 d . . . . .
P11 P 0.85504(5) 0.36565(4) 0.75834(4) 0.02218(18) Uani 1 1 d . . . . .
P12 P 0.59090(5) 0.17011(4) 0.39041(4) 0.02297(18) Uani 1 1 d . . . . .
Na1 Na 0.75850(9) 0.25129(8) 0.49033(7) 0.0412(4) Uani 1 1 d . . . . .
O1 O 0.97023(14) 0.45596(11) 0.60892(10) 0.0275(5) Uani 1 1 d . . . . .
O1W O 0.7176(2) 0.17963(16) 0.51745(14) 0.0609(10) Uani 1 1 d . . . . .
H1WA H 0.752828 0.185793 0.542403 0.091 Uiso 1 1 d R U . . .
H1WB H 0.714340 0.145944 0.492177 0.091 Uiso 1 1 d R U . . .
O2 O 1.00501(13) 0.45795(10) 0.77145(9) 0.0221(5) Uani 1 1 d . . . . .
O2W O 0.7994(2) 0.32144(17) 0.46057(15) 0.0680(11) Uani 1 1 d . . . . .
H2WA H 0.803445 0.355441 0.485590 0.102 Uiso 1 1 d R U . . .
H2WB H 0.764117 0.315236 0.435669 0.102 Uiso 1 1 d R U . . .
O3 O 0.47693(14) 0.05462(11) 0.30075(10) 0.0250(5) Uani 1 1 d . . . . .
O4 O 1.03980(13) 0.43589(10) 0.68590(9) 0.0218(5) Uani 1 1 d . . . . .
O5 O 0.50882(14) 0.03333(10) 0.21443(10) 0.0242(5) Uani 1 1 d . . . . .
O6 O 0.35086(14) 0.04828(10) 0.17779(10) 0.0240(5) Uani 1 1 d . . . . .
O7 O 1.15394(14) 0.43348(11) 0.80718(10) 0.0244(5) Uani 1 1 d . . . . .
O8 O 0.31958(14) 0.07041(11) 0.26447(10) 0.0266(5) Uani 1 1 d . . . . .
O9 O 1.18974(13) 0.41162(10) 0.72195(9) 0.0231(5) Uani 1 1 d . . . . .
O10 O 1.10468(14) 0.27826(11) 0.67061(10) 0.0240(5) Uani 1 1 d . . . . .
O11 O 0.56445(14) 0.18631(11) 0.34924(10) 0.0244(5) Uani 1 1 d . . . . .
O12 O 0.99932(14) 0.35507(11) 0.58325(10) 0.0253(5) Uani 1 1 d . . . . .
O13 O 0.39269(15) 0.10051(11) 0.11885(10) 0.0276(5) Uani 1 1 d . . . . .
O14 O 1.08369(14) 0.54021(10) 0.75979(10) 0.0240(5) Uani 1 1 d . . . . .
O15 O 1.29013(14) 0.48994(11) 0.70254(11) 0.0285(6) Uani 1 1 d . . . . .
O16 O 0.67651(14) 0.09973(11) 0.25590(10) 0.0269(5) Uani 1 1 d . . . . .
O17 O 1.24330(14) 0.51436(11) 0.79901(10) 0.0254(5) Uani 1 1 d . . . . .
O18 O 0.83749(14) 0.39626(10) 0.72509(10) 0.0248(5) Uani 1 1 d . . . . .
O19 O 0.79792(14) 0.43073(11) 0.66329(10) 0.0260(5) Uani 1 1 d . . . . .
O20 O 0.72419(15) 0.06975(11) 0.31916(10) 0.0283(6) Uani 1 1 d . . . . .
O21 O 0.57777(15) 0.00367(11) 0.27226(10) 0.0268(5) Uani 1 1 d . . . . .
O22 O 0.90373(13) 0.32737(10) 0.73017(10) 0.0240(5) Uani 1 1 d . . . . .
O23 O 0.63832(14) 0.12671(11) 0.36406(10) 0.0260(5) Uani 1 1 d . . . . .
O24 O 1.24630(14) 0.30890(11) 0.70678(10) 0.0271(5) Uani 1 1 d . . . . .
O25 O 0.27149(15) -0.03330(11) 0.18938(10) 0.0282(6) Uani 1 1 d . . . . .
O26 O 0.29145(14) 0.13713(11) 0.16862(11) 0.0290(6) Uani 1 1 d . . . . .
O27 O 0.39299(14) 0.20326(11) 0.31070(10) 0.0267(5) Uani 1 1 d . . . . .
O28 O 0.43038(14) 0.18005(11) 0.21316(10) 0.0263(5) Uani 1 1 d . . . . .
O29 O 0.90319(15) 0.41214(11) 0.81434(10) 0.0270(5) Uani 1 1 d . . . . .
O30 O 0.63850(15) 0.22199(12) 0.44156(10) 0.0311(6) Uani 1 1 d . . . . .
O31 O 0.71665(14) 0.21426(11) 0.33942(11) 0.0295(6) Uani 1 1 d . . . . .
O32 O 0.25073(14) 0.16716(12) 0.27637(10) 0.0307(6) Uani 1 1 d . . . . .
O33 O 0.30894(15) 0.15974(12) 0.35510(11) 0.0322(6) Uani 1 1 d . . . . .
O34 O 1.03822(15) 0.56775(11) 0.85802(10) 0.0281(6) Uani 1 1 d . . . . .
O35 O 0.16120(14) 0.12544(12) 0.18871(11) 0.0312(6) Uani 1 1 d . . . . .
O36 O 1.33149(14) 0.39676(12) 0.69642(11) 0.0303(6) Uani 1 1 d . . . . .
O37 O 0.43907(15) -0.04999(11) 0.22824(10) 0.0285(6) Uani 1 1 d . . . . .
O38 O 1.18475(15) 0.22107(11) 0.61522(10) 0.0287(6) Uani 1 1 d . . . . .
O39 O 0.53576(14) 0.24527(11) 0.30336(11) 0.0291(6) Uani 1 1 d . . . . .
O40 O 1.11988(14) 0.51743(11) 0.66062(10) 0.0276(5) Uani 1 1 d . . . . .
O41 O 1.10062(15) 0.37935(11) 0.86143(10) 0.0295(6) Uani 1 1 d . . . . .
O42 O 0.79018(14) 0.28215(11) 0.64010(10) 0.0286(6) Uani 1 1 d . . . . .
O43 O 1.29186(14) 0.43577(11) 0.79932(10) 0.0273(5) Uani 1 1 d . . . . .
O44 O 1.14310(15) 0.64689(11) 0.79276(11) 0.0288(6) Uani 1 1 d . . . . .
O45 O 0.88747(15) 0.50502(11) 0.80742(10) 0.0281(6) Uani 1 1 d . . . . .
O46 O 0.33958(15) 0.25259(11) 0.25503(11) 0.0325(6) Uani 1 1 d . . . . .
O47 O 0.30039(15) -0.06011(11) 0.08651(10) 0.0298(6) Uani 1 1 d . . . . .
O48 O 1.39969(15) 0.53244(12) 0.79599(11) 0.0332(6) Uani 1 1 d . . . . .
O49 O 1.20769(15) 0.53940(11) 0.89961(10) 0.0301(6) Uani 1 1 d . . . . .
O50 O 0.24855(15) 0.02663(11) 0.08825(11) 0.0309(6) Uani 1 1 d . . . . .
O51 O 0.44968(15) 0.00933(11) 0.11282(10) 0.0277(5) Uani 1 1 d . . . . .
O52 O 0.47833(16) -0.07618(11) 0.12980(10) 0.0314(6) Uani 1 1 d . . . . .
O53 O 0.36209(15) 0.07046(12) 0.35853(10) 0.0307(6) Uani 1 1 d . . . . .
O54 O 0.99359(15) 0.61435(12) 0.79738(11) 0.0324(6) Uani 1 1 d . . . . .
O55 O 0.77927(15) 0.33165(11) 0.76173(11) 0.0314(6) Uani 1 1 d . . . . .
O56 O 1.43311(14) 0.43638(12) 0.79034(11) 0.0334(6) Uani 1 1 d . . . . .
O57 O 0.51906(15) 0.13811(11) 0.40250(10) 0.0279(5) Uani 1 1 d . . . . .
O58 O 0.65165(17) -0.02474(12) 0.33299(11) 0.0341(6) Uani 1 1 d . . . . .
O59 O 0.07021(15) 0.03312(13) 0.19757(11) 0.0358(6) Uani 1 1 d . . . . .
O60 O 1.10158(17) 0.27965(12) 0.84029(11) 0.0333(6) Uani 1 1 d . . . . .
O61 O 0.55712(16) 0.04063(12) 0.37787(11) 0.0315(6) Uani 1 1 d . . . . .
O62 O 0.62865(16) -0.01061(12) 0.17526(11) 0.0328(6) Uani 1 1 d . . . . .
O63 O 0.10298(15) 0.00986(12) 0.10617(11) 0.0358(6) Uani 1 1 d . . . . .
O64 O 0.88014(15) 0.52577(11) 0.65330(11) 0.0300(6) Uani 1 1 d . . . . .
O65 O 0.38196(16) 0.19782(12) 0.13920(11) 0.0341(6) Uani 1 1 d . . . . .
O66 O 0.21261(14) 0.04054(11) 0.18752(10) 0.0292(6) Uani 1 1 d . . . . .
O67 O 0.22980(16) -0.00829(12) 0.28781(11) 0.0359(6) Uani 1 1 d . . . . .
O68 O 1.39488(16) 0.45751(13) 0.88010(11) 0.0368(7) Uani 1 1 d . . . . .
O69 O 1.29059(15) 0.40144(12) 0.60579(11) 0.0335(6) Uani 1 1 d . . . . .
O70 O 0.31000(16) 0.25698(12) 0.36649(11) 0.0361(6) Uani 1 1 d . . . . .
O71 O 1.24751(16) 0.44642(12) 0.89578(10) 0.0331(6) Uani 1 1 d . . . . .
O72 O 0.15212(16) -0.08004(12) 0.10079(11) 0.0363(6) Uani 1 1 d . . . . .
O73 O 0.18863(16) -0.13711(12) 0.15136(11) 0.0361(6) Uani 1 1 d . . . . .
O74 O 0.68217(17) -0.04819(12) 0.24117(11) 0.0357(6) Uani 1 1 d . . . . .
O75 O 0.33138(17) -0.12760(12) 0.12682(11) 0.0347(6) Uani 1 1 d . . . . .
O76 O 0.91751(17) 0.64336(13) 0.73138(13) 0.0405(7) Uani 1 1 d . . . . .
O77 O 0.17621(15) 0.07885(13) 0.29116(11) 0.0347(6) Uani 1 1 d . . . . .
O78 O 0.38846(17) -0.15629(11) 0.19809(11) 0.0364(6) Uani 1 1 d . . . . .
O79 O 0.56763(17) -0.02837(13) 0.07853(11) 0.0375(7) Uani 1 1 d . . . . .
O80 O 0.80757(16) 0.21036(12) 0.68333(12) 0.0351(6) Uani 1 1 d . . . . .
O81 O 0.53587(17) -0.11909(12) 0.19086(11) 0.0364(6) Uani 1 1 d . . . . .
O82 O 0.65831(16) 0.30440(12) 0.39082(11) 0.0371(7) Uani 1 1 d . . . . .
O83 O 0.71172(17) 0.08094(13) 0.42070(11) 0.0375(7) Uani 1 1 d . . . . .
O84 O 0.28961(17) -0.09755(12) 0.24469(11) 0.0378(7) Uani 1 1 d . . . . .
O85 O 1.41042(16) 0.32892(13) 0.71024(12) 0.0396(7) Uani 1 1 d . . . . .
O86 O 0.78128(17) 0.03067(14) 0.22374(12) 0.0399(7) Uani 1 1 d . . . . .
O87 O 1.14545(17) 0.48470(12) 0.95477(10) 0.0361(6) Uani 1 1 d . . . . .
O88 O 0.79328(16) 0.18565(13) 0.40653(11) 0.0357(6) Uani 1 1 d . . . . .
O89 O 0.68273(15) 0.34247(12) 0.66660(12) 0.0345(6) Uani 1 1 d . . . . .
O90 O 1.03263(17) 0.15624(12) 0.63180(11) 0.0363(6) Uani 1 1 d . . . . .
O91 O 0.48845(16) 0.30028(12) 0.25105(12) 0.0380(7) Uani 1 1 d . . . . .
O92 O 0.11813(16) -0.05613(13) 0.19617(12) 0.0398(7) Uani 1 1 d . . . . .
O93 O 0.99565(17) 0.17865(13) 0.72459(12) 0.0391(7) Uani 1 1 d . . . . .
O94 O 0.16504(17) 0.09446(13) 0.08069(12) 0.0396(7) Uani 1 1 d . . . . .
O95 O 0.81767(16) 0.42202(13) 0.56309(11) 0.0361(6) Uani 1 1 d . . . . .
O96 O 1.17752(16) 0.63600(12) 0.69767(13) 0.0384(7) Uani 1 1 d . . . . .
O97 O 1.39189(15) 0.60356(12) 0.75247(12) 0.0375(7) Uani 1 1 d . . . . .
O98 O 1.32070(18) 0.37243(14) 0.90223(12) 0.0432(7) Uani 1 1 d . . . . .
O99 O 0.08807(16) 0.14133(14) 0.27534(12) 0.0430(7) Uani 1 1 d . . . . .
O100 O 0.20537(18) -0.17352(12) 0.04637(12) 0.0424(7) Uani 1 1 d . . . . .
O101 O 0.3560(2) -0.14633(14) 0.29417(13) 0.0488(8) Uani 1 1 d . . . . .
O102 O 0.4284(2) -0.19383(12) 0.09861(12) 0.0447(8) Uani 1 1 d . . . . .
O103 O 1.25859(19) 0.24928(14) 0.80902(13) 0.0460(8) Uani 1 1 d . . . . .
O104 O 1.50380(16) 0.54742(14) 0.87790(13) 0.0459(8) Uani 1 1 d . . . . .
O105 O 0.13656(19) -0.12312(14) 0.24235(14) 0.0510(8) Uani 1 1 d . . . . .
O106 O 0.00402(17) -0.08240(14) 0.11327(14) 0.0495(8) Uani 1 1 d . . . . .
O107 O 1.33121(15) 0.34506(12) 0.79493(11) 0.0300(6) Uani 1 1 d . . . . .
O108 O 0.94260(13) 0.30381(11) 0.63192(10) 0.0236(5) Uani 1 1 d . . . . .
O109 O 1.05545(15) 0.47744(11) 0.87219(10) 0.0276(5) Uani 1 1 d . . . . .
O110 O 1.19689(14) 0.32165(11) 0.62979(10) 0.0262(5) Uani 1 1 d . . . . .
O111 O 1.15550(14) 0.41669(11) 0.62983(10) 0.0257(5) Uani 1 1 d . . . . .
O112 O 0.84365(15) 0.54717(11) 0.74292(11) 0.0297(6) Uani 1 1 d . . . . .
O113 O 0.94447(13) 0.49224(10) 0.71427(10) 0.0227(5) Uani 1 1 d . . . . .
O114 O 0.87863(13) 0.36940(11) 0.61859(10) 0.0244(5) Uani 1 1 d . . . . .
O115 O 1.06223(14) 0.30051(11) 0.76685(10) 0.0259(5) Uani 1 1 d . . . . .
O116 O 0.60084(14) 0.16375(11) 0.25014(10) 0.0252(5) Uani 1 1 d . . . . .
O117 O 1.14747(15) 0.22328(11) 0.72348(11) 0.0305(6) Uani 1 1 d . . . . .
O118 O 0.87641(14) 0.27465(11) 0.53915(10) 0.0300(6) Uani 1 1 d . . . . .
O119 O 0.93804(16) 0.51975(12) 0.90462(11) 0.0335(6) Uani 1 1 d . . . . .
O120 O 1.33243(15) 0.61659(11) 0.84088(11) 0.0309(6) Uani 1 1 d . . . . .
O121 O 0.60354(15) 0.07883(11) 0.16711(10) 0.0288(6) Uani 1 1 d . . . . .
O122 O 1.19988(15) 0.33767(11) 0.81292(10) 0.0280(5) Uani 1 1 d . . . . .
O123 O 1.03070(15) 0.59008(12) 0.70382(11) 0.0307(6) Uani 1 1 d . . . . .
O124 O 1.23771(15) 0.58304(11) 0.74605(11) 0.0295(6) Uani 1 1 d . . . . .
O125 O 0.96030(14) 0.24037(11) 0.67609(10) 0.0276(5) Uani 1 1 d . . . . .
O126 O 1.18947(15) 0.61194(11) 0.86287(11) 0.0315(6) Uani 1 1 d . . . . .
O127 O 0.84038(16) 0.18732(12) 0.58923(11) 0.0343(6) Uani 1 1 d . . . . .
O128 O 0.83139(16) 0.16065(13) 0.31341(12) 0.0376(7) Uani 1 1 d . . . . .
O129 O 0.35198(17) -0.00710(12) 0.02801(11) 0.0347(6) Uani 1 1 d . . . . .
O130 O 0.50162(18) -0.09497(12) 0.28586(11) 0.0382(7) Uani 1 1 d . . . . .
O131 O 0.72410(15) 0.16384(12) 0.21612(11) 0.0334(6) Uani 1 1 d . . . . .
O132 O 1.35729(16) 0.55369(12) 0.88798(11) 0.0353(6) Uani 1 1 d . . . . .
O133 O 1.08338(17) 0.43284(13) 0.55533(11) 0.0355(6) Uani 1 1 d . . . . .
O134 O 0.40729(16) -0.02746(12) 0.32849(11) 0.0344(6) Uani 1 1 d . . . . .
O135 O 0.72269(15) 0.31617(12) 0.57374(11) 0.0337(6) Uani 1 1 d . . . . .
O136 O 0.44577(17) 0.05949(13) 0.43302(11) 0.0387(7) Uani 1 1 d . . . . .
O137 O 1.30175(17) 0.22776(13) 0.71786(13) 0.0428(7) Uani 1 1 d . . . . .
O138 O 0.18706(17) 0.24556(13) 0.26253(13) 0.0443(8) Uani 1 1 d . . . . .
O139 O 0.73758(15) 0.46785(12) 0.75604(12) 0.0352(6) Uani 1 1 d . . . . .
O140 O 0.22400(17) 0.21942(13) 0.16932(13) 0.0424(7) Uani 1 1 d . . . . .
O141 O 0.6198(2) -0.14175(13) 0.25874(13) 0.0466(8) Uani 1 1 d . . . . .
O142 O 1.10406(17) 0.68636(12) 0.89125(12) 0.0386(7) Uani 1 1 d . . . . .
O143 O 0.45415(17) 0.32413(12) 0.34449(12) 0.0406(7) Uani 1 1 d . . . . .
O144 O 1.31193(18) 0.65061(13) 0.94461(12) 0.0443(7) Uani 1 1 d . . . . .
O145 O 0.22557(16) 0.07991(14) 0.38363(12) 0.0398(7) Uani 1 1 d . . . . .
O146 O 0.68523(16) 0.28222(13) 0.29544(13) 0.0391(7) Uani 1 1 d . . . . .
O3W O 0.6408(3) 0.2356(3) 0.6816(3) 0.1017(19) Uani 1 1 d G . . . .
H3WA H 0.645710 0.207611 0.653754 0.153 Uiso 1 1 d G U . . .
H3WB H 0.680356 0.265425 0.692831 0.153 Uiso 1 1 d G U . . .
O4W O 1.1371(4) 0.7316(3) 0.6977(3) 0.121(2) Uani 1 1 d G . . . .
H4WA H 1.100405 0.730547 0.713857 0.181 Uiso 1 1 d DG U . . .
H4WB H 1.146819 0.764324 0.698361 0.181 Uiso 1 1 d G U . . .
O5W O 1.0254(5) 0.2556(3) 0.2892(2) 0.151(3) Uani 1 1 d G . . . .
H5WA H 1.064460 0.258211 0.309126 0.226 Uiso 1 1 d DG U . . .
H5WB H 1.013908 0.287089 0.303707 0.226 Uiso 1 1 d G U . . .
O6W O 0.2483(3) -0.2561(2) 0.1997(2) 0.1014(19) Uani 1 1 d G . . . .
H6WA H 0.270202 -0.230446 0.231674 0.152 Uiso 1 1 d G U . . .
H6WB H 0.247387 -0.289685 0.195087 0.152 Uiso 1 1 d DG U . . .
O7W O 0.7672(2) 0.23425(15) 0.16879(13) 0.0540(9) Uani 1 1 d G . . . .
H7WA H 0.795576 0.269331 0.189200 0.081 Uiso 1 1 d G U . . .
H7WB H 0.752831 0.218099 0.187304 0.081 Uiso 1 1 d G U . . .
N1 N 0.6686(2) 0.37976(18) 0.79093(17) 0.0459(9) Uani 1 1 d . . . . .
H1 H 0.698600 0.360919 0.774791 0.055 Uiso 1 1 calc R U . . .
N4 N 0.5703(2) 0.41108(18) 0.80437(16) 0.0442(9) Uani 1 1 d . . . . .
H4 H 0.526630 0.415930 0.798144 0.053 Uiso 1 1 calc R U . . .
C2 C 0.6138(4) 0.4751(3) 0.9036(2) 0.0730(18) Uani 1 1 d . . . . .
H2 H 0.571781 0.488939 0.910088 0.088 Uiso 1 1 calc R U . . .
C5 C 0.6821(2) 0.4165(2) 0.8438(2) 0.0442(11) Uani 1 1 d . . . . .
C8 C 0.6189(3) 0.4369(2) 0.85351(19) 0.0429(10) Uani 1 1 d . . . . .
C9 C 0.6024(3) 0.3776(2) 0.7685(2) 0.0494(12) Uani 1 1 d . . . . .
H9 H 0.580810 0.355590 0.732289 0.059 Uiso 1 1 calc R U . . .
C27 C 0.7439(3) 0.4336(3) 0.8836(3) 0.0715(18) Uani 1 1 d . . . . .
H27 H 0.786091 0.420058 0.876930 0.086 Uiso 1 1 calc R U . . .
C41 C 0.7398(5) 0.4707(4) 0.9324(3) 0.104(3) Uani 1 1 d . . . . .
H41 H 0.780679 0.483548 0.960525 0.124 Uiso 1 1 calc R U . . .
C42 C 0.6755(6) 0.4915(4) 0.9432(3) 0.116(3) Uani 1 1 d . . . . .
H42 H 0.675234 0.516811 0.978167 0.139 Uiso 1 1 calc R U . . .
N2 N 0.8361(2) 0.11683(19) 0.18578(17) 0.0510(10) Uani 1 1 d . . . . .
H2A H 0.800818 0.133127 0.194913 0.061 Uiso 1 1 calc R U . . .
N12 N 0.9426(2) 0.0972(3) 0.19016(18) 0.0759(17) Uani 1 1 d . . . . .
H12 H 0.987511 0.098593 0.202970 0.091 Uiso 1 1 calc R U . . .
C4 C 0.9026(3) 0.0608(2) 0.13821(19) 0.0473(11) Uani 1 1 d . . . . .
C11 C 0.7782(3) 0.0436(2) 0.0887(2) 0.0535(13) Uani 1 1 d . . . . .
H11 H 0.731210 0.050728 0.086519 0.064 Uiso 1 1 calc R U . . .
C15 C 0.9204(4) 0.0199(3) 0.0946(2) 0.0677(17) Uani 1 1 d . . . . .
H15A H 0.966821 0.012041 0.096905 0.081 Uiso 1 1 calc R U . . .
C16 C 0.8677(5) -0.0082(3) 0.0485(3) 0.0755(18) Uani 1 1 d . . . . .
H16A H 0.878222 -0.035541 0.018024 0.091 Uiso 1 1 calc R U . . .
C23 C 0.7976(4) 0.0031(3) 0.0457(2) 0.0713(18) Uani 1 1 d . . . . .
H23 H 0.762264 -0.017781 0.013263 0.086 Uiso 1 1 calc R U . . .
C33 C 0.8339(2) 0.07288(19) 0.13559(18) 0.0373(9) Uani 1 1 d . . . . .
C38 C 0.9017(3) 0.1291(3) 0.2169(2) 0.076(2) Uani 1 1 d . . . . .
H38 H 0.916734 0.156635 0.252873 0.092 Uiso 1 1 calc R U . . .
N3 N 0.8213(2) 0.17220(16) 0.08513(15) 0.0419(9) Uani 1 1 d . . . . .
H3 H 0.798153 0.192751 0.107589 0.050 Uiso 1 1 calc R U . . .
N6 N 0.8417(3) 0.10948(19) 0.01253(17) 0.0560(11) Uani 1 1 d . . . . .
H6 H 0.833898 0.082864 -0.020035 0.067 Uiso 1 1 calc R U . . .
C10 C 0.9555(3) 0.2118(3) 0.1412(2) 0.0609(14) Uani 1 1 d . . . . .
H10 H 0.946166 0.239422 0.172103 0.073 Uiso 1 1 calc R U . . .
C12 C 1.0404(3) 0.1641(3) 0.0921(3) 0.0764(19) Uani 1 1 d . . . . .
H12A H 1.089908 0.161114 0.091811 0.092 Uiso 1 1 calc R U . . .
C13 C 0.7896(3) 0.1321(2) 0.0353(2) 0.0519(12) Uani 1 1 d . . . . .
H13 H 0.738366 0.121405 0.018828 0.062 Uiso 1 1 calc R U . . .
C25 C 1.0265(4) 0.2044(3) 0.1384(3) 0.0760(19) Uani 1 1 d . . . . .
H25 H 1.066423 0.227040 0.168390 0.091 Uiso 1 1 calc R U . . .
C32 C 0.8979(3) 0.1757(2) 0.09526(18) 0.0398(10) Uani 1 1 d . . . . .
C34 C 0.9111(3) 0.1353(2) 0.0492(2) 0.0469(11) Uani 1 1 d . . . . .
C37 C 0.9836(4) 0.1281(3) 0.0462(3) 0.0685(17) Uani 1 1 d . . . . .
H37 H 0.993280 0.100899 0.015253 0.082 Uiso 1 1 calc R U . . .
N5 N 0.5510(2) 0.29530(17) 0.46864(15) 0.0438(9) Uani 1 1 d . . . . .
H5 H 0.595008 0.289347 0.466809 0.053 Uiso 1 1 calc R U . . .
N9 N 0.4396(2) 0.30129(17) 0.44495(15) 0.0473(10) Uani 1 1 d . . . . .
H9A H 0.400488 0.300014 0.425457 0.057 Uiso 1 1 calc R U . . .
C1 C 0.5001(3) 0.2865(2) 0.42864(19) 0.0496(12) Uani 1 1 d . . . . .
H1A H 0.506037 0.271908 0.393687 0.060 Uiso 1 1 calc R U . . .
C6 C 0.5216(2) 0.31582(19) 0.51425(18) 0.0393(10) Uani 1 1 d . . . . .
C7 C 0.4498(2) 0.3194(2) 0.49922(17) 0.0408(10) Uani 1 1 d . . . . .
C14 C 0.5029(3) 0.3454(3) 0.6010(2) 0.0613(15) Uani 1 1 d . . . . .
H14 H 0.519395 0.354230 0.635852 0.074 Uiso 1 1 calc R U . . .
C24 C 0.4306(3) 0.3487(3) 0.5857(2) 0.0658(16) Uani 1 1 d . . . . .
H24 H 0.400175 0.359365 0.610638 0.079 Uiso 1 1 calc R U . . .
C36 C 0.5501(3) 0.3295(2) 0.56587(19) 0.0480(12) Uani 1 1 d . . . . .
H36 H 0.598534 0.328076 0.576192 0.058 Uiso 1 1 calc R U . . .
C40 C 0.4033(3) 0.3368(2) 0.5350(2) 0.0564(14) Uani 1 1 d . . . . .
H40 H 0.355962 0.340253 0.525237 0.068 Uiso 1 1 calc R U . . .
N7 N 0.7578(3) -0.05185(18) 0.38581(18) 0.0624(13) Uani 1 1 d . . . . .
H7 H 0.731460 -0.036661 0.373117 0.075 Uiso 1 1 calc R U . . .
N10 N 0.8036(3) -0.11571(18) 0.39189(18) 0.0535(11) Uani 1 1 d . . . . .
H10A H 0.811788 -0.148403 0.383886 0.064 Uiso 1 1 calc R U . . .
C3 C 0.8100(3) -0.0219(2) 0.4340(2) 0.0478(12) Uani 1 1 d . . . . .
C26 C 0.8329(3) 0.0358(2) 0.4740(2) 0.0566(13) Uani 1 1 d . . . . .
H26 H 0.814027 0.063461 0.470964 0.068 Uiso 1 1 calc R U . . .
C28 C 0.8844(3) 0.0500(2) 0.5181(2) 0.0625(15) Uani 1 1 d . . . . .
H28 H 0.899750 0.087965 0.546476 0.075 Uiso 1 1 calc R U . . .
C29 C 0.8934(3) -0.0482(3) 0.4815(3) 0.0660(16) Uani 1 1 d . . . . .
H29 H 0.914571 -0.075177 0.483870 0.079 Uiso 1 1 calc R U . . .
C30 C 0.9147(4) 0.0088(3) 0.5216(3) 0.0752(18) Uani 1 1 d . . . . .
H30 H 0.950545 0.020332 0.552057 0.090 Uiso 1 1 calc R U . . .
C35 C 0.8390(3) -0.0636(2) 0.4374(2) 0.0465(11) Uani 1 1 d . . . . .
C39 C 0.7546(4) -0.1069(2) 0.3624(2) 0.0663(16) Uani 1 1 d . . . . .
H39 H 0.722617 -0.135670 0.329774 0.080 Uiso 1 1 calc R U . . .
N8 N 0.5352(5) 0.2110(3) 0.5930(3) 0.0988(19) Uani 1 1 d . U . . .
H8 H 0.555132 0.219908 0.624748 0.119 Uiso 1 1 calc R U . . .
N11 N 0.5239(3) 0.18911(19) 0.51262(17) 0.0538(10) Uani 1 1 d . U . . .
H11A H 0.535472 0.181056 0.482275 0.065 Uiso 1 1 calc R U . . .
C17 C 0.3875(3) 0.1827(3) 0.49133(19) 0.120(3) Uani 1 1 d G U . A 1
H17 H 0.384805 0.173211 0.455896 0.145 Uiso 1 1 calc R U . A 1
C18 C 0.3234(3) 0.1893(3) 0.5134(3) 0.163(4) Uani 1 1 d G U . A 1
H18 H 0.277868 0.184259 0.492726 0.195 Uiso 1 1 calc R U . A 1
C19 C 0.3274(3) 0.2034(3) 0.5664(3) 0.150(4) Uani 1 1 d G U . A 1
H19 H 0.284562 0.207861 0.581118 0.180 Uiso 1 1 calc R U . A 1
C20 C 0.3955(4) 0.2110(3) 0.5972(2) 0.150(4) Uani 1 1 d G U . A 1
H20 H 0.398192 0.220413 0.632682 0.180 Uiso 1 1 calc R U . A 1
C21 C 0.4596(3) 0.2043(2) 0.57518(17) 0.090(2) Uani 1 1 d G U . . .
C22 C 0.4556(3) 0.1902(2) 0.52222(17) 0.0645(14) Uani 1 1 d G U . . .
C31 C 0.5718(4) 0.2017(3) 0.5546(3) 0.0738(16) Uani 1 1 d . U . . .
H31 H 0.623517 0.203760 0.556879 0.089 Uiso 1 1 calc R U . . .
N13 N 0.5837(2) 0.20683(16) 0.16819(15) 0.0416(9) Uani 1 1 d . . . . .
H13A H 0.571463 0.190202 0.187050 0.050 Uiso 1 1 calc R U . . .
N14 N 0.6209(2) 0.27436(16) 0.14666(15) 0.0424(9) Uani 1 1 d . . . . .
H14A H 0.636037 0.308395 0.149120 0.051 Uiso 1 1 calc R U . . .
C43 C 0.5623(3) 0.11915(19) 0.07752(19) 0.0430(10) Uani 1 1 d . . . . .
H43 H 0.546151 0.090049 0.086770 0.052 Uiso 1 1 calc R U . . .
C44 C 0.5814(2) 0.17818(18) 0.11463(17) 0.0354(9) Uani 1 1 d . . . . .
C45 C 0.6076(3) 0.2637(2) 0.18621(18) 0.0445(11) Uani 1 1 d . . . . .
H45 H 0.614087 0.292027 0.221358 0.053 Uiso 1 1 calc R U . . .
C46 C 0.5685(3) 0.1061(2) 0.02644(19) 0.0492(12) Uani 1 1 d . . . . .
H46 H 0.556043 0.067150 0.000486 0.059 Uiso 1 1 calc R U . . .
C47 C 0.5928(3) 0.1492(2) 0.0124(2) 0.0553(13) Uani 1 1 d . . . . .
H47 H 0.595994 0.138358 -0.022682 0.066 Uiso 1 1 calc R U . . .
C48 C 0.6061(3) 0.22121(18) 0.10044(17) 0.0364(9) Uani 1 1 d . . . . .
C49 C 0.6125(3) 0.2082(2) 0.04920(19) 0.0514(12) Uani 1 1 d . . . . .
H49 H 0.628975 0.237174 0.039903 0.062 Uiso 1 1 calc R U . . .
N15 N 1.0596(2) 0.18084(16) 0.53333(14) 0.0393(8) Uani 1 1 d . . . . .
H15 H 1.098837 0.183107 0.553503 0.047 Uiso 1 1 calc R U . . .
N16 N 0.9519(2) 0.19126(18) 0.50876(15) 0.0449(9) Uani 1 1 d . . . . .
H16 H 0.909299 0.199383 0.510487 0.054 Uiso 0.5 1 calc R U P B 2
C50 C 1.0041(3) 0.2029(2) 0.54930(18) 0.0402(9) Uani 1 1 d . . . . .
H50 H 1.001945 0.224130 0.584740 0.048 Uiso 1 1 calc R U . . .
C51 C 1.0487(7) 0.0997(6) 0.3883(3) 0.076(3) Uani 0.75 1 d . . P C 1
H51 H 1.074125 0.080914 0.362317 0.091 Uiso 0.75 1 calc R U P C 1
C52 C 0.9374(6) 0.1332(6) 0.4098(3) 0.063(3) Uani 0.75 1 d . . P C 1
H52 H 0.890417 0.136564 0.399273 0.075 Uiso 0.75 1 calc R U P C 1
C53 C 0.9780(6) 0.1049(5) 0.3733(3) 0.074(3) Uani 0.75 1 d . . P C 1
H53 H 0.957160 0.088722 0.337295 0.088 Uiso 0.75 1 calc R U P C 1
C54 C 0.9711(9) 0.1561(10) 0.4629(6) 0.038(2) Uani 0.5 1 d . . P C 1
C55 C 1.0074(14) 0.1379(12) 0.3763(4) 0.086(12) Uani 0.25 1 d G . P C 2
H55 H 0.995118 0.132795 0.342202 0.104 Uiso 0.25 1 calc R U P C 2
C56 C 0.9597(11) 0.1557(13) 0.4115(6) 0.075(13) Uani 0.25 1 d G . P C 2
H56 H 0.915484 0.162533 0.401010 0.090 Uiso 0.25 1 calc R U P C 2
C57 C 0.9780(8) 0.1633(10) 0.4624(5) 0.059(7) Uani 0.5 1 d G . P C 2
C58 C 1.0440(3) 0.1531(2) 0.47804(17) 0.0431(10) Uani 1 1 d G . . . .
C59 C 1.0917(9) 0.1353(11) 0.4428(5) 0.051(5) Uani 0.25 1 d G U P C 2
H59 H 1.135891 0.128457 0.453289 0.061 Uiso 0.25 1 calc R U P C 2
C60 C 1.0734(14) 0.1277(14) 0.3919(5) 0.104(17) Uani 0.25 1 d G . P C 2
H60 H 1.105323 0.115757 0.368342 0.124 Uiso 0.25 1 calc R U P C 2
C61 C 1.0815(5) 0.1218(5) 0.4410(3) 0.058(2) Uani 0.75 1 d . . P C 1
H61 H 1.126709 0.115923 0.451211 0.070 Uiso 0.75 1 calc R U P C 1
N17 N 0.8909(2) 0.24438(17) 0.85984(17) 0.0504(10) Uani 1 1 d . . . . .
H17A H 0.876185 0.209960 0.856581 0.060 Uiso 1 1 calc R U . . .
N18 N 0.9317(2) 0.31327(18) 0.84103(18) 0.0514(10) Uani 1 1 d . . . . .
H18A H 0.947411 0.330900 0.823506 0.062 Uiso 1 1 calc R U . . .
C62 C 0.9223(3) 0.3402(2) 0.8924(2) 0.0452(11) Uani 1 1 d . . . . .
C63 C 0.9219(4) 0.4093(3) 0.9783(3) 0.0717(18) Uani 1 1 d . . . . .
H63 H 0.930489 0.447818 1.004153 0.086 Uiso 1 1 calc R U . . .
C64 C 0.9361(3) 0.3982(2) 0.9293(3) 0.0599(14) Uani 1 1 d . . . . .
H64 H 0.953930 0.428107 0.921222 0.072 Uiso 1 1 calc R U . . .
C65 C 0.9129(3) 0.2566(2) 0.8227(2) 0.0561(13) Uani 1 1 d . . . . .
H65 H 0.914863 0.229365 0.788913 0.067 Uiso 1 1 calc R U . . .
C66 C 0.8812(3) 0.3067(2) 0.9543(2) 0.0536(12) Uani 1 1 d . . . . .
H66 H 0.863530 0.276944 0.962514 0.064 Uiso 1 1 calc R U . . .
C67 C 0.8953(3) 0.29566(19) 0.90475(19) 0.0409(10) Uani 1 1 d . . . . .
C68 C 0.8952(4) 0.3650(3) 0.9908(2) 0.0656(15) Uani 1 1 d . . . . .
H68 H 0.886417 0.374887 1.024670 0.079 Uiso 1 1 calc R U . . .
N19 N 0.6320(2) 0.69725(17) 0.83770(18) 0.0511(10) Uani 1 1 d . . . . .
H19A H 0.647022 0.731563 0.840756 0.061 Uiso 1 1 calc R U . . .
N20 N 0.5565(2) 0.61391(17) 0.82269(16) 0.0457(9) Uani 1 1 d . . . . .
H20A H 0.515046 0.585732 0.814541 0.055 Uiso 1 1 calc R U . . .
C69 C 0.6597(3) 0.5734(2) 0.8418(2) 0.0562(13) Uani 1 1 d . . . . .
H69 H 0.627089 0.537707 0.835616 0.067 Uiso 1 1 calc R U . . .
C70 C 0.6312(3) 0.61415(19) 0.83656(18) 0.0411(10) Uani 1 1 d . . . . .
C71 C 0.5596(3) 0.6633(2) 0.8241(2) 0.0461(11) Uani 1 1 d . . . . .
H71 H 0.516801 0.673317 0.816511 0.055 Uiso 1 1 calc R U . . .
C72 C 0.7585(3) 0.6815(3) 0.8607(3) 0.0662(16) Uani 1 1 d . . . . .
H72 H 0.791101 0.717444 0.867423 0.079 Uiso 1 1 calc R U . . .
C73 C 0.7871(4) 0.6405(3) 0.8649(3) 0.0764(19) Uani 1 1 d . . . . .
H73 H 0.840032 0.648178 0.873496 0.092 Uiso 1 1 calc R U . . .
C74 C 0.6798(3) 0.6671(2) 0.8463(2) 0.0457(11) Uani 1 1 d . . . . .
C75 C 0.7371(4) 0.5879(3) 0.8562(2) 0.0670(16) Uani 1 1 d . . . . .
H75 H 0.757698 0.561572 0.860514 0.080 Uiso 1 1 calc R U . . .
N21 N 0.9000(3) 0.61461(17) 0.98161(15) 0.0500(10) Uani 1 1 d . . . . .
H21 H 0.891160 0.581049 0.953948 0.060 Uiso 1 1 calc R U . . .
N22 N 0.9000(3) 0.67989(17) 1.06087(15) 0.0495(10) Uani 1 1 d . . . . .
H22 H 0.891580 0.695231 1.092473 0.059 Uiso 1 1 calc R U . . .
C76 C 0.9708(3) 0.6834(2) 0.95157(19) 0.0466(11) Uani 1 1 d . . . . .
H76 H 0.970937 0.655386 0.917612 0.056 Uiso 1 1 calc R U . . .
C77 C 0.9362(3) 0.66849(19) 0.98595(17) 0.0385(9) Uani 1 1 d . . . . .
C78 C 0.9705(3) 0.7692(2) 1.05545(19) 0.0449(11) Uani 1 1 d . . . . .
H78 H 0.970376 0.797286 1.089370 0.054 Uiso 1 1 calc R U . . .
C79 C 0.8813(4) 0.6239(2) 1.0275(2) 0.0570(14) Uani 1 1 d . . . . .
H79 H 0.857917 0.594534 1.034999 0.068 Uiso 1 1 calc R U . . .
C80 C 1.0056(3) 0.7840(2) 1.0211(2) 0.0518(12) Uani 1 1 d . . . . .
H80 H 1.030272 0.823181 1.032165 0.062 Uiso 1 1 calc R U . . .
C81 C 0.9355(3) 0.71007(19) 1.03672(16) 0.0356(9) Uani 1 1 d . . . . .
C82 C 1.0050(3) 0.7418(2) 0.9701(2) 0.0540(13) Uani 1 1 d . . . . .
H82 H 1.028711 0.753806 0.947941 0.065 Uiso 1 1 calc R U . . .
N23 N 0.6576(3) -0.1514(2) -0.03606(19) 0.0608(12) Uani 1 1 d . . . . .
H23A H 0.645487 -0.168437 -0.070198 0.073 Uiso 1 1 calc R U . . .
N24 N 0.6539(3) -0.1011(2) 0.0458(2) 0.0764(15) Uani 1 1 d . . . . .
H24A H 0.638678 -0.079954 0.073337 0.092 Uiso 1 1 calc R U . . .
C83 C 0.6224(3) -0.1186(3) -0.0030(3) 0.0724(18) Uani 1 1 d . . . . .
H83 H 0.580544 -0.109263 -0.013133 0.087 Uiso 1 1 calc R U . . .
C84 C 0.7755(4) -0.1788(3) -0.0193(3) 0.085(2) Uani 1 1 d . . . . .
H84 H 0.778338 -0.200214 -0.054594 0.102 Uiso 1 1 calc R U . . .
C85 C 0.7688(4) -0.1128(4) 0.0887(3) 0.093(2) Uani 1 1 d . . . . .
H85 H 0.767541 -0.091244 0.124311 0.112 Uiso 1 1 calc R U . . .
C86 C 0.8250(5) -0.1399(4) 0.0721(4) 0.106(3) Uani 1 1 d . U . . .
H86 H 0.862754 -0.136401 0.097844 0.128 Uiso 1 1 calc R U . . .
C87 C 0.8274(5) -0.1704(4) 0.0214(4) 0.111(3) Uani 1 1 d . U . . .
H87 H 0.866855 -0.187007 0.013599 0.133 Uiso 1 1 calc R U . . .
C88 C 0.7183(3) -0.1535(2) -0.0055(2) 0.0499(12) Uani 1 1 d . . . . .
C89 C 0.7144(3) -0.1213(3) 0.0465(2) 0.0589(14) Uani 1 1 d . . . . .
N25 N 0.7174(2) 0.57509(18) 0.7237(2) 0.0634(13) Uani 1 1 d . . . . .
H25A H 0.752934 0.561613 0.729686 0.076 Uiso 1 1 calc R U . . .
N26 N 0.6618(2) 0.63265(19) 0.7138(2) 0.0698(15) Uani 1 1 d . . . . .
H26A H 0.656033 0.662884 0.712863 0.084 Uiso 1 1 calc R U . . .
C90 C 0.6035(3) 0.5832(2) 0.7025(2) 0.0527(13) Uani 1 1 d . . . . .
C91 C 0.6388(3) 0.5460(2) 0.7097(2) 0.0471(11) Uani 1 1 d . . . . .
C92 C 0.4827(3) 0.5169(2) 0.6854(2) 0.0583(14) Uani 1 1 d . . . . .
H92 H 0.429179 0.505145 0.676186 0.070 Uiso 1 1 calc R U . . .
C93 C 0.5186(3) 0.4815(2) 0.6948(2) 0.0609(14) Uani 1 1 d . . . . .
H93 H 0.488298 0.447683 0.693513 0.073 Uiso 1 1 calc R U . . .
C94 C 0.5970(3) 0.4949(2) 0.7058(2) 0.0593(14) Uani 1 1 d . . . . .
H94 H 0.620544 0.470082 0.710435 0.071 Uiso 1 1 calc R U . . .
C95 C 0.5242(3) 0.5686(2) 0.6893(2) 0.0558(14) Uani 1 1 d . . . . .
H95 H 0.500354 0.592653 0.683497 0.067 Uiso 1 1 calc R U . . .
C96 C 0.7288(3) 0.6259(2) 0.7265(3) 0.076(2) Uani 1 1 d . . . . .
H96 H 0.776801 0.653585 0.735902 0.091 Uiso 1 1 calc R U . . .
N27 N 0.7428(4) 0.0879(3) 0.6194(3) 0.0951(17) Uani 1 1 d . . . . .
H27A H 0.750452 0.123461 0.643447 0.114 Uiso 1 1 calc R U . . .
N28 N 0.7493(5) 0.0019(4) 0.5821(3) 0.112(2) Uani 1 1 d . . . . .
H28A H 0.761273 -0.028730 0.577140 0.135 Uiso 1 1 calc R U . . .
C97 C 0.6062(7) -0.0230(7) 0.4677(5) 0.161(4) Uani 1 1 d . . . . .
H97 H 0.577797 -0.047550 0.433017 0.193 Uiso 1 1 calc R U . . .
C98 C 0.7760(6) 0.0503(5) 0.6222(4) 0.112(2) Uani 1 1 d . . . . .
H98 H 0.814130 0.059319 0.650568 0.135 Uiso 1 1 calc R U . . .
C99 C 0.6922(5) 0.0573(3) 0.5688(3) 0.0858(16) Uani 1 1 d . . . . .
C100 C 0.6588(6) -0.0425(4) 0.4933(4) 0.121(3) Uani 1 1 d . . . . .
H100 H 0.665835 -0.079116 0.477479 0.145 Uiso 1 1 calc R U . . .
C101 C 0.6008(8) 0.0332(8) 0.4974(6) 0.163(4) Uani 1 1 d . . . . .
H101 H 0.564789 0.044275 0.482948 0.196 Uiso 1 1 calc R U . . .
C102 C 0.6465(7) 0.0726(6) 0.5469(5) 0.145(3) Uani 1 1 d . . . . .
H102 H 0.643897 0.110569 0.564195 0.174 Uiso 1 1 calc R U . . .
C103 C 0.6968(5) 0.0040(3) 0.5458(3) 0.0839(15) Uani 1 1 d . . . . .
N29 N 0.6020(4) -0.1934(3) 0.1151(2) 0.0838(17) Uani 1 1 d . . . . .
H29A H 0.572439 -0.172437 0.127769 0.101 Uiso 1 1 calc R U . . .
N30 N 0.6932(5) -0.2295(4) 0.1104(3) 0.140(3) Uani 1 1 d . U . . .
H30A H 0.734281 -0.235399 0.120345 0.168 Uiso 1 1 calc R U . . .
C104 C 0.5928(3) -0.2326(2) 0.06357(15) 0.0760(15) Uani 1 1 d G . . . .
C105 C 0.6524(3) -0.2566(3) 0.06101(17) 0.103(2) Uani 1 1 d G . . . .
C106 C 0.6567(4) -0.3010(3) 0.0128(2) 0.147(4) Uani 1 1 d G . . . .
H106 H 0.696634 -0.317021 0.011105 0.176 Uiso 1 1 calc R U . . .
C107 C 0.6014(5) -0.3212(2) -0.03279(17) 0.147(3) Uani 1 1 d G . . . .
H107 H 0.604305 -0.350893 -0.065027 0.177 Uiso 1 1 calc R U . . .
C108 C 0.5418(3) -0.2972(3) -0.03022(17) 0.146(3) Uani 1 1 d G . . . .
H108 H 0.504756 -0.310811 -0.060740 0.175 Uiso 1 1 calc R U . . .
C109 C 0.5374(3) -0.2529(3) 0.0180(2) 0.118(3) Uani 1 1 d G . . . .
H109 H 0.497535 -0.236857 0.019679 0.142 Uiso 1 1 calc R U . . .
C110 C 0.6612(5) -0.1924(4) 0.1419(3) 0.112(3) Uani 1 1 d . U . . .
H110 H 0.679196 -0.168755 0.178456 0.135 Uiso 1 1 calc R U . . .
N31 N 0.7286(3) 0.6466(2) 0.6198(2) 0.0806(16) Uani 1 1 d . . . . .
H31A H 0.719748 0.678155 0.624203 0.097 Uiso 1 1 calc R U . . .
N32 N 0.7905(4) 0.5847(3) 0.6207(3) 0.119(3) Uani 1 1 d . . . . .
H32 H 0.827276 0.571776 0.625654 0.142 Uiso 1 1 calc R U . . .
C111 C 0.6746(4) 0.5894(3) 0.5961(3) 0.0792(19) Uani 1 1 d . . . . .
C112 C 0.7967(5) 0.6407(4) 0.6340(4) 0.105(3) Uani 1 1 d . . . . .
H112 H 0.842453 0.671589 0.650948 0.126 Uiso 1 1 calc R U . . .
C113 C 0.5574(6) 0.5116(4) 0.5579(4) 0.123(3) Uani 1 1 d . . . . .
H113 H 0.504339 0.497305 0.545033 0.148 Uiso 1 1 calc R U . . .
C114 C 0.6754(6) 0.4913(4) 0.5780(4) 0.123(4) Uani 1 1 d . . . . .
H114 H 0.701897 0.465923 0.578027 0.148 Uiso 1 1 calc R U . . .
C115 C 0.5951(5) 0.5701(4) 0.5751(4) 0.105(3) Uani 1 1 d . . . . .
H115 H 0.569257 0.594902 0.572920 0.126 Uiso 1 1 calc R U . . .
C116 C 0.7121(5) 0.5515(3) 0.5971(3) 0.090(2) Uani 1 1 d . . . . .
C117 C 0.5962(6) 0.4733(4) 0.5591(5) 0.147(5) Uani 1 1 d . . . . .
H117 H 0.567926 0.434429 0.546901 0.176 Uiso 1 1 calc R U . . .
N33 N 0.6721(3) 0.2896(3) 0.8731(3) 0.0961(17) Uani 1 1 d . . . . .
H33 H 0.697449 0.271301 0.851052 0.115 Uiso 1 1 calc R U . . .
N34 N 0.6410(5) 0.3409(5) 0.9490(4) 0.154(3) Uani 1 1 d . . . . .
H34 H 0.642721 0.359013 0.982575 0.185 Uiso 1 1 calc R U . . .
C118 C 0.4662(7) 0.3190(6) 0.8654(6) 0.144(4) Uani 1 1 d . . . . .
H118 H 0.418847 0.325700 0.864050 0.173 Uiso 1 1 calc R U . . .
C119 C 0.5516(5) 0.2751(4) 0.8170(4) 0.111(2) Uani 1 1 d . . . . .
H119 H 0.564877 0.254043 0.784956 0.133 Uiso 1 1 calc R U . . .
C120 C 0.4842(5) 0.2860(5) 0.8173(5) 0.133(3) Uani 1 1 d . . . . .
H120 H 0.449471 0.271466 0.785474 0.160 Uiso 1 1 calc R U . . .
C121 C 0.6932(5) 0.3201(6) 0.9258(5) 0.146(4) Uani 1 1 d . . . . .
H121 H 0.740994 0.326075 0.944530 0.175 Uiso 1 1 calc R U . . .
C122 C 0.5100(6) 0.3414(5) 0.9124(6) 0.143(3) Uani 1 1 d . . . . .
H122 H 0.496575 0.363169 0.944132 0.172 Uiso 1 1 calc R U . . .
C123 C 0.5985(4) 0.2942(4) 0.8618(4) 0.0884(16) Uani 1 1 d . . . . .
C124 C 0.5834(6) 0.3281(4) 0.9091(5) 0.110(2) Uani 1 1 d . . . . .
N35 N 0.9943(7) -0.0982(6) 0.2159(4) 0.154(4) Uani 0.5 1 d D U P . .
H35 H 1.040644 -0.080307 0.216926 0.185 Uiso 0.5 1 calc R U P . .
N36 N 0.8862(7) -0.1699(4) 0.1950(4) 0.147(4) Uani 0.5 1 d D U P . .
C125 C 0.8238(8) -0.0422(6) 0.2867(5) 0.157(5) Uani 0.5 1 d G U P . .
H125 H 0.783109 -0.031839 0.301742 0.188 Uiso 0.5 1 calc R U P . .
C126 C 0.8154(6) -0.1006(6) 0.2527(5) 0.154(5) Uani 0.5 1 d G U P . .
H126 H 0.769147 -0.129318 0.244987 0.185 Uiso 0.5 1 calc R U P . .
C127 C 0.8762(6) -0.1161(4) 0.2302(3) 0.149(4) Uani 0.5 1 d DG U P . .
C128 C 0.9454(6) -0.0732(5) 0.2417(4) 0.154(4) Uani 0.5 1 d DG U P . .
C129 C 0.9538(7) -0.0148(4) 0.2757(5) 0.167(5) Uani 0.5 1 d G U P . .
H129 H 1.000062 0.013956 0.283380 0.201 Uiso 0.5 1 calc R U P . .
C130 C 0.8930(9) 0.0007(5) 0.2982(5) 0.172(5) Uani 0.5 1 d G U P . .
H130 H 0.898568 0.039799 0.320939 0.206 Uiso 0.5 1 calc R U P . .
C131 C 0.9587(8) -0.1573(6) 0.1873(4) 0.135(4) Uani 0.5 1 d D U P . .
H131 H 0.980974 -0.184580 0.165784 0.162 Uiso 0.5 1 calc R U P . .
N37 N 0.9849(3) 0.2959(3) 0.4679(2) 0.0743(15) Uani 1 1 d . . . . .
H37A H 0.964392 0.308188 0.495078 0.089 Uiso 1 1 calc R U . . .
N38 N 1.0037(4) 0.2669(3) 0.3885(2) 0.092(2) Uani 1 1 d . . . . .
H38A H 0.997115 0.257808 0.355486 0.110 Uiso 1 1 calc DR U . . .
C132 C 1.1123(3) 0.2945(3) 0.5098(2) 0.0620(15) Uani 1 1 d . . . . .
H132 H 1.105641 0.309028 0.544572 0.074 Uiso 1 1 calc R U . . .
C133 C 1.0681(4) 0.2676(3) 0.4180(2) 0.0752(19) Uani 1 1 d . . . . .
C134 C 1.0570(4) 0.2871(3) 0.4690(2) 0.0639(15) Uani 1 1 d . . . . .
C135 C 0.9524(5) 0.2831(3) 0.4200(3) 0.092(2) Uani 1 1 d . . . . .
H135 H 0.904010 0.284612 0.409508 0.111 Uiso 1 1 calc R U . . .
C136 C 1.1763(4) 0.2795(3) 0.4962(3) 0.081(2) Uani 1 1 d . . . . .
H136 H 1.212762 0.282119 0.522179 0.098 Uiso 1 1 calc R U . . .
C137 C 1.1362(5) 0.2535(4) 0.4049(3) 0.095(3) Uani 1 1 d . . . . .
H137 H 1.144238 0.240005 0.370517 0.114 Uiso 1 1 calc R U . . .
C138 C 1.1891(5) 0.2605(4) 0.4450(3) 0.097(3) Uani 1 1 d . . . . .
H138 H 1.234807 0.252346 0.438011 0.117 Uiso 1 1 calc R U . . .

loop_
_atom_site_aniso_label
_atom_site_aniso_U_11
_atom_site_aniso_U_22
_atom_site_aniso_U_33
_atom_site_aniso_U_23
_atom_site_aniso_U_13
_atom_site_aniso_U_12
Mo1 0.02108(15) 0.01930(14) 0.03300(17) 0.01028(13) 0.00088(12) 0.00710(12)
Mo2 0.02621(15) 0.02111(15) 0.02790(16) 0.01236(13) 0.00627(12) 0.01001(12)
Mo3 0.02119(15) 0.02631(16) 0.02959(16) 0.01479(13) 0.00331(12) 0.01103(12)
Mo4 0.02225(15) 0.02181(15) 0.03411(17) 0.01486(13) 0.00585(13) 0.00621(12)
Mo5 0.02736(16) 0.01901(15) 0.03023(17) 0.00818(13) 0.00547(13) 0.00664(12)
Mo6 0.01994(15) 0.02945(16) 0.02742(16) 0.01202(14) 0.00254(12) 0.01000(12)
Mo7 0.02801(16) 0.02846(16) 0.02303(16) 0.01280(13) 0.00659(12) 0.00698(13)
Mo8 0.01975(15) 0.02371(15) 0.03325(17) 0.01241(14) 0.00269(12) 0.00401(12)
Mo9 0.02967(16) 0.02442(15) 0.02144(15) 0.00969(13) 0.00650(12) 0.01232(13)
Mo10 0.02391(15) 0.02339(15) 0.03895(18) 0.01582(14) 0.00597(13) 0.01102(12)
Mo11 0.02990(17) 0.02998(17) 0.02711(16) 0.01259(14) 0.00736(13) 0.01718(13)
Mo12 0.02320(15) 0.02714(16) 0.02900(17) 0.00990(14) -0.00083(13) 0.00666(13)
Mo13 0.03071(17) 0.02888(16) 0.02518(16) 0.01402(14) 0.00471(13) 0.01432(13)
Mo14 0.01834(14) 0.03269(17) 0.03527(18) 0.01703(15) 0.00306(13) 0.01100(13)
Mo15 0.02924(16) 0.02875(17) 0.03319(18) 0.01665(14) 0.00239(13) 0.01461(13)
Mo16 0.02704(16) 0.03135(17) 0.02789(17) 0.01354(14) -0.00273(13) 0.01080(13)
Mo17 0.02217(15) 0.03327(17) 0.02692(16) 0.01267(14) 0.00615(12) 0.00416(13)
Mo18 0.02716(16) 0.02354(16) 0.02730(17) 0.00740(13) -0.00093(13) 0.00380(13)
Mo19 0.02176(15) 0.02616(16) 0.03748(19) 0.01108(14) 0.00027(13) 0.00949(13)
Mo20 0.04182(19) 0.02059(15) 0.02819(17) 0.00976(13) 0.00236(14) 0.00958(14)
Mo21 0.03323(18) 0.02101(15) 0.02923(17) 0.00964(14) -0.00104(14) 0.00069(13)
Mo22 0.01694(15) 0.03535(18) 0.03417(18) 0.01279(15) 0.00303(13) 0.00582(13)
Mo23 0.0449(2) 0.02597(17) 0.03042(18) 0.01367(14) 0.00326(15) 0.01636(15)
Mo24 0.02067(15) 0.03235(18) 0.0417(2) 0.01682(16) -0.00398(14) 0.00539(13)
Mo25 0.02013(14) 0.02488(15) 0.02420(15) 0.01303(13) 0.00510(11) 0.00892(12)
Mo26 0.02579(15) 0.02014(14) 0.02136(15) 0.00717(12) 0.00620(12) 0.00850(12)
Mo27 0.02065(14) 0.01932(14) 0.02652(16) 0.00826(12) 0.00338(12) 0.00636(11)
Mo28 0.01808(14) 0.02508(15) 0.02585(15) 0.01245(13) 0.00593(12) 0.00854(12)
Mo29 0.01807(14) 0.02153(15) 0.02980(16) 0.01075(13) 0.00082(12) 0.00438(11)
Mo30 0.02117(15) 0.02212(15) 0.03039(16) 0.01088(13) 0.00661(12) 0.01137(12)
Mo31 0.02627(15) 0.02122(15) 0.02284(15) 0.00927(12) 0.00262(12) 0.00676(12)
Mo32 0.01693(14) 0.02372(15) 0.02838(16) 0.01015(13) 0.00184(12) 0.00703(12)
Mo33 0.02899(16) 0.02443(15) 0.02016(15) 0.00889(13) 0.00208(12) 0.00889(13)
Mo34 0.0438(2) 0.02402(16) 0.03341(18) 0.01678(15) 0.00579(15) 0.00441(14)
Mo35 0.02266(16) 0.03110(18) 0.03849(19) 0.01235(15) -0.00219(14) -0.00111(13)
Mo36 0.03338(18) 0.02887(17) 0.03514(19) 0.01599(15) 0.00294(15) -0.00391(14)
Sr1 0.01935(15) 0.02027(15) 0.02382(16) 0.00949(13) 0.00275(12) 0.00750(12)
Sr2 0.01923(15) 0.02045(16) 0.02685(17) 0.00990(14) 0.00255(13) 0.00573(12)
P1 0.0201(4) 0.0240(4) 0.0240(4) 0.0110(4) 0.0047(3) 0.0104(3)
P2 0.0232(4) 0.0218(4) 0.0299(5) 0.0119(4) 0.0028(4) 0.0069(4)
P3 0.0211(4) 0.0257(5) 0.0265(5) 0.0132(4) 0.0058(4) 0.0087(4)
P4 0.0187(4) 0.0277(5) 0.0272(5) 0.0075(4) 0.0030(4) 0.0069(4)
P5 0.0288(5) 0.0249(5) 0.0219(4) 0.0117(4) 0.0042(4) 0.0103(4)
P6 0.0179(4) 0.0185(4) 0.0223(4) 0.0090(4) 0.0040(3) 0.0074(3)
P7 0.0258(4) 0.0201(4) 0.0214(4) 0.0103(4) 0.0042(4) 0.0079(4)
P8 0.0186(4) 0.0222(4) 0.0212(4) 0.0080(4) 0.0025(3) 0.0084(3)
P9 0.0178(4) 0.0215(4) 0.0226(4) 0.0094(4) 0.0011(3) 0.0063(3)
P10 0.0201(4) 0.0213(4) 0.0245(5) 0.0094(4) 0.0020(3) 0.0023(3)
P11 0.0199(4) 0.0199(4) 0.0257(5) 0.0094(4) 0.0057(3) 0.0077(3)
P12 0.0204(4) 0.0243(4) 0.0216(4) 0.0087(4) 0.0026(3) 0.0084(4)
Na1 0.0274(8) 0.0496(10) 0.0341(9) 0.0129(8) -0.0043(7) 0.0099(7)
O1 0.0247(13) 0.0295(13) 0.0342(14) 0.0189(12) 0.0060(11) 0.0114(11)
O1W 0.068(2) 0.050(2) 0.042(2) 0.0111(17) -0.0147(17) 0.0137(18)
O2 0.0216(12) 0.0211(12) 0.0228(12) 0.0094(10) 0.0051(10) 0.0079(10)
O2W 0.076(3) 0.055(2) 0.052(2) 0.0204(19) -0.015(2) 0.006(2)
O3 0.0273(13) 0.0244(13) 0.0238(13) 0.0118(11) 0.0065(10) 0.0083(10)
O4 0.0211(12) 0.0214(12) 0.0240(12) 0.0108(10) 0.0045(10) 0.0094(10)
O5 0.0268(13) 0.0228(12) 0.0245(13) 0.0117(11) 0.0068(10) 0.0096(10)
O6 0.0224(12) 0.0202(12) 0.0256(13) 0.0096(10) 0.0035(10) 0.0040(10)
O7 0.0224(12) 0.0238(12) 0.0236(12) 0.0089(10) 0.0019(10) 0.0080(10)
O8 0.0207(12) 0.0273(13) 0.0264(13) 0.0112(11) 0.0032(10) 0.0029(10)
O9 0.0201(12) 0.0226(12) 0.0239(13) 0.0093(10) 0.0030(10) 0.0068(10)
O10 0.0219(12) 0.0245(12) 0.0265(13) 0.0117(11) 0.0040(10) 0.0106(10)
O11 0.0213(12) 0.0242(12) 0.0260(13) 0.0107(11) 0.0026(10) 0.0078(10)
O12 0.0223(12) 0.0270(13) 0.0257(13) 0.0110(11) 0.0067(10) 0.0096(10)
O13 0.0304(14) 0.0224(13) 0.0293(14) 0.0119(11) 0.0072(11) 0.0084(10)
O14 0.0221(12) 0.0198(12) 0.0283(13) 0.0105(11) 0.0050(10) 0.0061(10)
O15 0.0220(12) 0.0292(14) 0.0347(14) 0.0161(12) 0.0042(11) 0.0080(10)
O16 0.0265(13) 0.0292(13) 0.0267(13) 0.0137(11) 0.0037(10) 0.0119(11)
O17 0.0223(12) 0.0228(12) 0.0266(13) 0.0095(11) 0.0022(10) 0.0055(10)
O18 0.0239(12) 0.0220(12) 0.0270(13) 0.0099(11) 0.0034(10) 0.0095(10)
O19 0.0220(12) 0.0257(13) 0.0312(14) 0.0129(11) 0.0049(10) 0.0114(10)
O20 0.0269(13) 0.0321(14) 0.0294(14) 0.0149(12) 0.0065(11) 0.0154(11)
O21 0.0311(14) 0.0263(13) 0.0254(13) 0.0125(11) 0.0044(11) 0.0136(11)
O22 0.0197(12) 0.0228(12) 0.0278(13) 0.0100(11) 0.0049(10) 0.0084(10)
O23 0.0235(12) 0.0284(13) 0.0296(13) 0.0146(11) 0.0073(10) 0.0124(10)
O24 0.0222(12) 0.0299(13) 0.0304(14) 0.0158(12) 0.0007(10) 0.0096(10)
O25 0.0279(13) 0.0225(13) 0.0282(14) 0.0118(11) 0.0026(11) 0.0000(10)
O26 0.0219(13) 0.0265(13) 0.0334(14) 0.0108(11) 0.0040(11) 0.0072(10)
O27 0.0202(12) 0.0254(13) 0.0308(14) 0.0106(11) 0.0037(10) 0.0077(10)
O28 0.0232(12) 0.0223(12) 0.0305(14) 0.0110(11) 0.0025(10) 0.0069(10)
O29 0.0312(14) 0.0234(13) 0.0249(13) 0.0105(11) 0.0074(11) 0.0080(11)
O30 0.0253(13) 0.0313(14) 0.0258(13) 0.0052(11) -0.0005(11) 0.0100(11)
O31 0.0212(12) 0.0289(14) 0.0347(15) 0.0137(12) 0.0018(11) 0.0069(10)
O32 0.0196(12) 0.0322(14) 0.0306(14) 0.0099(12) -0.0001(10) 0.0046(11)
O33 0.0262(13) 0.0342(15) 0.0287(14) 0.0106(12) 0.0063(11) 0.0066(11)
O34 0.0305(14) 0.0230(13) 0.0265(13) 0.0083(11) 0.0050(11) 0.0092(11)
O35 0.0205(12) 0.0321(14) 0.0339(15) 0.0108(12) -0.0002(11) 0.0089(11)
O36 0.0196(12) 0.0350(15) 0.0382(15) 0.0190(13) 0.0048(11) 0.0097(11)
O37 0.0365(15) 0.0207(12) 0.0265(13) 0.0113(11) 0.0055(11) 0.0069(11)
O38 0.0303(14) 0.0264(13) 0.0305(14) 0.0110(11) 0.0091(11) 0.0159(11)
O39 0.0216(12) 0.0251(13) 0.0357(15) 0.0120(12) -0.0002(11) 0.0066(10)
O40 0.0239(13) 0.0278(13) 0.0335(14) 0.0167(12) 0.0067(11) 0.0086(10)
O41 0.0355(14) 0.0269(13) 0.0252(13) 0.0115(11) 0.0081(11) 0.0106(11)
O42 0.0217(12) 0.0259(13) 0.0330(14) 0.0105(11) 0.0038(11) 0.0074(10)
O43 0.0209(12) 0.0298(14) 0.0305(14) 0.0141(11) 0.0006(10) 0.0097(10)
O44 0.0271(13) 0.0194(12) 0.0364(15) 0.0115(11) 0.0068(11) 0.0055(10)
O45 0.0290(13) 0.0228(13) 0.0310(14) 0.0097(11) 0.0080(11) 0.0121(11)
O46 0.0265(14) 0.0266(14) 0.0406(16) 0.0133(12) 0.0008(12) 0.0103(11)
O47 0.0327(14) 0.0232(13) 0.0302(14) 0.0118(11) 0.0018(11) 0.0072(11)
O48 0.0220(13) 0.0330(15) 0.0416(16) 0.0172(13) 0.0009(11) 0.0076(11)
O49 0.0299(14) 0.0299(14) 0.0279(14) 0.0126(12) 0.0024(11) 0.0090(11)
O50 0.0286(14) 0.0262(13) 0.0302(14) 0.0090(11) -0.0007(11) 0.0077(11)
O51 0.0291(13) 0.0242(13) 0.0280(13) 0.0117(11) 0.0048(11) 0.0080(11)
O52 0.0396(15) 0.0253(13) 0.0265(14) 0.0100(11) 0.0041(11) 0.0119(12)
O53 0.0269(13) 0.0309(14) 0.0284(14) 0.0115(12) 0.0063(11) 0.0051(11)
O54 0.0291(14) 0.0289(14) 0.0389(16) 0.0149(12) 0.0078(12) 0.0117(11)
O55 0.0247(13) 0.0289(14) 0.0404(16) 0.0162(12) 0.0112(11) 0.0079(11)
O56 0.0198(13) 0.0361(15) 0.0425(16) 0.0178(13) -0.0005(11) 0.0106(11)
O57 0.0274(13) 0.0297(14) 0.0251(13) 0.0115(11) 0.0082(10) 0.0095(11)
O58 0.0421(16) 0.0329(15) 0.0319(15) 0.0172(12) 0.0041(12) 0.0179(12)
O59 0.0208(13) 0.0386(16) 0.0382(16) 0.0138(13) 0.0029(11) 0.0039(11)
O60 0.0461(17) 0.0280(14) 0.0303(14) 0.0170(12) 0.0093(12) 0.0130(12)
O61 0.0355(15) 0.0339(15) 0.0306(14) 0.0188(12) 0.0081(12) 0.0134(12)
O62 0.0374(15) 0.0322(14) 0.0305(14) 0.0130(12) 0.0070(12) 0.0184(12)
O63 0.0252(14) 0.0363(15) 0.0345(15) 0.0131(13) -0.0034(11) 0.0023(12)
O64 0.0266(13) 0.0301(14) 0.0392(15) 0.0194(12) 0.0061(11) 0.0137(11)
O65 0.0367(15) 0.0263(14) 0.0421(16) 0.0193(13) 0.0052(12) 0.0102(12)
O66 0.0209(12) 0.0291(14) 0.0300(14) 0.0108(11) 0.0004(10) 0.0038(10)
O67 0.0317(15) 0.0358(15) 0.0351(15) 0.0175(13) 0.0058(12) 0.0020(12)
O68 0.0297(14) 0.0388(16) 0.0367(16) 0.0163(13) -0.0061(12) 0.0103(12)
O69 0.0293(14) 0.0398(16) 0.0368(15) 0.0199(13) 0.0135(12) 0.0152(12)
O70 0.0292(14) 0.0343(15) 0.0340(15) 0.0056(12) 0.0063(12) 0.0147(12)
O71 0.0319(14) 0.0317(14) 0.0271(14) 0.0084(12) -0.0031(11) 0.0105(12)
O72 0.0339(15) 0.0314(15) 0.0330(15) 0.0115(12) 0.0005(12) 0.0035(12)
O73 0.0363(15) 0.0247(14) 0.0363(16) 0.0137(12) 0.0003(12) -0.0038(11)
O74 0.0435(16) 0.0331(15) 0.0358(15) 0.0156(13) 0.0101(13) 0.0230(13)
O75 0.0408(16) 0.0271(14) 0.0324(15) 0.0145(12) 0.0034(12) 0.0057(12)
O76 0.0401(16) 0.0323(15) 0.0570(19) 0.0243(15) 0.0096(14) 0.0198(13)
O77 0.0200(13) 0.0411(16) 0.0375(16) 0.0176(13) 0.0050(11) 0.0036(11)
O78 0.0482(17) 0.0216(13) 0.0351(15) 0.0134(12) 0.0034(13) 0.0067(12)
O79 0.0448(17) 0.0408(16) 0.0278(15) 0.0134(13) 0.0124(12) 0.0204(14)
O80 0.0316(15) 0.0295(14) 0.0441(17) 0.0187(13) 0.0102(12) 0.0071(12)
O81 0.0468(17) 0.0286(14) 0.0345(15) 0.0143(12) 0.0052(13) 0.0160(13)
O82 0.0340(15) 0.0274(14) 0.0355(16) 0.0057(12) -0.0026(12) 0.0081(12)
O83 0.0414(16) 0.0412(16) 0.0310(15) 0.0181(13) 0.0011(12) 0.0159(13)
O84 0.0421(17) 0.0303(15) 0.0348(16) 0.0158(13) 0.0030(13) 0.0027(12)
O85 0.0274(14) 0.0432(17) 0.0496(18) 0.0206(15) 0.0072(13) 0.0178(13)
O86 0.0344(15) 0.0487(18) 0.0441(17) 0.0226(15) 0.0140(13) 0.0233(14)
O87 0.0496(17) 0.0353(15) 0.0230(14) 0.0123(12) 0.0045(12) 0.0172(13)
O88 0.0308(14) 0.0390(16) 0.0330(15) 0.0137(13) 0.0015(12) 0.0136(12)
O89 0.0235(13) 0.0363(15) 0.0425(16) 0.0169(13) 0.0085(12) 0.0115(11)
O90 0.0386(16) 0.0279(14) 0.0354(16) 0.0083(12) 0.0061(12) 0.0137(12)
O91 0.0353(15) 0.0300(15) 0.0495(18) 0.0222(14) 0.0038(13) 0.0074(12)
O92 0.0297(15) 0.0394(16) 0.0413(17) 0.0174(14) 0.0050(12) 0.0014(12)
O93 0.0425(17) 0.0381(16) 0.0455(17) 0.0276(14) 0.0132(14) 0.0115(13)
O94 0.0401(16) 0.0396(16) 0.0368(16) 0.0165(14) 0.0001(13) 0.0153(13)
O95 0.0312(15) 0.0412(16) 0.0363(16) 0.0192(13) -0.0005(12) 0.0139(12)
O96 0.0325(15) 0.0337(15) 0.0554(19) 0.0284(15) 0.0103(13) 0.0072(12)
O97 0.0252(14) 0.0328(15) 0.0510(18) 0.0200(14) 0.0070(13) 0.0046(12)
O98 0.0440(17) 0.0522(19) 0.0406(17) 0.0273(15) -0.0004(14) 0.0203(15)
O99 0.0228(14) 0.0515(19) 0.0453(18) 0.0149(15) 0.0072(12) 0.0137(13)
O100 0.0485(18) 0.0252(14) 0.0373(16) 0.0088(13) -0.0031(14) 0.0015(13)
O101 0.061(2) 0.0363(17) 0.0512(19) 0.0296(16) 0.0068(16) 0.0048(15)
O102 0.063(2) 0.0256(15) 0.0384(17) 0.0095(13) 0.0054(15) 0.0154(14)
O103 0.0544(19) 0.0484(19) 0.0462(18) 0.0298(16) 0.0015(15) 0.0236(16)
O104 0.0256(15) 0.0468(18) 0.058(2) 0.0253(16) -0.0073(14) 0.0046(13)
O105 0.0429(18) 0.0440(18) 0.056(2) 0.0270(17) 0.0078(15) -0.0073(14)
O106 0.0285(16) 0.0454(18) 0.055(2) 0.0170(16) -0.0018(14) -0.0024(13)
O107 0.0264(13) 0.0332(14) 0.0328(14) 0.0168(12) 0.0000(11) 0.0139(11)
O108 0.0197(12) 0.0253(13) 0.0255(13) 0.0116(11) 0.0034(10) 0.0085(10)
O109 0.0299(13) 0.0250(13) 0.0242(13) 0.0101(11) 0.0043(10) 0.0068(11)
O110 0.0260(13) 0.0275(13) 0.0257(13) 0.0125(11) 0.0053(10) 0.0102(10)
O111 0.0219(12) 0.0278(13) 0.0267(13) 0.0125(11) 0.0054(10) 0.0083(10)
O112 0.0257(13) 0.0276(13) 0.0401(15) 0.0165(12) 0.0098(11) 0.0145(11)
O113 0.0184(11) 0.0224(12) 0.0274(13) 0.0110(10) 0.0033(10) 0.0092(10)
O114 0.0194(12) 0.0261(13) 0.0290(13) 0.0127(11) 0.0051(10) 0.0104(10)
O115 0.0281(13) 0.0262(13) 0.0222(13) 0.0101(11) 0.0037(10) 0.0104(10)
O116 0.0211(12) 0.0270(13) 0.0283(13) 0.0129(11) 0.0052(10) 0.0100(10)
O117 0.0311(14) 0.0284(14) 0.0355(15) 0.0164(12) 0.0050(11) 0.0138(11)
O118 0.0246(13) 0.0304(14) 0.0249(13) 0.0064(11) -0.0025(10) 0.0088(11)
O119 0.0387(15) 0.0295(14) 0.0267(14) 0.0077(12) 0.0124(12) 0.0119(12)
O120 0.0253(13) 0.0217(13) 0.0355(15) 0.0087(11) -0.0004(11) 0.0032(10)
O121 0.0307(14) 0.0284(13) 0.0248(13) 0.0122(11) 0.0040(11) 0.0073(11)
O122 0.0280(13) 0.0272(13) 0.0275(13) 0.0117(11) 0.0028(11) 0.0110(11)
O123 0.0267(13) 0.0301(14) 0.0404(16) 0.0198(13) 0.0080(11) 0.0117(11)
O124 0.0254(13) 0.0275(13) 0.0332(14) 0.0134(12) 0.0045(11) 0.0077(11)
O125 0.0251(13) 0.0260(13) 0.0309(14) 0.0124(11) 0.0038(11) 0.0100(10)
O126 0.0306(14) 0.0264(13) 0.0335(15) 0.0120(12) 0.0062(11) 0.0077(11)
O127 0.0342(15) 0.0257(14) 0.0318(15) 0.0059(12) -0.0010(12) 0.0099(11)
O128 0.0257(14) 0.0491(18) 0.0385(16) 0.0197(14) 0.0087(12) 0.0154(13)
O129 0.0412(16) 0.0343(15) 0.0273(14) 0.0132(12) 0.0040(12) 0.0140(12)
O130 0.0499(18) 0.0333(15) 0.0351(16) 0.0201(13) 0.0049(13) 0.0133(13)
O131 0.0252(13) 0.0372(15) 0.0400(16) 0.0217(13) 0.0101(12) 0.0065(11)
O132 0.0295(14) 0.0334(15) 0.0364(15) 0.0143(13) -0.0024(12) 0.0075(12)
O133 0.0414(16) 0.0414(16) 0.0304(15) 0.0212(13) 0.0114(12) 0.0156(13)
O134 0.0381(15) 0.0314(15) 0.0336(15) 0.0179(13) 0.0076(12) 0.0061(12)
O135 0.0258(13) 0.0370(15) 0.0311(15) 0.0117(12) 0.0003(11) 0.0097(12)
O136 0.0397(16) 0.0470(17) 0.0309(15) 0.0215(14) 0.0106(12) 0.0101(13)
O137 0.0381(16) 0.0387(17) 0.0534(19) 0.0199(15) 0.0072(14) 0.0211(13)
O138 0.0333(16) 0.0399(17) 0.0539(19) 0.0140(15) 0.0082(14) 0.0199(13)
O139 0.0273(14) 0.0342(15) 0.0457(17) 0.0174(13) 0.0136(12) 0.0144(12)
O140 0.0370(16) 0.0399(17) 0.0484(18) 0.0211(15) -0.0008(14) 0.0129(13)
O141 0.062(2) 0.0370(17) 0.0468(18) 0.0216(15) 0.0047(16) 0.0258(15)
O142 0.0413(16) 0.0233(14) 0.0401(16) 0.0063(12) 0.0111(13) 0.0096(12)
O143 0.0380(16) 0.0273(14) 0.0453(18) 0.0085(13) 0.0036(13) 0.0120(12)
O144 0.0424(17) 0.0337(16) 0.0356(16) 0.0055(13) -0.0055(13) 0.0042(13)
O145 0.0328(15) 0.0505(18) 0.0394(16) 0.0233(15) 0.0159(13) 0.0130(13)
O146 0.0280(14) 0.0377(16) 0.0536(19) 0.0279(15) 0.0059(13) 0.0033(12)
O3W 0.068(3) 0.103(4) 0.150(5) 0.098(4) -0.016(3) -0.008(3)
O4W 0.123(5) 0.084(4) 0.194(7) 0.090(5) 0.052(5) 0.044(4)
O5W 0.235(8) 0.096(4) 0.074(4) 0.041(3) 0.015(4) -0.020(5)
O6W 0.087(3) 0.082(3) 0.122(4) 0.070(3) -0.027(3) -0.021(3)
O7W 0.064(2) 0.0390(18) 0.048(2) 0.0174(16) 0.0158(17) 0.0046(16)
N1 0.0321(19) 0.051(2) 0.064(3) 0.032(2) 0.0190(18) 0.0185(17)
N4 0.0284(18) 0.058(2) 0.050(2) 0.028(2) 0.0044(16) 0.0184(17)
C2 0.087(5) 0.075(4) 0.056(4) 0.022(3) 0.011(3) 0.046(4)
C5 0.027(2) 0.043(3) 0.066(3) 0.031(2) 0.002(2) 0.0089(18)
C8 0.038(2) 0.043(2) 0.048(3) 0.021(2) 0.002(2) 0.018(2)
C9 0.041(3) 0.057(3) 0.051(3) 0.027(2) 0.008(2) 0.017(2)
C27 0.049(3) 0.070(4) 0.081(4) 0.030(4) -0.014(3) 0.019(3)
C41 0.088(5) 0.115(7) 0.076(5) 0.027(5) -0.028(4) 0.032(5)
C42 0.158(9) 0.106(6) 0.044(4) 0.001(4) -0.008(5) 0.054(6)
N2 0.038(2) 0.056(3) 0.054(3) 0.020(2) 0.0227(19) 0.0146(19)
N12 0.030(2) 0.141(5) 0.046(3) 0.039(3) 0.0005(19) 0.023(3)
C4 0.041(2) 0.070(3) 0.044(3) 0.033(3) 0.010(2) 0.027(2)
C11 0.040(3) 0.059(3) 0.067(3) 0.042(3) -0.007(2) 0.007(2)
C15 0.083(4) 0.092(5) 0.065(4) 0.047(4) 0.038(3) 0.064(4)
C16 0.113(6) 0.060(4) 0.054(4) 0.023(3) 0.021(4) 0.038(4)
C23 0.086(5) 0.060(4) 0.046(3) 0.023(3) -0.013(3) 0.001(3)
C33 0.029(2) 0.042(2) 0.048(3) 0.026(2) 0.0093(18) 0.0120(18)
C38 0.043(3) 0.106(5) 0.040(3) 0.013(3) 0.012(2) 0.001(3)
N3 0.042(2) 0.040(2) 0.045(2) 0.0216(18) 0.0098(17) 0.0124(17)
N6 0.072(3) 0.050(2) 0.037(2) 0.0136(19) 0.005(2) 0.023(2)
C10 0.052(3) 0.066(4) 0.056(3) 0.030(3) -0.001(2) 0.008(3)
C12 0.044(3) 0.092(5) 0.116(6) 0.065(5) 0.014(3) 0.031(3)
C13 0.048(3) 0.049(3) 0.051(3) 0.023(2) -0.006(2) 0.009(2)
C25 0.051(3) 0.090(5) 0.083(5) 0.048(4) -0.005(3) 0.012(3)
C32 0.041(2) 0.044(2) 0.039(2) 0.025(2) 0.0088(19) 0.0113(19)
C34 0.056(3) 0.047(3) 0.049(3) 0.030(2) 0.012(2) 0.020(2)
C37 0.080(4) 0.078(4) 0.080(4) 0.050(4) 0.039(4) 0.048(4)
N5 0.0344(19) 0.048(2) 0.040(2) 0.0091(18) 0.0070(16) 0.0233(17)
N9 0.040(2) 0.048(2) 0.038(2) 0.0049(18) -0.0013(16) 0.0240(18)
C1 0.049(3) 0.054(3) 0.036(2) 0.009(2) 0.010(2) 0.028(2)
C6 0.034(2) 0.034(2) 0.039(2) 0.0057(19) 0.0049(18) 0.0163(18)
C7 0.035(2) 0.040(2) 0.034(2) 0.0055(19) 0.0008(18) 0.0169(19)
C14 0.065(3) 0.080(4) 0.036(3) 0.018(3) 0.009(2) 0.042(3)
C24 0.057(3) 0.092(4) 0.052(3) 0.024(3) 0.024(3) 0.047(3)
C36 0.042(3) 0.053(3) 0.041(3) 0.012(2) 0.001(2) 0.027(2)
C40 0.037(3) 0.071(4) 0.052(3) 0.014(3) 0.009(2) 0.034(2)
N7 0.081(3) 0.041(2) 0.062(3) 0.024(2) -0.014(2) 0.026(2)
N10 0.060(3) 0.038(2) 0.063(3) 0.023(2) 0.002(2) 0.024(2)
C3 0.048(3) 0.039(2) 0.058(3) 0.026(2) -0.002(2) 0.015(2)
C26 0.058(3) 0.037(3) 0.072(4) 0.023(3) 0.006(3) 0.018(2)
C28 0.056(3) 0.049(3) 0.066(4) 0.018(3) 0.002(3) 0.013(3)
C29 0.061(3) 0.061(3) 0.079(4) 0.035(3) -0.007(3) 0.029(3)
C30 0.060(4) 0.074(4) 0.075(4) 0.027(3) -0.015(3) 0.020(3)
C35 0.045(3) 0.041(3) 0.058(3) 0.026(2) 0.005(2) 0.018(2)
C39 0.085(4) 0.045(3) 0.057(3) 0.017(3) -0.011(3) 0.025(3)
N8 0.145(4) 0.073(3) 0.073(3) 0.043(3) 0.013(3) 0.015(3)
N11 0.060(2) 0.057(2) 0.047(2) 0.0233(19) 0.0231(18) 0.0219(19)
C17 0.104(4) 0.095(4) 0.137(5) 0.030(3) 0.015(3) 0.048(4)
C18 0.133(5) 0.144(6) 0.193(6) 0.062(4) 0.031(4) 0.053(4)
C19 0.134(5) 0.127(5) 0.180(5) 0.060(4) 0.076(4) 0.041(4)
C20 0.161(5) 0.128(5) 0.148(5) 0.054(4) 0.082(4) 0.038(4)
C21 0.110(4) 0.062(3) 0.087(3) 0.026(3) 0.067(3) 0.015(3)
C22 0.057(3) 0.050(3) 0.068(3) 0.011(2) 0.022(2) 0.018(2)
C31 0.076(3) 0.062(3) 0.080(3) 0.036(3) 0.002(3) 0.016(3)
N13 0.056(2) 0.041(2) 0.041(2) 0.0264(18) 0.0196(18) 0.0211(18)
N14 0.059(2) 0.0296(18) 0.040(2) 0.0176(16) 0.0090(18) 0.0151(17)
C43 0.044(2) 0.032(2) 0.050(3) 0.018(2) 0.003(2) 0.0125(19)
C44 0.038(2) 0.034(2) 0.038(2) 0.0190(19) 0.0093(18) 0.0147(18)
C45 0.058(3) 0.044(3) 0.035(2) 0.018(2) 0.013(2) 0.024(2)
C46 0.048(3) 0.043(3) 0.042(3) 0.008(2) 0.000(2) 0.018(2)
C47 0.066(3) 0.060(3) 0.033(2) 0.015(2) 0.007(2) 0.023(3)
C48 0.043(2) 0.032(2) 0.036(2) 0.0171(18) 0.0065(18) 0.0137(18)
C49 0.064(3) 0.054(3) 0.041(3) 0.028(2) 0.011(2) 0.016(2)
N15 0.0391(17) 0.042(2) 0.0341(13) 0.0128(15) 0.0052(12) 0.0213(15)
N16 0.0404(18) 0.054(2) 0.0378(14) 0.0143(16) 0.0092(13) 0.0273(17)
C50 0.041(2) 0.042(2) 0.0350(14) 0.0127(17) 0.0087(14) 0.0208(18)
C51 0.084(5) 0.104(8) 0.040(2) 0.019(4) 0.017(3) 0.060(6)
C52 0.061(5) 0.083(7) 0.0377(19) 0.017(3) 0.001(2) 0.041(5)
C53 0.081(5) 0.095(7) 0.035(3) 0.013(4) 0.006(3) 0.049(5)
C54 0.037(3) 0.039(5) 0.0354(16) 0.013(3) 0.006(2) 0.019(4)
C55 0.083(16) 0.16(3) 0.051(9) 0.050(15) 0.031(10) 0.087(19)
C56 0.057(16) 0.14(4) 0.042(5) 0.037(13) 0.014(8) 0.06(2)
C57 0.057(7) 0.087(16) 0.036(2) 0.019(4) 0.011(3) 0.051(10)
C58 0.042(2) 0.055(3) 0.0352(14) 0.0176(17) 0.0092(14) 0.0290(19)
C59 0.049(7) 0.067(11) 0.043(4) 0.023(5) 0.016(5) 0.035(7)
C60 0.10(2) 0.20(5) 0.055(7) 0.064(17) 0.044(10) 0.12(3)
C61 0.059(4) 0.078(6) 0.043(2) 0.020(3) 0.016(2) 0.046(4)
N17 0.058(3) 0.031(2) 0.053(2) 0.0188(19) 0.006(2) 0.0053(18)
N18 0.049(2) 0.049(2) 0.060(3) 0.034(2) 0.014(2) 0.0058(19)
C62 0.037(2) 0.038(2) 0.062(3) 0.028(2) 0.006(2) 0.0077(19)
C63 0.072(4) 0.042(3) 0.079(4) 0.009(3) 0.008(3) 0.025(3)
C64 0.060(3) 0.035(3) 0.081(4) 0.027(3) 0.009(3) 0.013(2)
C65 0.062(3) 0.047(3) 0.053(3) 0.023(3) 0.015(3) 0.009(2)
C66 0.052(3) 0.055(3) 0.056(3) 0.030(3) 0.009(2) 0.014(2)
C67 0.038(2) 0.034(2) 0.049(3) 0.021(2) 0.0042(19) 0.0079(18)
C68 0.073(4) 0.064(4) 0.051(3) 0.018(3) 0.013(3) 0.026(3)
N19 0.051(2) 0.036(2) 0.066(3) 0.027(2) 0.000(2) 0.0132(18)
N20 0.044(2) 0.038(2) 0.055(2) 0.0278(19) 0.0026(18) 0.0054(17)
C69 0.075(4) 0.046(3) 0.060(3) 0.030(3) 0.015(3) 0.029(3)
C70 0.049(3) 0.035(2) 0.041(2) 0.020(2) 0.007(2) 0.015(2)
C71 0.041(2) 0.044(3) 0.055(3) 0.026(2) 0.002(2) 0.015(2)
C72 0.049(3) 0.056(3) 0.083(4) 0.032(3) -0.004(3) 0.009(3)
C73 0.054(3) 0.090(5) 0.089(5) 0.045(4) -0.002(3) 0.034(3)
C74 0.045(3) 0.035(2) 0.052(3) 0.018(2) -0.003(2) 0.014(2)
C75 0.084(4) 0.065(4) 0.071(4) 0.038(3) 0.013(3) 0.045(3)
N21 0.081(3) 0.0311(19) 0.034(2) 0.0116(17) 0.018(2) 0.017(2)
N22 0.083(3) 0.041(2) 0.035(2) 0.0224(18) 0.024(2) 0.026(2)
C76 0.051(3) 0.052(3) 0.040(3) 0.021(2) 0.021(2) 0.020(2)
C77 0.045(2) 0.039(2) 0.036(2) 0.0195(19) 0.0109(19) 0.0192(19)
C78 0.053(3) 0.037(2) 0.043(3) 0.016(2) 0.007(2) 0.018(2)
C79 0.096(4) 0.038(3) 0.046(3) 0.025(2) 0.025(3) 0.024(3)
C80 0.049(3) 0.042(3) 0.065(3) 0.029(3) 0.015(2) 0.009(2)
C81 0.044(2) 0.037(2) 0.031(2) 0.0181(18) 0.0069(18) 0.0177(19)
C82 0.057(3) 0.055(3) 0.061(3) 0.035(3) 0.029(3) 0.018(2)
N23 0.069(3) 0.064(3) 0.051(3) 0.032(2) 0.001(2) 0.020(2)
N24 0.071(3) 0.088(4) 0.075(4) 0.029(3) 0.024(3) 0.052(3)
C83 0.054(3) 0.081(4) 0.102(5) 0.050(4) 0.013(3) 0.042(3)
C84 0.078(5) 0.095(5) 0.118(6) 0.063(5) 0.044(4) 0.055(4)
C85 0.077(5) 0.119(6) 0.064(4) 0.041(4) -0.007(4) 0.013(4)
C86 0.083(4) 0.124(5) 0.118(5) 0.065(4) -0.007(3) 0.036(3)
C87 0.089(4) 0.120(5) 0.138(5) 0.063(4) 0.018(3) 0.058(4)
C88 0.048(3) 0.050(3) 0.058(3) 0.028(3) 0.013(2) 0.025(2)
C89 0.052(3) 0.066(3) 0.059(3) 0.028(3) 0.010(3) 0.023(3)
N25 0.036(2) 0.043(2) 0.100(4) 0.025(2) -0.003(2) 0.0212(18)
N26 0.038(2) 0.043(2) 0.124(4) 0.038(3) -0.004(3) 0.0158(19)
C90 0.038(2) 0.033(2) 0.077(4) 0.018(2) 0.000(2) 0.015(2)
C91 0.039(2) 0.036(2) 0.057(3) 0.013(2) 0.004(2) 0.019(2)
C92 0.040(3) 0.049(3) 0.069(4) 0.015(3) 0.011(2) 0.016(2)
C93 0.058(3) 0.045(3) 0.073(4) 0.025(3) 0.012(3) 0.014(2)
C94 0.061(3) 0.047(3) 0.073(4) 0.029(3) 0.011(3) 0.024(3)
C95 0.040(3) 0.043(3) 0.079(4) 0.023(3) 0.005(2) 0.021(2)
C96 0.038(3) 0.043(3) 0.134(6) 0.035(4) 0.001(3) 0.016(2)
N27 0.120(5) 0.065(3) 0.093(3) 0.037(2) 0.044(3) 0.012(3)
N28 0.154(6) 0.110(4) 0.111(4) 0.066(3) 0.067(4) 0.067(4)
C97 0.116(7) 0.224(9) 0.128(6) 0.106(6) 0.042(5) -0.017(6)
C98 0.142(6) 0.119(5) 0.103(4) 0.069(3) 0.051(4) 0.047(5)
C99 0.111(5) 0.072(3) 0.094(3) 0.055(2) 0.049(3) 0.024(3)
C100 0.139(7) 0.088(4) 0.099(4) 0.037(3) 0.058(3) -0.019(4)
C101 0.139(8) 0.270(11) 0.151(7) 0.154(7) 0.055(5) 0.067(8)
C102 0.152(7) 0.184(8) 0.168(7) 0.126(6) 0.057(5) 0.078(7)
C103 0.104(4) 0.067(3) 0.091(3) 0.046(2) 0.059(3) 0.016(3)
N29 0.115(4) 0.112(4) 0.059(2) 0.047(2) 0.035(2) 0.079(4)
N30 0.200(6) 0.213(6) 0.069(2) 0.064(3) 0.046(3) 0.171(5)
C104 0.106(4) 0.085(4) 0.059(2) 0.044(2) 0.030(2) 0.044(3)
C105 0.176(6) 0.134(6) 0.059(2) 0.060(3) 0.059(3) 0.109(5)
C106 0.259(10) 0.143(7) 0.081(3) 0.051(4) 0.086(5) 0.125(8)
C107 0.222(10) 0.110(7) 0.074(3) 0.027(4) 0.063(4) 0.021(6)
C108 0.154(8) 0.151(8) 0.069(3) 0.034(4) 0.019(4) -0.014(5)
C109 0.100(5) 0.170(8) 0.068(3) 0.055(4) 0.017(3) 0.021(5)
C110 0.142(5) 0.161(6) 0.059(2) 0.042(3) 0.030(3) 0.112(5)
N31 0.090(4) 0.069(3) 0.081(4) 0.032(3) 0.005(3) 0.035(3)
N32 0.115(6) 0.078(4) 0.125(6) 0.019(4) -0.029(5) 0.047(4)
C111 0.082(5) 0.062(4) 0.077(4) 0.019(3) 0.001(4) 0.028(3)
C112 0.090(6) 0.093(6) 0.113(7) 0.035(5) -0.001(5) 0.037(5)
C113 0.100(7) 0.090(6) 0.142(9) 0.038(6) -0.003(6) 0.016(5)
C114 0.138(9) 0.071(5) 0.141(8) 0.036(5) -0.008(7) 0.044(5)
C115 0.086(5) 0.073(5) 0.117(7) 0.017(5) -0.013(5) 0.030(4)
C116 0.092(5) 0.068(4) 0.095(5) 0.027(4) -0.010(4) 0.036(4)
C117 0.125(8) 0.070(6) 0.192(12) 0.044(7) -0.044(8) 0.008(5)
N33 0.063(3) 0.112(5) 0.130(4) 0.078(4) 0.009(3) 0.019(3)
N34 0.102(5) 0.211(9) 0.131(4) 0.079(5) 0.022(4) 0.029(6)
C118 0.120(7) 0.148(9) 0.224(8) 0.126(8) 0.034(5) 0.071(7)
C119 0.080(4) 0.121(6) 0.149(4) 0.092(5) -0.004(3) 0.018(4)
C120 0.079(4) 0.122(7) 0.198(7) 0.090(7) -0.012(5) 0.019(5)
C121 0.058(4) 0.206(10) 0.130(4) 0.067(6) -0.004(3) 0.005(5)
C122 0.108(6) 0.152(9) 0.206(7) 0.107(8) 0.047(5) 0.055(6)
C123 0.063(3) 0.090(5) 0.133(4) 0.079(4) 0.010(3) 0.013(3)
C124 0.100(4) 0.110(6) 0.147(4) 0.082(5) 0.031(3) 0.037(4)
N35 0.149(5) 0.149(5) 0.162(6) 0.074(4) 0.038(4) 0.042(3)
N36 0.135(5) 0.141(4) 0.173(6) 0.078(3) 0.041(4) 0.054(3)
C125 0.158(5) 0.154(5) 0.157(7) 0.072(3) 0.035(5) 0.054(4)
C126 0.150(5) 0.155(5) 0.158(6) 0.071(4) 0.038(4) 0.058(4)
C127 0.147(5) 0.146(5) 0.157(6) 0.073(3) 0.036(4) 0.050(3)
C128 0.153(5) 0.151(4) 0.154(6) 0.072(3) 0.035(4) 0.044(3)
C129 0.165(5) 0.155(4) 0.173(7) 0.072(3) 0.044(5) 0.049(4)
C130 0.164(6) 0.166(5) 0.176(7) 0.075(4) 0.045(4) 0.051(3)
C131 0.134(5) 0.145(5) 0.134(6) 0.075(3) 0.026(4) 0.044(4)
N37 0.071(3) 0.094(4) 0.049(3) 0.027(3) 0.022(2) 0.022(3)
N38 0.102(5) 0.099(4) 0.037(3) 0.014(3) 0.013(3) 0.006(4)
C132 0.068(4) 0.059(3) 0.044(3) 0.012(3) 0.016(3) 0.021(3)
C133 0.077(4) 0.080(4) 0.043(3) 0.020(3) 0.013(3) 0.001(3)
C134 0.064(4) 0.064(4) 0.046(3) 0.014(3) 0.025(3) 0.012(3)
C135 0.080(5) 0.097(5) 0.074(5) 0.041(4) 0.003(4) -0.010(4)
C136 0.066(4) 0.086(5) 0.073(4) 0.027(4) 0.017(3) 0.013(4)
C137 0.098(6) 0.105(6) 0.065(4) 0.024(4) 0.053(4) 0.030(5)
C138 0.080(5) 0.110(6) 0.078(5) 0.023(5) 0.038(4) 0.029(4)

loop_
_atom_type_symbol
_atom_type_description
_atom_type_scat_dispersion_real
_atom_type_scat_dispersion_imag
_atom_type_scat_source
C C 0.0033 0.0016 'International Tables Vol C Tables 4.2.6.8 and 6.1.1.4'
H H 0.0000 0.0000 'International Tables Vol C Tables 4.2.6.8 and 6.1.1.4'
Mo Mo -1.6832 0.6857 'International Tables Vol C Tables 4.2.6.8 and 6.1.1.4'
N N 0.0061 0.0033 'International Tables Vol C Tables 4.2.6.8 and 6.1.1.4'
Na Na 0.0362 0.0249 'International Tables Vol C Tables 4.2.6.8 and 6.1.1.4'
O O 0.0106 0.0060 'International Tables Vol C Tables 4.2.6.8 and 6.1.1.4'
P P 0.1023 0.0942 'International Tables Vol C Tables 4.2.6.8 and 6.1.1.4'
Sr Sr -1.5307 3.2498 'International Tables Vol C Tables 4.2.6.8 and 6.1.1.4'

loop_
_geom_angle_atom_site_label_1
_geom_angle_atom_site_label_2
_geom_angle_atom_site_label_3
_geom_angle
_geom_angle_site_symmetry_1
_geom_angle_site_symmetry_3
_geom_angle_publ_flag
O28 Mo1 O27 77.09(9) . . ?
O39 Mo1 O27 79.54(10) . . ?
O39 Mo1 O28 79.64(10) . . ?
O39 Mo1 O46 155.54(11) . . ?
O46 Mo1 O27 80.70(10) . . ?
O46 Mo1 O28 82.01(10) . . ?
O91 Mo1 O27 166.53(12) . . ?
O91 Mo1 O28 89.71(12) . . ?
O91 Mo1 O39 100.92(13) . . ?
O91 Mo1 O46 95.00(13) . . ?
O91 Mo1 O143 102.04(15) . . ?
O143 Mo1 O27 91.03(13) . . ?
O143 Mo1 O28 167.87(13) . . ?
O143 Mo1 O39 100.80(13) . . ?
O143 Mo1 O46 93.82(13) . . ?
O10 Mo2 O115 76.00(9) . . ?
O90 Mo2 O10 91.62(12) . . ?
O90 Mo2 O115 167.58(12) . . ?
O90 Mo2 O117 97.06(12) . . ?
O90 Mo2 O125 99.51(12) . . ?
O93 Mo2 O10 165.63(12) . . ?
O93 Mo2 O90 102.74(15) . . ?
O93 Mo2 O115 89.65(12) . . ?
O93 Mo2 O117 96.79(13) . . ?
O93 Mo2 O125 99.66(13) . . ?
O117 Mo2 O10 80.75(10) . . ?
O117 Mo2 O115 82.16(10) . . ?
O125 Mo2 O10 78.13(10) . . ?
O125 Mo2 O115 77.19(10) . . ?
O125 Mo2 O117 153.40(11) . . ?
O1 Mo3 O19 149.84(11) . . ?
O1 Mo3 O64 100.33(12) . . ?
O1 Mo3 O113 84.30(10) . . ?
O1 Mo3 O114 85.74(10) . . ?
O19 Mo3 O113 72.72(9) . . ?
O19 Mo3 O114 72.86(9) . . ?
O64 Mo3 O19 92.54(11) . . ?
O64 Mo3 O113 75.19(10) . . ?
O64 Mo3 O114 157.41(11) . . ?
O95 Mo3 O1 104.55(13) . . ?
O95 Mo3 O19 99.40(12) . . ?
O95 Mo3 O64 101.35(13) . . ?
O95 Mo3 O113 171.03(12) . . ?
O95 Mo3 O114 98.06(12) . . ?
O114 Mo3 O113 83.89(9) . . ?
O40 Mo4 O14 84.95(10) . . ?
O40 Mo4 O44 157.08(11) . . ?
O40 Mo4 O123 87.59(11) . . ?
O44 Mo4 O14 72.63(10) . . ?
O44 Mo4 O123 83.43(11) . . ?
O96 Mo4 O14 167.81(12) . . ?
O96 Mo4 O40 100.99(13) . . ?
O96 Mo4 O44 100.21(13) . . ?
O96 Mo4 O123 91.01(12) . . ?
O96 Mo4 O124 101.32(13) . . ?
O123 Mo4 O14 78.52(10) . . ?
O124 Mo4 O14 89.03(10) . . ?
O124 Mo4 O40 91.66(11) . . ?
O124 Mo4 O44 92.63(11) . . ?
O124 Mo4 O123 167.55(11) . . ?
O34 Mo5 O14 84.56(10) . . ?
O34 Mo5 O44 155.56(11) . . ?
O34 Mo5 O54 86.67(11) . . ?
O44 Mo5 O14 71.56(10) . . ?
O44 Mo5 O54 83.67(11) . . ?
O54 Mo5 O14 78.63(10) . . ?
O126 Mo5 O14 87.59(10) . . ?
O126 Mo5 O34 91.64(11) . . ?
O126 Mo5 O44 92.45(12) . . ?
O126 Mo5 O54 166.21(11) . . ?
O142 Mo5 O14 169.19(13) . . ?
O142 Mo5 O34 102.72(13) . . ?
O142 Mo5 O44 100.26(13) . . ?
O142 Mo5 O54 93.67(13) . . ?
O142 Mo5 O126 100.05(13) . . ?
O16 Mo6 O23 82.33(9) . . ?
O20 Mo6 O16 69.14(9) . . ?
O20 Mo6 O23 69.22(9) . . ?
O31 Mo6 O16 83.45(10) . . ?
O31 Mo6 O20 144.72(11) . . ?
O31 Mo6 O23 85.92(10) . . ?
O88 Mo6 O16 165.05(12) . . ?
O88 Mo6 O20 98.99(12) . . ?
O88 Mo6 O23 84.94(12) . . ?
O88 Mo6 O31 103.46(13) . . ?
O128 Mo6 O16 88.41(12) . . ?
O128 Mo6 O20 97.29(13) . . ?
O128 Mo6 O23 165.67(12) . . ?
O128 Mo6 O31 103.92(13) . . ?
O128 Mo6 O88 102.47(14) . . ?
O53 Mo7 O3 86.26(10) . . ?
O53 Mo7 O57 92.78(11) . . ?
O53 Mo7 O61 167.63(11) . . ?
O53 Mo7 O134 94.26(12) . . ?
O57 Mo7 O3 78.06(10) . . ?
O57 Mo7 O61 81.54(11) . . ?
O61 Mo7 O3 81.82(10) . . ?
O134 Mo7 O3 84.58(11) . . ?
O134 Mo7 O57 160.77(11) . . ?
O134 Mo7 O61 87.93(12) . . ?
O136 Mo7 O3 170.98(12) . . ?
O136 Mo7 O53 99.99(13) . . ?
O136 Mo7 O57 95.04(13) . . ?
O136 Mo7 O61 91.49(13) . . ?
O136 Mo7 O134 101.31(13) . . ?
O15 Mo8 O17 85.67(10) . . ?
O15 Mo8 O48 89.21(11) . . ?
O15 Mo8 O120 157.50(11) . . ?
O15 Mo8 O124 92.33(11) . . ?
O48 Mo8 O17 79.75(10) . . ?
O97 Mo8 O15 103.13(13) . . ?
O97 Mo8 O17 167.90(12) . . ?
O97 Mo8 O48 91.94(12) . . ?
O97 Mo8 O120 98.16(13) . . ?
O97 Mo8 O124 99.11(13) . . ?
O120 Mo8 O17 72.25(10) . . ?
O120 Mo8 O48 82.82(11) . . ?
O124 Mo8 O17 88.68(10) . . ?
O124 Mo8 O48 168.19(11) . . ?
O124 Mo8 O120 91.43(11) . . ?
O51 Mo9 O5 85.87(10) . . ?
O51 Mo9 O52 93.58(11) . . ?
O51 Mo9 O62 168.90(11) . . ?
O51 Mo9 O121 93.78(11) . . ?
O52 Mo9 O5 84.03(10) . . ?
O52 Mo9 O62 87.55(11) . . ?
O52 Mo9 O121 161.28(11) . . ?
O62 Mo9 O5 83.26(10) . . ?
O79 Mo9 O5 173.01(12) . . ?
O79 Mo9 O51 98.26(13) . . ?
O79 Mo9 O52 101.27(13) . . ?
O79 Mo9 O62 92.34(13) . . ?
O79 Mo9 O121 94.68(13) . . ?
O121 Mo9 O5 79.37(10) . . ?
O121 Mo9 O62 82.01(11) . . ?
O54 Mo10 O64 157.44(11) . . ?
O54 Mo10 O112 91.04(12) . . ?
O54 Mo10 O113 87.46(10) . . ?
O64 Mo10 O113 71.20(9) . . ?
O76 Mo10 O54 105.30(14) . . ?
O76 Mo10 O64 93.85(13) . . ?
O76 Mo10 O112 94.79(13) . . ?
O76 Mo10 O113 161.05(12) . . ?
O76 Mo10 O123 105.52(14) . . ?
O112 Mo10 O64 75.32(11) . . ?
O112 Mo10 O113 70.61(9) . . ?
O123 Mo10 O54 97.08(13) . . ?
O123 Mo10 O64 88.97(12) . . ?
O123 Mo10 O112 155.16(11) . . ?
O123 Mo10 O113 86.29(10) . . ?
O16 Mo11 O21 82.95(9) . . ?
O20 Mo11 O16 72.82(10) . . ?
O20 Mo11 O21 72.29(9) . . ?
O62 Mo11 O16 86.16(11) . . ?
O62 Mo11 O20 150.93(11) . . ?
O62 Mo11 O21 85.65(11) . . ?
O62 Mo11 O74 99.68(13) . . ?
O74 Mo11 O16 156.16(12) . . ?
O74 Mo11 O20 92.57(12) . . ?
O74 Mo11 O21 74.55(11) . . ?
O86 Mo11 O16 99.16(13) . . ?
O86 Mo11 O20 98.97(13) . . ?
O86 Mo11 O21 170.09(12) . . ?
O86 Mo11 O62 104.12(14) . . ?
O86 Mo11 O74 101.72(14) . . ?
O26 Mo12 O66 81.61(9) . . ?
O35 Mo12 O26 73.17(10) . . ?
O35 Mo12 O66 72.81(10) . . ?
O50 Mo12 O26 87.03(11) . . ?
O50 Mo12 O35 151.87(11) . . ?
O50 Mo12 O63 98.60(13) . . ?
O50 Mo12 O66 84.89(11) . . ?
O63 Mo12 O26 155.97(12) . . ?
O63 Mo12 O35 92.40(12) . . ?
O63 Mo12 O66 75.69(11) . . ?
O94 Mo12 O26 98.50(13) . . ?
O94 Mo12 O35 99.12(13) . . ?
O94 Mo12 O50 103.51(14) . . ?
O94 Mo12 O63 102.78(14) . . ?
O94 Mo12 O66 171.60(12) . . ?
O20 Mo13 O21 73.40(10) . . ?
O20 Mo13 O23 73.84(10) . . ?
O23 Mo13 O21 84.05(9) . . ?
O58 Mo13 O20 91.96(12) . . ?
O58 Mo13 O21 75.36(10) . . ?
O58 Mo13 O23 157.74(11) . . ?
O61 Mo13 O20 151.44(11) . . ?
O61 Mo13 O21 84.60(11) . . ?
O61 Mo13 O23 86.18(11) . . ?
O61 Mo13 O58 100.01(13) . . ?
O83 Mo13 O20 98.49(13) . . ?
O83 Mo13 O21 170.50(12) . . ?
O83 Mo13 O23 98.61(12) . . ?
O83 Mo13 O58 100.42(13) . . ?
O83 Mo13 O61 104.63(14) . . ?
O24 Mo14 O43 85.28(9) . . ?
O36 Mo14 O24 86.10(11) . . ?
O36 Mo14 O43 85.03(11) . . ?
O36 Mo14 O56 100.13(12) . . ?
O36 Mo14 O107 150.79(11) . . ?
O56 Mo14 O24 157.77(12) . . ?
O56 Mo14 O43 74.14(10) . . ?
O56 Mo14 O107 91.40(12) . . ?
O85 Mo14 O24 99.72(13) . . ?
O85 Mo14 O36 104.53(14) . . ?
O85 Mo14 O43 169.41(12) . . ?
O85 Mo14 O56 99.31(13) . . ?
O85 Mo14 O107 99.88(13) . . ?
O107 Mo14 O24 74.08(10) . . ?
O107 Mo14 O43 72.36(10) . . ?
O24 Mo15 O122 82.37(9) . . ?
O103 Mo15 O24 165.71(13) . . ?
O103 Mo15 O107 97.45(14) . . ?
O103 Mo15 O117 103.23(14) . . ?
O103 Mo15 O122 86.83(13) . . ?
O103 Mo15 O137 102.86(16) . . ?
O107 Mo15 O24 69.91(10) . . ?
O107 Mo15 O122 68.61(10) . . ?
O117 Mo15 O24 85.19(10) . . ?
O117 Mo15 O107 145.45(11) . . ?
O117 Mo15 O122 85.09(11) . . ?
O137 Mo15 O24 85.63(13) . . ?
O137 Mo15 O107 96.40(13) . . ?
O137 Mo15 O117 105.44(14) . . ?
O137 Mo15 O122 163.33(13) . . ?
O68 Mo16 O43 74.86(11) . . ?
O68 Mo16 O107 91.26(12) . . ?
O68 Mo16 O122 155.06(12) . . ?
O71 Mo16 O43 84.57(11) . . ?
O71 Mo16 O68 99.48(13) . . ?
O71 Mo16 O107 151.02(11) . . ?
O71 Mo16 O122 86.86(11) . . ?
O98 Mo16 O43 171.68(13) . . ?
O98 Mo16 O68 102.96(14) . . ?
O98 Mo16 O71 103.73(15) . . ?
O98 Mo16 O107 99.88(13) . . ?
O98 Mo16 O122 98.83(13) . . ?
O107 Mo16 O43 72.31(9) . . ?
O107 Mo16 O122 73.03(10) . . ?
O122 Mo16 O43 81.84(9) . . ?
O33 Mo17 O8 79.17(10) . . ?
O33 Mo17 O77 82.49(11) . . ?
O53 Mo17 O8 84.62(10) . . ?
O53 Mo17 O33 93.83(11) . . ?
O53 Mo17 O67 92.20(12) . . ?
O53 Mo17 O77 167.66(11) . . ?
O67 Mo17 O8 82.84(11) . . ?
O67 Mo17 O33 160.39(12) . . ?
O67 Mo17 O77 87.68(12) . . ?
O77 Mo17 O8 83.12(10) . . ?
O145 Mo17 O8 176.06(13) . . ?
O145 Mo17 O33 97.87(13) . . ?
O145 Mo17 O53 98.22(13) . . ?
O145 Mo17 O67 99.71(14) . . ?
O145 Mo17 O77 93.96(13) . . ?
O49 Mo18 O17 84.77(10) . . ?
O49 Mo18 O120 155.89(11) . . ?
O49 Mo18 O132 86.98(11) . . ?
O120 Mo18 O17 71.50(10) . . ?
O120 Mo18 O132 84.06(11) . . ?
O126 Mo18 O17 87.76(10) . . ?
O126 Mo18 O49 91.50(12) . . ?
O126 Mo18 O120 91.77(12) . . ?
O126 Mo18 O132 165.81(11) . . ?
O132 Mo18 O17 78.05(10) . . ?
O144 Mo18 O17 168.86(13) . . ?
O144 Mo18 O49 101.72(14) . . ?
O144 Mo18 O120 101.08(14) . . ?
O144 Mo18 O126 100.98(14) . . ?
O144 Mo18 O132 93.13(14) . . ?
O32 Mo19 O26 82.30(10) . . ?
O35 Mo19 O26 69.00(10) . . ?
O35 Mo19 O32 69.80(10) . . ?
O46 Mo19 O26 84.81(11) . . ?
O46 Mo19 O32 84.74(11) . . ?
O46 Mo19 O35 145.19(11) . . ?
O138 Mo19 O26 166.24(13) . . ?
O138 Mo19 O32 87.46(13) . . ?
O138 Mo19 O35 98.85(13) . . ?
O138 Mo19 O46 103.45(14) . . ?
O140 Mo19 O26 86.32(13) . . ?
O140 Mo19 O32 165.82(12) . . ?
O140 Mo19 O35 98.21(13) . . ?
O140 Mo19 O46 102.69(14) . . ?
O140 Mo19 O138 102.26(16) . . ?
O52 Mo20 O37 83.82(10) . . ?
O52 Mo20 O78 155.27(11) . . ?
O52 Mo20 O81 87.28(11) . . ?
O75 Mo20 O37 88.46(11) . . ?
O75 Mo20 O52 91.62(12) . . ?
O75 Mo20 O78 92.30(13) . . ?
O75 Mo20 O81 167.59(12) . . ?
O78 Mo20 O37 71.90(10) . . ?
O78 Mo20 O81 83.72(12) . . ?
O81 Mo20 O37 79.13(10) . . ?
O102 Mo20 O37 168.93(13) . . ?
O102 Mo20 O52 100.94(14) . . ?
O102 Mo20 O75 101.31(14) . . ?
O102 Mo20 O78 102.20(14) . . ?
O102 Mo20 O81 91.04(14) . . ?
O47 Mo21 O25 85.00(10) . . ?
O47 Mo21 O72 86.87(11) . . ?
O47 Mo21 O73 156.22(11) . . ?
O72 Mo21 O25 78.79(10) . . ?
O73 Mo21 O25 71.63(10) . . ?
O73 Mo21 O72 84.37(12) . . ?
O75 Mo21 O25 87.43(11) . . ?
O75 Mo21 O47 91.50(12) . . ?
O75 Mo21 O72 166.21(11) . . ?
O75 Mo21 O73 91.79(12) . . ?
O100 Mo21 O25 170.12(13) . . ?
O100 Mo21 O47 101.30(13) . . ?
O100 Mo21 O72 93.85(13) . . ?
O100 Mo21 O73 101.31(13) . . ?
O100 Mo21 O75 99.89(14) . . ?
O32 Mo22 O66 84.84(9) . . ?
O35 Mo22 O32 73.67(10) . . ?
O35 Mo22 O66 72.64(10) . . ?
O59 Mo22 O32 157.85(12) . . ?
O59 Mo22 O35 91.38(12) . . ?
O59 Mo22 O66 74.97(11) . . ?
O77 Mo22 O32 86.56(11) . . ?
O77 Mo22 O35 151.43(11) . . ?
O77 Mo22 O59 100.60(13) . . ?
O77 Mo22 O66 85.46(11) . . ?
O99 Mo22 O32 98.29(13) . . ?
O99 Mo22 O35 98.19(14) . . ?
O99 Mo22 O59 100.00(14) . . ?
O99 Mo22 O66 169.17(13) . . ?
O99 Mo22 O77 105.02(15) . . ?
O58 Mo23 O21 71.26(9) . . ?
O58 Mo23 O74 76.57(11) . . ?
O74 Mo23 O21 71.17(10) . . ?
O81 Mo23 O21 87.02(11) . . ?
O81 Mo23 O58 156.46(12) . . ?
O81 Mo23 O74 88.11(13) . . ?
O130 Mo23 O21 86.80(11) . . ?
O130 Mo23 O58 90.78(12) . . ?
O130 Mo23 O74 157.11(12) . . ?
O130 Mo23 O81 97.12(14) . . ?
O141 Mo23 O21 161.68(13) . . ?
O141 Mo23 O58 94.46(13) . . ?
O141 Mo23 O74 94.78(14) . . ?
O141 Mo23 O81 104.67(14) . . ?
O141 Mo23 O130 105.29(15) . . ?
O48 Mo24 O43 87.47(11) . . ?
O48 Mo24 O56 88.89(12) . . ?
O48 Mo24 O68 158.15(12) . . ?
O56 Mo24 O43 71.52(10) . . ?
O68 Mo24 O43 72.43(10) . . ?
O68 Mo24 O56 76.87(12) . . ?
O104 Mo24 O43 162.64(13) . . ?
O104 Mo24 O48 102.70(14) . . ?
O104 Mo24 O56 94.38(14) . . ?
O104 Mo24 O68 94.93(13) . . ?
O104 Mo24 O132 105.02(15) . . ?
O132 Mo24 O43 87.54(11) . . ?
O132 Mo24 O48 96.23(13) . . ?
O132 Mo24 O56 158.23(12) . . ?
O132 Mo24 O68 91.48(13) . . ?
O1 Mo25 O4 81.87(9) . . ?
O12 Mo25 O1 82.31(10) . . ?
O12 Mo25 O4 77.88(9) . . ?
O40 Mo25 O1 87.67(11) . . ?
O40 Mo25 O4 84.11(10) . . ?
O40 Mo25 O12 160.43(11) . . ?
O111 Mo25 O1 167.16(11) . . ?
O111 Mo25 O4 85.57(10) . . ?
O111 Mo25 O12 92.51(10) . . ?
O111 Mo25 O40 93.68(11) . . ?
O133 Mo25 O1 92.69(12) . . ?
O133 Mo25 O4 172.11(12) . . ?
O133 Mo25 O12 95.79(12) . . ?
O133 Mo25 O40 101.45(13) . . ?
O133 Mo25 O111 99.54(13) . . ?
O29 Mo26 O2 78.36(9) . . ?
O34 Mo26 O2 84.68(10) . . ?
O34 Mo26 O29 161.48(11) . . ?
O34 Mo26 O45 88.37(11) . . ?
O45 Mo26 O2 82.62(10) . . ?
O45 Mo26 O29 82.18(10) . . ?
O109 Mo26 O2 85.10(10) . . ?
O109 Mo26 O29 92.15(11) . . ?
O109 Mo26 O34 93.76(11) . . ?
O109 Mo26 O45 167.29(11) . . ?
O119 Mo26 O2 172.11(12) . . ?
O119 Mo26 O29 94.99(12) . . ?
O119 Mo26 O34 101.30(12) . . ?
O119 Mo26 O45 92.34(12) . . ?
O119 Mo26 O109 99.51(13) . . ?
O22 Mo27 O108 76.86(9) . . ?
O42 Mo27 O22 80.97(10) . . ?
O42 Mo27 O108 80.33(10) . . ?
O80 Mo27 O22 90.14(12) . . ?
O80 Mo27 O42 97.64(12) . . ?
O80 Mo27 O108 167.00(12) . . ?
O80 Mo27 O125 100.81(13) . . ?
O125 Mo27 O22 80.18(10) . . ?
O125 Mo27 O42 153.54(11) . . ?
O125 Mo27 O108 77.43(10) . . ?
O127 Mo27 O22 167.59(12) . . ?
O127 Mo27 O42 94.92(12) . . ?
O127 Mo27 O80 102.05(14) . . ?
O127 Mo27 O108 90.94(12) . . ?
O127 Mo27 O125 99.57(12) . . ?
O15 Mo28 O9 83.11(10) . . ?
O15 Mo28 O36 87.77(11) . . ?
O15 Mo28 O110 160.70(11) . . ?
O36 Mo28 O9 83.01(10) . . ?
O69 Mo28 O9 175.83(12) . . ?
O69 Mo28 O15 99.86(13) . . ?
O69 Mo28 O36 94.13(12) . . ?
O69 Mo28 O110 97.39(12) . . ?
O69 Mo28 O111 98.61(12) . . ?
O110 Mo28 O9 79.25(9) . . ?
O110 Mo28 O36 82.40(10) . . ?
O111 Mo28 O9 84.11(10) . . ?
O111 Mo28 O15 92.69(11) . . ?
O111 Mo28 O36 166.97(11) . . ?
O111 Mo28 O110 93.22(10) . . ?
O31 Mo29 O11 81.78(10) . . ?
O31 Mo29 O116 81.25(10) . . ?
O39 Mo29 O11 76.55(10) . . ?
O39 Mo29 O31 153.57(11) . . ?
O39 Mo29 O116 79.44(10) . . ?
O82 Mo29 O11 90.54(12) . . ?
O82 Mo29 O31 95.70(12) . . ?
O82 Mo29 O39 99.43(12) . . ?
O82 Mo29 O116 167.94(12) . . ?
O116 Mo29 O11 77.49(9) . . ?
O146 Mo29 O11 166.78(12) . . ?
O146 Mo29 O31 99.04(13) . . ?
O146 Mo29 O39 98.69(13) . . ?
O146 Mo29 O82 102.47(15) . . ?
O146 Mo29 O116 89.55(12) . . ?
O18 Mo30 O113 83.66(9) . . ?
O19 Mo30 O18 73.85(10) . . ?
O19 Mo30 O113 73.38(9) . . ?
O45 Mo30 O18 87.15(11) . . ?
O45 Mo30 O19 152.80(11) . . ?
O45 Mo30 O112 99.32(12) . . ?
O45 Mo30 O113 85.53(10) . . ?
O112 Mo30 O18 156.65(11) . . ?
O112 Mo30 O19 91.57(11) . . ?
O112 Mo30 O113 74.59(10) . . ?
O139 Mo30 O18 98.98(12) . . ?
O139 Mo30 O19 97.92(12) . . ?
O139 Mo30 O45 104.25(13) . . ?
O139 Mo30 O112 101.07(13) . . ?
O139 Mo30 O113 169.94(12) . . ?
O13 Mo31 O6 78.94(10) . . ?
O47 Mo31 O6 84.43(10) . . ?
O47 Mo31 O13 161.65(11) . . ?
O47 Mo31 O50 87.43(11) . . ?
O50 Mo31 O6 82.73(10) . . ?
O50 Mo31 O13 82.85(10) . . ?
O51 Mo31 O6 84.11(10) . . ?
O51 Mo31 O13 93.09(11) . . ?
O51 Mo31 O47 92.88(11) . . ?
O51 Mo31 O50 166.74(11) . . ?
O129 Mo31 O6 173.86(12) . . ?
O129 Mo31 O13 95.69(12) . . ?
O129 Mo31 O47 100.45(13) . . ?
O129 Mo31 O50 93.72(12) . . ?
O129 Mo31 O51 99.25(13) . . ?
O19 Mo32 O18 68.73(9) . . ?
O19 Mo32 O114 68.85(9) . . ?
O42 Mo32 O18 83.29(10) . . ?
O42 Mo32 O19 144.67(10) . . ?
O42 Mo32 O114 86.56(10) . . ?
O89 Mo32 O18 87.97(11) . . ?
O89 Mo32 O19 96.36(12) . . ?
O89 Mo32 O42 104.01(13) . . ?
O89 Mo32 O114 164.21(12) . . ?
O89 Mo32 O135 102.61(14) . . ?
O114 Mo32 O18 81.57(9) . . ?
O135 Mo32 O18 164.94(12) . . ?
O135 Mo32 O19 99.11(12) . . ?
O135 Mo32 O42 104.10(13) . . ?
O135 Mo32 O114 85.75(11) . . ?
O41 Mo33 O7 78.35(10) . . ?
O49 Mo33 O7 84.58(10) . . ?
O49 Mo33 O41 161.28(11) . . ?
O49 Mo33 O71 88.51(11) . . ?
O71 Mo33 O7 82.71(10) . . ?
O71 Mo33 O41 81.81(11) . . ?
O87 Mo33 O7 172.74(12) . . ?
O87 Mo33 O41 95.37(12) . . ?
O87 Mo33 O49 101.12(13) . . ?
O87 Mo33 O71 92.87(13) . . ?
O87 Mo33 O109 98.23(13) . . ?
O109 Mo33 O7 85.89(10) . . ?
O109 Mo33 O41 93.69(11) . . ?
O109 Mo33 O49 92.68(11) . . ?
O109 Mo33 O71 168.38(11) . . ?
O78 Mo34 O37 71.83(10) . . ?
O78 Mo34 O130 83.30(12) . . ?
O84 Mo34 O37 88.12(11) . . ?
O84 Mo34 O78 92.41(13) . . ?
O84 Mo34 O130 166.62(12) . . ?
O84 Mo34 O134 91.27(13) . . ?
O101 Mo34 O37 169.43(14) . . ?
O101 Mo34 O78 101.06(14) . . ?
O101 Mo34 O84 100.18(15) . . ?
O101 Mo34 O130 93.09(14) . . ?
O101 Mo34 O134 101.63(14) . . ?
O130 Mo34 O37 78.50(10) . . ?
O134 Mo34 O37 84.57(10) . . ?
O134 Mo34 O78 155.97(12) . . ?
O134 Mo34 O130 87.69(12) . . ?
O59 Mo35 O66 70.98(10) . . ?
O63 Mo35 O59 76.89(12) . . ?
O63 Mo35 O66 71.88(10) . . ?
O72 Mo35 O59 156.52(12) . . ?
O72 Mo35 O63 89.44(13) . . ?
O72 Mo35 O66 86.74(11) . . ?
O92 Mo35 O59 89.33(13) . . ?
O92 Mo35 O63 156.31(12) . . ?
O92 Mo35 O66 85.52(11) . . ?
O92 Mo35 O72 96.42(14) . . ?
O106 Mo35 O59 96.39(14) . . ?
O106 Mo35 O63 96.41(14) . . ?
O106 Mo35 O66 164.17(14) . . ?
O106 Mo35 O72 104.14(15) . . ?
O106 Mo35 O92 104.29(15) . . ?
O67 Mo36 O25 85.71(11) . . ?
O67 Mo36 O73 157.95(12) . . ?
O67 Mo36 O84 92.24(13) . . ?
O67 Mo36 O92 88.42(12) . . ?
O73 Mo36 O25 72.66(10) . . ?
O73 Mo36 O92 83.49(12) . . ?
O84 Mo36 O25 88.25(11) . . ?
O84 Mo36 O73 91.34(13) . . ?
O84 Mo36 O92 167.40(12) . . ?
O92 Mo36 O25 79.25(11) . . ?
O105 Mo36 O25 169.32(13) . . ?
O105 Mo36 O67 101.89(15) . . ?
O105 Mo36 O73 99.04(14) . . ?
O105 Mo36 O84 98.83(15) . . ?
O105 Mo36 O92 93.34(15) . . ?
O2 Sr1 O125 131.74(7) . . ?
O4 Sr1 O2 53.97(7) . . ?
O4 Sr1 O7 95.99(7) . . ?
O4 Sr1 O9 73.12(7) . . ?
O4 Sr1 O125 131.75(7) . . ?
O7 Sr1 O2 71.62(7) . . ?
O7 Sr1 O125 132.25(7) . . ?
O9 Sr1 O2 96.74(7) . . ?
O9 Sr1 O7 54.27(7) . . ?
O9 Sr1 O125 131.51(7) . . ?
O10 Sr1 O2 169.54(8) . . ?
O10 Sr1 O4 120.25(8) . . ?
O10 Sr1 O7 101.87(8) . . ?
O10 Sr1 O9 72.82(8) . . ?
O10 Sr1 O22 117.77(8) . . ?
O10 Sr1 O115 65.50(8) . . ?
O10 Sr1 O125 58.70(8) . . ?
O22 Sr1 O2 72.69(7) . . ?
O22 Sr1 O4 102.09(7) . . ?
O22 Sr1 O7 117.60(8) . . ?
O22 Sr1 O9 168.96(8) . . ?
O22 Sr1 O125 59.11(7) . . ?
O108 Sr1 O2 101.35(7) . . ?
O108 Sr1 O4 73.57(7) . . ?
O108 Sr1 O7 169.56(8) . . ?
O108 Sr1 O9 120.69(8) . . ?
O108 Sr1 O10 83.89(8) . . ?
O108 Sr1 O22 65.87(8) . . ?
O108 Sr1 O115 116.41(8) . . ?
O108 Sr1 O125 58.18(8) . . ?
O115 Sr1 O2 118.80(8) . . ?
O115 Sr1 O4 169.69(8) . . ?
O115 Sr1 O7 74.02(8) . . ?
O115 Sr1 O9 102.15(8) . . ?
O115 Sr1 O22 80.88(8) . . ?
O115 Sr1 O125 58.26(8) . . ?
O3 Sr2 O5 54.50(7) . . ?
O3 Sr2 O8 73.00(8) . . ?
O3 Sr2 O39 130.79(8) . . ?
O5 Sr2 O8 97.86(8) . . ?
O5 Sr2 O39 131.26(8) . . ?
O6 Sr2 O3 96.98(7) . . ?
O6 Sr2 O5 73.22(7) . . ?
O6 Sr2 O8 54.56(8) . . ?
O6 Sr2 O39 132.23(8) . . ?
O8 Sr2 O39 130.86(8) . . ?
O11 Sr2 O3 72.58(8) . . ?
O11 Sr2 O5 100.21(8) . . ?
O11 Sr2 O6 169.55(8) . . ?
O11 Sr2 O8 119.88(8) . . ?
O11 Sr2 O27 84.63(8) . . ?
O11 Sr2 O28 117.28(8) . . ?
O11 Sr2 O39 58.21(8) . . ?
O11 Sr2 O116 65.73(8) . . ?
O27 Sr2 O3 119.37(8) . . ?
O27 Sr2 O5 169.53(8) . . ?
O27 Sr2 O6 100.58(8) . . ?
O27 Sr2 O8 71.72(8) . . ?
O27 Sr2 O28 65.08(8) . . ?
O27 Sr2 O39 59.14(8) . . ?
O27 Sr2 O116 118.00(8) . . ?
O28 Sr2 O3 170.04(8) . . ?
O28 Sr2 O5 119.52(8) . . ?
O28 Sr2 O6 73.16(8) . . ?
O28 Sr2 O8 101.48(8) . . ?
O28 Sr2 O39 59.10(8) . . ?
O28 Sr2 O116 81.64(8) . . ?
O116 Sr2 O3 102.44(8) . . ?
O116 Sr2 O5 72.46(7) . . ?
O116 Sr2 O6 118.38(8) . . ?
O116 Sr2 O8 169.96(8) . . ?
O116 Sr2 O39 58.92(8) . . ?
O10 P1 O24 107.01(14) . . ?
O10 P1 O110 108.70(14) . . ?
O38 P1 O10 111.82(15) . . ?
O38 P1 O24 110.52(15) . . ?
O38 P1 O110 110.29(15) . . ?
O110 P1 O24 108.38(14) . . ?
O13 P2 O26 109.81(14) . . ?
O28 P2 O13 109.10(15) . . ?
O28 P2 O26 106.61(15) . . ?
O65 P2 O13 109.01(16) . . ?
O65 P2 O26 108.85(15) . . ?
O65 P2 O28 113.41(15) . . ?
O116 P3 O16 107.75(14) . . ?
O116 P3 O121 107.09(15) . . ?
O121 P3 O16 109.32(14) . . ?
O131 P3 O16 108.99(15) . . ?
O131 P3 O116 112.99(16) . . ?
O131 P3 O121 110.61(16) . . ?
O27 P4 O32 106.74(15) . . ?
O27 P4 O33 108.44(15) . . ?
O33 P4 O32 109.38(15) . . ?
O70 P4 O27 112.46(16) . . ?
O70 P4 O32 110.22(16) . . ?
O70 P4 O33 109.53(17) . . ?
O41 P5 O122 109.93(15) . . ?
O60 P5 O41 108.81(15) . . ?
O60 P5 O115 113.04(16) . . ?
O60 P5 O122 109.14(16) . . ?
O115 P5 O41 108.86(15) . . ?
O115 P5 O122 107.03(14) . . ?
O2 P6 O4 107.38(14) . . ?
O2 P6 O14 111.03(14) . . ?
O2 P6 O113 110.04(14) . . ?
O4 P6 O14 111.13(14) . . ?
O4 P6 O113 110.20(14) . . ?
O14 P6 O113 107.08(13) . . ?
O3 P7 O21 110.38(14) . . ?
O3 P7 O37 110.92(15) . . ?
O5 P7 O3 107.30(14) . . ?
O5 P7 O21 109.95(14) . . ?
O5 P7 O37 111.30(14) . . ?
O37 P7 O21 107.02(15) . . ?
O12 P8 O114 109.14(14) . . ?
O108 P8 O12 108.86(14) . . ?
O108 P8 O114 106.83(14) . . ?
O118 P8 O12 107.79(15) . . ?
O118 P8 O108 113.23(15) . . ?
O118 P8 O114 110.92(14) . . ?
O7 P9 O17 110.37(14) . . ?
O7 P9 O43 110.92(14) . . ?
O9 P9 O7 107.55(14) . . ?
O9 P9 O17 111.61(14) . . ?
O9 P9 O43 109.76(14) . . ?
O17 P9 O43 106.66(14) . . ?
O6 P10 O25 110.00(15) . . ?
O6 P10 O66 110.68(15) . . ?
O8 P10 O6 107.83(14) . . ?
O8 P10 O25 111.15(15) . . ?
O8 P10 O66 109.86(15) . . ?
O25 P10 O66 107.34(14) . . ?
O22 P11 O18 107.24(14) . . ?
O22 P11 O29 107.75(14) . . ?
O29 P11 O18 109.94(14) . . ?
O55 P11 O18 107.99(15) . . ?
O55 P11 O22 113.28(15) . . ?
O55 P11 O29 110.57(15) . . ?
O11 P12 O23 106.52(14) . . ?
O11 P12 O57 108.78(14) . . ?
O30 P12 O11 113.18(15) . . ?
O30 P12 O23 110.78(15) . . ?
O30 P12 O57 108.30(15) . . ?
O57 P12 O23 109.21(14) . . ?
O1W Na1 O2W 178.43(15) . . ?
O30 Na1 O1W 90.01(13) . . ?
O30 Na1 O2W 89.44(13) . . ?
O30 Na1 O118 176.05(14) . . ?
O118 Na1 O1W 86.23(12) . . ?
O118 Na1 O2W 94.28(13) . . ?
Mo3 O1 Mo25 148.92(14) . . ?
Na1 O1W H1WA 109.1 . . ?
Na1 O1W H1WB 109.6 . . ?
H1WA O1W H1WB 104.3 . . ?
Mo26 O2 Sr1 130.94(10) . . ?
P6 O2 Mo26 130.81(14) . . ?
P6 O2 Sr1 97.97(11) . . ?
Na1 O2W H2WA 109.1 . . ?
Na1 O2W H2WB 109.8 . . ?
H2WA O2W H2WB 104.4 . . ?
Mo7 O3 Sr2 130.24(11) . . ?
P7 O3 Mo7 130.38(15) . . ?
P7 O3 Sr2 99.01(12) . . ?
Mo25 O4 Sr1 129.05(10) . . ?
P6 O4 Mo25 130.15(14) . . ?
P6 O4 Sr1 100.41(12) . . ?
Mo9 O5 Sr2 129.72(10) . . ?
P7 O5 Mo9 130.86(14) . . ?
P7 O5 Sr2 98.86(12) . . ?
Mo31 O6 Sr2 130.21(10) . . ?
P10 O6 Mo31 130.72(14) . . ?
P10 O6 Sr2 98.91(12) . . ?
Mo33 O7 Sr1 130.31(11) . . ?
P9 O7 Mo33 130.81(14) . . ?
P9 O7 Sr1 98.75(12) . . ?
Mo17 O8 Sr2 130.25(10) . . ?
P10 O8 Mo17 131.02(14) . . ?
P10 O8 Sr2 98.47(12) . . ?
Mo28 O9 Sr1 129.73(10) . . ?
P9 O9 Mo28 130.75(14) . . ?
P9 O9 Sr1 99.25(12) . . ?
Mo2 O10 Sr1 98.25(9) . . ?
P1 O10 Mo2 125.36(14) . . ?
P1 O10 Sr1 131.31(14) . . ?
Mo29 O11 Sr2 97.91(9) . . ?
P12 O11 Mo29 126.21(14) . . ?
P12 O11 Sr2 130.51(14) . . ?
P8 O12 Mo25 137.65(15) . . ?
P2 O13 Mo31 135.84(16) . . ?
Mo4 O14 Mo5 94.71(9) . . ?
P6 O14 Mo4 128.96(15) . . ?
P6 O14 Mo5 128.61(14) . . ?
Mo8 O15 Mo28 159.65(16) . . ?
Mo11 O16 Mo6 99.56(10) . . ?
P3 O16 Mo6 121.63(14) . . ?
P3 O16 Mo11 134.70(15) . . ?
Mo8 O17 Mo18 95.88(9) . . ?
P9 O17 Mo8 127.97(15) . . ?
P9 O17 Mo18 128.56(15) . . ?
Mo30 O18 Mo32 99.45(10) . . ?
P11 O18 Mo30 134.34(15) . . ?
P11 O18 Mo32 121.48(13) . . ?
Mo3 O19 Mo30 117.29(12) . . ?
Mo3 O19 Mo32 111.36(11) . . ?
Mo30 O19 Mo32 110.21(12) . . ?
Mo6 O20 Mo11 111.15(12) . . ?
Mo6 O20 Mo13 110.53(12) . . ?
Mo13 O20 Mo11 117.09(12) . . ?
Mo13 O21 Mo11 93.28(9) . . ?
Mo13 O21 Mo23 90.61(8) . . ?
Mo23 O21 Mo11 90.28(8) . . ?
P7 O21 Mo11 125.54(14) . . ?
P7 O21 Mo13 126.08(14) . . ?
P7 O21 Mo23 120.91(14) . . ?
Mo27 O22 Sr1 96.26(9) . . ?
P11 O22 Mo27 126.36(14) . . ?
P11 O22 Sr1 128.87(13) . . ?
Mo13 O23 Mo6 99.41(10) . . ?
P12 O23 Mo6 121.23(14) . . ?
P12 O23 Mo13 136.38(15) . . ?
Mo14 O24 Mo15 99.12(10) . . ?
P1 O24 Mo14 137.31(16) . . ?
P1 O24 Mo15 121.70(14) . . ?
Mo36 O25 Mo21 95.37(9) . . ?
P10 O25 Mo21 128.87(15) . . ?
P10 O25 Mo36 127.58(16) . . ?
Mo12 O26 Mo19 99.01(10) . . ?
P2 O26 Mo12 134.13(16) . . ?
P2 O26 Mo19 121.10(14) . . ?
Mo1 O27 Sr2 96.22(9) . . ?
P4 O27 Mo1 126.93(15) . . ?
P4 O27 Sr2 132.07(14) . . ?
Mo1 O28 Sr2 96.33(9) . . ?
P2 O28 Mo1 127.38(14) . . ?
P2 O28 Sr2 128.73(14) . . ?
P11 O29 Mo26 136.36(16) . . ?
P12 O30 Na1 135.72(16) . . ?
Mo6 O31 Mo29 156.29(15) . . ?
Mo22 O32 Mo19 99.49(10) . . ?
P4 O32 Mo19 122.55(15) . . ?
P4 O32 Mo22 136.34(17) . . ?
P4 O33 Mo17 137.04(17) . . ?
Mo26 O34 Mo5 159.00(15) . . ?
Mo12 O35 Mo22 117.31(13) . . ?
Mo19 O35 Mo12 110.39(13) . . ?
Mo19 O35 Mo22 110.90(12) . . ?
Mo14 O36 Mo28 147.50(15) . . ?
Mo20 O37 Mo34 94.54(9) . . ?
P7 O37 Mo20 129.15(15) . . ?
P7 O37 Mo34 128.67(15) . . ?
Mo1 O39 Mo29 161.80(15) . . ?
Mo1 O39 Sr2 98.48(10) . . ?
Mo29 O39 Sr2 99.43(10) . . ?
Mo25 O40 Mo4 159.53(15) . . ?
P5 O41 Mo33 136.63(16) . . ?
Mo32 O42 Mo27 156.49(14) . . ?
Mo16 O43 Mo14 93.04(9) . . ?
Mo24 O43 Mo14 91.34(8) . . ?
Mo24 O43 Mo16 89.72(8) . . ?
P9 O43 Mo14 125.97(14) . . ?
P9 O43 Mo16 125.17(14) . . ?
P9 O43 Mo24 121.51(14) . . ?
Mo4 O44 Mo5 121.04(13) . . ?
Mo30 O45 Mo26 146.94(14) . . ?
Mo19 O46 Mo1 154.39(15) . . ?
Mo21 O47 Mo31 158.19(16) . . ?
Mo24 O48 Mo8 138.11(15) . . ?
Mo18 O49 Mo33 158.85(16) . . ?
Mo12 O50 Mo31 147.26(15) . . ?
Mo9 O51 Mo31 169.53(16) . . ?
Mo9 O52 Mo20 160.24(16) . . ?
Mo7 O53 Mo17 169.30(16) . . ?
Mo10 O54 Mo5 139.32(15) . . ?
Mo14 O56 Mo24 122.35(13) . . ?
P12 O57 Mo7 136.73(16) . . ?
Mo13 O58 Mo23 121.71(13) . . ?
Mo22 O59 Mo35 122.72(14) . . ?
Mo13 O61 Mo7 148.35(15) . . ?
Mo11 O62 Mo9 146.42(15) . . ?
Mo12 O63 Mo35 121.97(14) . . ?
Mo3 O64 Mo10 121.79(13) . . ?
Mo12 O66 Mo22 93.36(9) . . ?
Mo35 O66 Mo12 89.55(8) . . ?
Mo35 O66 Mo22 90.43(9) . . ?
P10 O66 Mo12 125.72(15) . . ?
P10 O66 Mo22 126.45(14) . . ?
P10 O66 Mo35 120.86(14) . . ?
Mo36 O67 Mo17 159.47(17) . . ?
Mo16 O68 Mo24 121.80(13) . . ?
Mo16 O71 Mo33 147.95(15) . . ?
Mo35 O72 Mo21 139.28(16) . . ?
Mo21 O73 Mo36 120.32(13) . . ?
Mo11 O74 Mo23 123.21(14) . . ?
Mo20 O75 Mo21 171.96(16) . . ?
Mo22 O77 Mo17 147.22(15) . . ?
Mo34 O78 Mo20 121.65(14) . . ?
Mo23 O81 Mo20 137.74(16) . . ?
Mo34 O84 Mo36 171.28(17) . . ?
Mo35 O92 Mo36 139.91(17) . . ?
Mo14 O107 Mo15 110.11(12) . . ?
Mo14 O107 Mo16 118.77(13) . . ?
Mo15 O107 Mo16 110.51(13) . . ?
Mo27 O108 Sr1 96.96(9) . . ?
P8 O108 Mo27 128.49(14) . . ?
P8 O108 Sr1 129.04(14) . . ?
Mo26 O109 Mo33 169.45(16) . . ?
P1 O110 Mo28 137.15(16) . . ?
Mo25 O111 Mo28 170.35(16) . . ?
Mo30 O112 Mo10 122.27(13) . . ?
Mo10 O113 Mo3 90.84(8) . . ?
Mo10 O113 Mo30 91.40(8) . . ?
Mo30 O113 Mo3 92.91(8) . . ?
P6 O113 Mo3 125.80(13) . . ?
P6 O113 Mo10 120.67(13) . . ?
P6 O113 Mo30 125.43(14) . . ?
Mo3 O114 Mo32 99.83(9) . . ?
P8 O114 Mo3 136.01(15) . . ?
P8 O114 Mo32 121.34(14) . . ?
Mo2 O115 Sr1 97.17(9) . . ?
P5 O115 Mo2 126.88(14) . . ?
P5 O115 Sr1 127.36(14) . . ?
Mo29 O116 Sr2 95.75(9) . . ?
P3 O116 Mo29 126.32(14) . . ?
P3 O116 Sr2 128.65(14) . . ?
Mo15 O117 Mo2 155.69(15) . . ?
P8 O118 Na1 134.65(16) . . ?
Mo18 O120 Mo8 120.34(13) . . ?
P3 O121 Mo9 136.92(16) . . ?
Mo16 O122 Mo15 99.16(10) . . ?
P5 O122 Mo15 121.62(14) . . ?
P5 O122 Mo16 133.43(16) . . ?
Mo10 O123 Mo4 138.98(15) . . ?
Mo4 O124 Mo8 170.41(15) . . ?
Mo2 O125 Sr1 99.32(10) . . ?
Mo27 O125 Mo2 161.40(15) . . ?
Mo27 O125 Sr1 99.09(10) . . ?
Mo18 O126 Mo5 172.61(16) . . ?
Mo23 O130 Mo34 139.75(16) . . ?
Mo24 O132 Mo18 140.27(16) . . ?
Mo34 O134 Mo7 159.39(16) . . ?
H3WA O3W H3WB 109.5 . . ?
H4WA O4W H4WB 104.5 . . ?
H5WA O5W H5WB 109.5 . . ?
H6WA O6W H6WB 109.5 . . ?
H7WA O7W H7WB 109.5 . . ?
C5 N1 H1 125.7 . . ?
C9 N1 H1 125.7 . . ?
C9 N1 C5 108.5(4) . . ?
C8 N4 H4 125.9 . . ?
C9 N4 H4 125.9 . . ?
C9 N4 C8 108.2(4) . . ?
C8 C2 H2 122.6 . . ?
C8 C2 C42 114.8(6) . . ?
C42 C2 H2 122.6 . . ?
N1 C5 C8 107.4(4) . . ?
N1 C5 C27 130.4(5) . . ?
C27 C5 C8 122.3(5) . . ?
N4 C8 C5 105.2(4) . . ?
C2 C8 N4 132.3(5) . . ?
C2 C8 C5 122.5(5) . . ?
N1 C9 N4 110.7(5) . . ?
N1 C9 H9 124.6 . . ?
N4 C9 H9 124.6 . . ?
C5 C27 H27 122.0 . . ?
C41 C27 C5 116.0(6) . . ?
C41 C27 H27 122.0 . . ?
C27 C41 H41 118.7 . . ?
C27 C41 C42 122.6(6) . . ?
C42 C41 H41 118.7 . . ?
C2 C42 C41 121.8(7) . . ?
C2 C42 H42 119.1 . . ?
C41 C42 H42 119.1 . . ?
C33 N2 H2A 126.1 . . ?
C38 N2 H2A 126.1 . . ?
C38 N2 C33 107.8(4) . . ?
C4 N12 H12 125.3 . . ?
C38 N12 H12 125.3 . . ?
C38 N12 C4 109.4(4) . . ?
N12 C4 C33 105.5(4) . . ?
C15 C4 N12 132.3(5) . . ?
C15 C4 C33 122.2(5) . . ?
C23 C11 H11 122.5 . . ?
C23 C11 C33 115.0(5) . . ?
C33 C11 H11 122.5 . . ?
C4 C15 H15A 121.4 . . ?
C16 C15 C4 117.1(6) . . ?
C16 C15 H15A 121.4 . . ?
C15 C16 H16A 119.5 . . ?
C15 C16 C23 121.0(6) . . ?
C23 C16 H16A 119.5 . . ?
C11 C23 C16 123.1(5) . . ?
C11 C23 H23 118.5 . . ?
C16 C23 H23 118.5 . . ?
C4 C33 N2 106.9(4) . . ?
C4 C33 C11 121.6(5) . . ?
C11 C33 N2 131.5(4) . . ?
N2 C38 H38 124.8 . . ?
N12 C38 N2 110.4(5) . . ?
N12 C38 H38 124.8 . . ?
C13 N3 H3 125.7 . . ?
C13 N3 C32 108.6(4) . . ?
C32 N3 H3 125.7 . . ?
C13 N6 H6 125.3 . . ?
C13 N6 C34 109.3(4) . . ?
C34 N6 H6 125.3 . . ?
C25 C10 H10 121.9 . . ?
C25 C10 C32 116.2(6) . . ?
C32 C10 H10 121.9 . . ?
C25 C12 H12A 118.7 . . ?
C25 C12 C37 122.5(6) . . ?
C37 C12 H12A 118.7 . . ?
N3 C13 N6 109.4(4) . . ?
N3 C13 H13 125.3 . . ?
N6 C13 H13 125.3 . . ?
C10 C25 C12 121.7(6) . . ?
C10 C25 H25 119.2 . . ?
C12 C25 H25 119.2 . . ?
N3 C32 C10 130.5(5) . . ?
C34 C32 N3 107.0(4) . . ?
C34 C32 C10 122.5(5) . . ?
N6 C34 C37 133.1(5) . . ?
C32 C34 N6 105.7(4) . . ?
C32 C34 C37 121.2(5) . . ?
C12 C37 C34 115.8(6) . . ?
C12 C37 H37 122.1 . . ?
C34 C37 H37 122.1 . . ?
C1 N5 H5 125.8 . . ?
C1 N5 C6 108.4(4) . . ?
C6 N5 H5 125.8 . . ?
C1 N9 H9A 125.8 . . ?
C1 N9 C7 108.5(4) . . ?
C7 N9 H9A 125.8 . . ?
N5 C1 H1A 124.6 . . ?
N9 C1 N5 110.7(4) . . ?
N9 C1 H1A 124.6 . . ?
N5 C6 C7 106.5(4) . . ?
C36 C6 N5 131.8(4) . . ?
C36 C6 C7 121.7(4) . . ?
C6 C7 N9 105.9(4) . . ?
C40 C7 N9 132.3(4) . . ?
C40 C7 C6 121.8(4) . . ?
C24 C14 H14 119.1 . . ?
C36 C14 H14 119.1 . . ?
C36 C14 C24 121.8(5) . . ?
C14 C24 H24 119.1 . . ?
C40 C24 C14 121.8(5) . . ?
C40 C24 H24 119.1 . . ?
C6 C36 H36 121.8 . . ?
C14 C36 C6 116.3(4) . . ?
C14 C36 H36 121.8 . . ?
C7 C40 H40 121.8 . . ?
C24 C40 C7 116.5(4) . . ?
C24 C40 H40 121.8 . . ?
C3 N7 H7 125.2 . . ?
C39 N7 H7 125.2 . . ?
C39 N7 C3 109.6(4) . . ?
C35 N10 H10A 126.0 . . ?
C39 N10 H10A 126.0 . . ?
C39 N10 C35 108.1(4) . . ?
N7 C3 C26 132.6(4) . . ?
N7 C3 C35 105.1(4) . . ?
C26 C3 C35 122.4(5) . . ?
C3 C26 H26 121.6 . . ?
C28 C26 C3 116.7(5) . . ?
C28 C26 H26 121.6 . . ?
C26 C28 H28 119.3 . . ?
C26 C28 C30 121.3(5) . . ?
C30 C28 H28 119.3 . . ?
C30 C29 H29 121.5 . . ?
C30 C29 C35 117.0(5) . . ?
C35 C29 H29 121.5 . . ?
C28 C30 H30 118.9 . . ?
C29 C30 C28 122.1(5) . . ?
C29 C30 H30 118.9 . . ?
N10 C35 C3 107.2(4) . . ?
N10 C35 C29 132.4(5) . . ?
C29 C35 C3 120.4(5) . . ?
N7 C39 N10 110.0(5) . . ?
N7 C39 H39 125.0 . . ?
N10 C39 H39 125.0 . . ?
C21 N8 H8 125.0 . . ?
C31 N8 H8 125.0 . . ?
C31 N8 C21 110.0(6) . . ?
C22 N11 H11A 124.3 . . ?
C31 N11 H11A 124.3 . . ?
C31 N11 C22 111.3(5) . . ?
C18 C17 H17 120.0 . . ?
C18 C17 C22 120.0 . . ?
C22 C17 H17 120.0 . . ?
C17 C18 H18 120.0 . . ?
C17 C18 C19 120.0 . . ?
C19 C18 H18 120.0 . . ?
C18 C19 H19 120.0 . . ?
C20 C19 C18 120.0 . . ?
C20 C19 H19 120.0 . . ?
C19 C20 H20 120.0 . . ?
C19 C20 C21 120.0 . . ?
C21 C20 H20 120.0 . . ?
N8 C21 C20 136.5(4) . . ?
N8 C21 C22 103.4(4) . . ?
C20 C21 C22 120.0 . . ?
N11 C22 C17 132.7(4) . . ?
N11 C22 C21 107.3(4) . . ?
C21 C22 C17 120.0 . . ?
N8 C31 H31 126.0 . . ?
N11 C31 N8 108.0(7) . . ?
N11 C31 H31 126.0 . . ?
C44 N13 H13A 125.3 . . ?
C45 N13 H13A 125.3 . . ?
C45 N13 C44 109.5(4) . . ?
C45 N14 H14A 125.8 . . ?
C45 N14 C48 108.5(4) . . ?
C48 N14 H14A 125.8 . . ?
C44 C43 H43 121.8 . . ?
C46 C43 H43 121.8 . . ?
C46 C43 C44 116.4(4) . . ?
N13 C44 C43 132.4(4) . . ?
N13 C44 C48 106.3(4) . . ?
C48 C44 C43 121.2(4) . . ?
N13 C45 N14 109.6(4) . . ?
N13 C45 H45 125.2 . . ?
N14 C45 H45 125.2 . . ?
C43 C46 H46 118.9 . . ?
C43 C46 C47 122.1(5) . . ?
C47 C46 H46 118.9 . . ?
C46 C47 H47 119.1 . . ?
C46 C47 C49 121.8(5) . . ?
C49 C47 H47 119.1 . . ?
C44 C48 N14 106.0(4) . . ?
C49 C48 N14 131.6(4) . . ?
C49 C48 C44 122.3(4) . . ?
C47 C49 H49 122.0 . . ?
C48 C49 C47 116.1(5) . . ?
C48 C49 H49 122.0 . . ?
C50 N15 H15 126.0 . . ?
C50 N15 C58 108.0(4) . . ?
C58 N15 H15 126.0 . . ?
C50 N16 H16 126.0 . . ?
C50 N16 C54 108.3(5) . . ?
C50 N16 C57 107.9(4) . . ?
C57 N16 H16 126.0 . . ?
N15 C50 N16 111.3(4) . . ?
N15 C50 H50 124.3 . . ?
N16 C50 H50 124.3 . . ?
C53 C51 H51 119.4 . . ?
C61 C51 H51 119.4 . . ?
C61 C51 C53 121.2(8) . . ?
C53 C52 H52 122.0 . . ?
C53 C52 C54 116.0(8) . . ?
C54 C52 H52 122.0 . . ?
C51 C53 H53 118.6 . . ?
C52 C53 C51 122.7(7) . . ?
C52 C53 H53 118.6 . . ?
N16 C54 C52 131.7(8) . . ?
N16 C54 C58 106.4(10) . . ?
C52 C54 C58 121.1(9) . . ?
C56 C55 H55 120.0 . . ?
C56 C55 C60 120.0 . . ?
C60 C55 H55 120.0 . . ?
C55 C56 H56 120.0 . . ?
C55 C56 C57 120.0 . . ?
C57 C56 H56 120.0 . . ?
C56 C57 N16 132.8(7) . . ?
C58 C57 N16 105.8(7) . . ?
C58 C57 C56 120.0 . . ?
N15 C58 C54 105.4(7) . . ?
C57 C58 N15 106.4(6) . . ?
C57 C58 C59 120.0 . . ?
C59 C58 N15 130.5(7) . . ?
C61 C58 N15 132.5(5) . . ?
C61 C58 C54 121.7(8) . . ?
C58 C59 H59 120.0 . . ?
C60 C59 C58 120.0 . . ?
C60 C59 H59 120.0 . . ?
C55 C60 H60 120.0 . . ?
C59 C60 C55 120.0 . . ?
C59 C60 H60 120.0 . . ?
C51 C61 C58 116.7(7) . . ?
C51 C61 H61 121.6 . . ?
C58 C61 H61 121.6 . . ?
C65 N17 H17A 125.4 . . ?
C65 N17 C67 109.2(4) . . ?
C67 N17 H17A 125.4 . . ?
C62 N18 H18A 125.1 . . ?
C65 N18 H18A 125.1 . . ?
C65 N18 C62 109.7(4) . . ?
N18 C62 C64 132.4(5) . . ?
N18 C62 C67 106.1(4) . . ?
C64 C62 C67 121.5(5) . . ?
C64 C63 H63 118.8 . . ?
C64 C63 C68 122.4(5) . . ?
C68 C63 H63 118.8 . . ?
C62 C64 H64 121.9 . . ?
C63 C64 C62 116.3(5) . . ?
C63 C64 H64 121.9 . . ?
N17 C65 H65 125.3 . . ?
N18 C65 N17 109.3(5) . . ?
N18 C65 H65 125.3 . . ?
C67 C66 H66 122.2 . . ?
C67 C66 C68 115.5(5) . . ?
C68 C66 H66 122.2 . . ?
N17 C67 C62 105.7(4) . . ?
N17 C67 C66 131.9(4) . . ?
C66 C67 C62 122.3(5) . . ?
C63 C68 H68 119.0 . . ?
C66 C68 C63 121.9(6) . . ?
C66 C68 H68 119.0 . . ?
C71 N19 H19A 126.1 . . ?
C71 N19 C74 107.8(4) . . ?
C74 N19 H19A 126.1 . . ?
C70 N20 H20A 125.6 . . ?
C71 N20 H20A 125.6 . . ?
C71 N20 C70 108.9(4) . . ?
C70 C69 H69 121.5 . . ?
C75 C69 H69 121.5 . . ?
C75 C69 C70 116.9(5) . . ?
C69 C70 N20 132.3(5) . . ?
C74 C70 N20 106.6(4) . . ?
C74 C70 C69 121.1(5) . . ?
N19 C71 H71 124.6 . . ?
N20 C71 N19 110.8(4) . . ?
N20 C71 H71 124.6 . . ?
C73 C72 H72 121.4 . . ?
C74 C72 H72 121.4 . . ?
C74 C72 C73 117.2(6) . . ?
C72 C73 H73 119.8 . . ?
C72 C73 C75 120.3(6) . . ?
C75 C73 H73 119.8 . . ?
C70 C74 N19 105.9(4) . . ?
C72 C74 N19 132.4(5) . . ?
C72 C74 C70 121.7(5) . . ?
C69 C75 C73 122.6(5) . . ?
C69 C75 H75 118.7 . . ?
C73 C75 H75 118.7 . . ?
C77 N21 H21 126.0 . . ?
C79 N21 H21 126.0 . . ?
C79 N21 C77 108.0(4) . . ?
C79 N22 H22 125.9 . . ?
C79 N22 C81 108.3(4) . . ?
C81 N22 H22 125.9 . . ?
C77 C76 H76 121.9 . . ?
C82 C76 H76 121.9 . . ?
C82 C76 C77 116.2(5) . . ?
N21 C77 C81 105.9(4) . . ?
C76 C77 N21 131.8(4) . . ?
C76 C77 C81 122.3(4) . . ?
C80 C78 H78 121.9 . . ?
C80 C78 C81 116.3(4) . . ?
C81 C78 H78 121.9 . . ?
N21 C79 H79 124.5 . . ?
N22 C79 N21 111.1(4) . . ?
N22 C79 H79 124.5 . . ?
C78 C80 H80 119.1 . . ?
C78 C80 C82 121.7(5) . . ?
C82 C80 H80 119.1 . . ?
N22 C81 C77 106.8(4) . . ?
N22 C81 C78 131.8(4) . . ?
C78 C81 C77 121.3(4) . . ?
C76 C82 C80 122.2(5) . . ?
C76 C82 H82 118.9 . . ?
C80 C82 H82 118.9 . . ?
C83 N23 H23A 126.4 . . ?
C83 N23 C88 107.1(5) . . ?
C88 N23 H23A 126.4 . . ?
C83 N24 H24A 125.3 . . ?
C83 N24 C89 109.4(5) . . ?
C89 N24 H24A 125.3 . . ?
N23 C83 H83 124.6 . . ?
N24 C83 N23 110.8(5) . . ?
N24 C83 H83 124.6 . . ?
C87 C84 H84 122.1 . . ?
C87 C84 C88 115.9(8) . . ?
C88 C84 H84 122.1 . . ?
C86 C85 H85 123.3 . . ?
C86 C85 C89 113.5(7) . . ?
C89 C85 H85 123.3 . . ?
C85 C86 H86 118.2 . . ?
C87 C86 C85 123.5(8) . . ?
C87 C86 H86 118.2 . . ?
C84 C87 H87 118.3 . . ?
C86 C87 C84 123.5(8) . . ?
C86 C87 H87 118.3 . . ?
C84 C88 N23 131.7(6) . . ?
C89 C88 N23 106.1(5) . . ?
C89 C88 C84 122.2(6) . . ?
N24 C89 C85 131.8(6) . . ?
N24 C89 C88 106.6(5) . . ?
C88 C89 C85 121.5(6) . . ?
C91 N25 H25A 125.4 . . ?
C96 N25 H25A 125.4 . . ?
C96 N25 C91 109.2(4) . . ?
C90 N26 H26A 125.7 . . ?
C96 N26 H26A 125.7 . . ?
C96 N26 C90 108.6(4) . . ?
N26 C90 C91 106.3(4) . . ?
N26 C90 C95 132.1(5) . . ?
C95 C90 C91 121.4(5) . . ?
N25 C91 C90 105.6(4) . . ?
C94 C91 N25 132.6(5) . . ?
C94 C91 C90 121.6(5) . . ?
C93 C92 H92 119.2 . . ?
C95 C92 H92 119.2 . . ?
C95 C92 C93 121.5(5) . . ?
C92 C93 H93 119.0 . . ?
C94 C93 C92 122.1(5) . . ?
C94 C93 H93 119.0 . . ?
C91 C94 C93 116.9(5) . . ?
C91 C94 H94 121.6 . . ?
C93 C94 H94 121.6 . . ?
C90 C95 H95 121.8 . . ?
C92 C95 C90 116.3(5) . . ?
C92 C95 H95 121.8 . . ?
N25 C96 N26 110.2(5) . . ?
N25 C96 H96 124.9 . . ?
N26 C96 H96 124.9 . . ?
C98 N27 H27A 127.0 . . ?
C98 N27 C99 105.9(7) . . ?
C99 N27 H27A 127.0 . . ?
C98 N28 H28A 124.8 . . ?
C98 N28 C103 110.3(8) . . ?
C103 N28 H28A 124.8 . . ?
C100 C97 H97 120.9 . . ?
C101 C97 H97 120.9 . . ?
C101 C97 C100 118.2(13) . . ?
N27 C98 H98 124.7 . . ?
N28 C98 N27 110.6(10) . . ?
N28 C98 H98 124.7 . . ?
C102 C99 N27 131.4(10) . . ?
C102 C99 C103 121.8(11) . . ?
C103 C99 N27 106.8(8) . . ?
C97 C100 H100 125.3 . . ?
C103 C100 C97 109.5(10) . . ?
C103 C100 H100 125.3 . . ?
C97 C101 H101 118.6 . . ?
C102 C101 C97 122.8(14) . . ?
C102 C101 H101 118.6 . . ?
C99 C102 C101 119.8(14) . . ?
C99 C102 H102 120.1 . . ?
C101 C102 H102 120.1 . . ?
N28 C103 C100 126.1(9) . . ?
C99 C103 N28 106.2(8) . . ?
C99 C103 C100 127.6(10) . . ?
C104 N29 H29A 125.4 . . ?
C110 N29 H29A 125.4 . . ?
C110 N29 C104 109.1(6) . . ?
C105 N30 H30A 125.2 . . ?
C110 N30 H30A 125.2 . . ?
C110 N30 C105 109.5(6) . . ?
N29 C104 C105 106.2(4) . . ?
N29 C104 C109 133.7(4) . . ?
C105 C104 C109 120.0 . . ?
N30 C105 C104 105.2(4) . . ?
N30 C105 C106 134.7(4) . . ?
C104 C105 C106 120.0 . . ?
C105 C106 H106 120.0 . . ?
C107 C106 C105 120.0 . . ?
C107 C106 H106 120.0 . . ?
C106 C107 H107 120.0 . . ?
C108 C107 C106 120.0 . . ?
C108 C107 H107 120.0 . . ?
C107 C108 H108 120.0 . . ?
C107 C108 C109 120.0 . . ?
C109 C108 H108 120.0 . . ?
C104 C109 H109 120.0 . . ?
C108 C109 C104 120.0 . . ?
C108 C109 H109 120.0 . . ?
N29 C110 N30 109.9(7) . . ?
N29 C110 H110 125.0 . . ?
N30 C110 H110 125.0 . . ?
C111 N31 H31A 127.4 . . ?
C112 N31 H31A 127.4 . . ?
C112 N31 C111 105.3(6) . . ?
C112 N32 H32 126.6 . . ?
C112 N32 C116 106.9(6) . . ?
C116 N32 H32 126.6 . . ?
C115 C111 N31 130.0(7) . . ?
C116 C111 N31 108.9(6) . . ?
C116 C111 C115 121.1(7) . . ?
N31 C112 N32 112.1(8) . . ?
N31 C112 H112 123.9 . . ?
N32 C112 H112 123.9 . . ?
C115 C113 H113 118.7 . . ?
C115 C113 C117 122.6(9) . . ?
C117 C113 H113 118.7 . . ?
C116 C114 H114 123.0 . . ?
C117 C114 H114 123.0 . . ?
C117 C114 C116 114.1(8) . . ?
C111 C115 H115 122.1 . . ?
C113 C115 C111 115.8(8) . . ?
C113 C115 H115 122.1 . . ?
N32 C116 C114 129.2(7) . . ?
C111 C116 N32 106.8(7) . . ?
C111 C116 C114 124.0(8) . . ?
C113 C117 H117 118.9 . . ?
C114 C117 C113 122.3(9) . . ?
C114 C117 H117 118.9 . . ?
C121 N33 H33 128.0 . . ?
C121 N33 C123 104.0(8) . . ?
C123 N33 H33 128.0 . . ?
C121 N34 H34 127.3 . . ?
C121 N34 C124 105.5(10) . . ?
C124 N34 H34 127.3 . . ?
C120 C118 H118 117.2 . . ?
C122 C118 H118 117.2 . . ?
C122 C118 C120 125.7(12) . . ?
C120 C119 H119 120.3 . . ?
C123 C119 H119 120.3 . . ?
C123 C119 C120 119.4(12) . . ?
C118 C120 H120 120.2 . . ?
C119 C120 C118 119.6(11) . . ?
C119 C120 H120 120.2 . . ?
N33 C121 H121 122.9 . . ?
N34 C121 N33 114.2(9) . . ?
N34 C121 H121 122.9 . . ?
C118 C122 H122 124.1 . . ?
C118 C122 C124 111.8(13) . . ?
C124 C122 H122 124.1 . . ?
C119 C123 N33 131.4(10) . . ?
C119 C123 C124 122.0(9) . . ?
C124 C123 N33 106.4(8) . . ?
N34 C124 C122 128.8(12) . . ?
N34 C124 C123 109.6(9) . . ?
C123 C124 C122 121.3(11) . . ?
C128 N35 H35 125.7 . . ?
C128 N35 C131 108.7(7) . . ?
C131 N35 H35 125.7 . . ?
C131 N36 C127 106.6(5) . . ?
C126 C125 H125 120.0 . . ?
C126 C125 C130 120.0 . . ?
C130 C125 H125 120.0 . . ?
C125 C126 H126 120.0 . . ?
C125 C126 C127 120.0 . . ?
C127 C126 H126 120.0 . . ?
C126 C127 N36 133.8(6) . . ?
C128 C127 N36 106.2(6) . . ?
C128 C127 C126 120.0 . . ?
N35 C128 C127 109.1(6) . . ?
N35 C128 C129 130.9(6) . . ?
C129 C128 C127 120.0 . . ?
C128 C129 H129 120.0 . . ?
C128 C129 C130 120.0 . . ?
C130 C129 H129 120.0 . . ?
C125 C130 H130 120.0 . . ?
C129 C130 C125 120.0 . . ?
C129 C130 H130 120.0 . . ?
N35 C131 H131 125.3 . . ?
N36 C131 N35 109.4(6) . . ?
N36 C131 H131 125.3 . . ?
C134 N37 H37A 124.2 . . ?
C135 N37 H37A 124.2 . . ?
C135 N37 C134 111.5(6) . . ?
C133 N38 H38A 125.1 . . ?
C135 N38 H38A 125.1 . . ?
C135 N38 C133 109.7(6) . . ?
C134 C132 H132 121.5 . . ?
C136 C132 H132 121.5 . . ?
C136 C132 C134 117.0(6) . . ?
N38 C133 C137 133.0(6) . . ?
C134 C133 N38 106.3(6) . . ?
C134 C133 C137 120.7(7) . . ?
C132 C134 N37 132.6(5) . . ?
C133 C134 N37 105.9(6) . . ?
C133 C134 C132 121.5(6) . . ?
N37 C135 N38 106.5(7) . . ?
N37 C135 H135 126.8 . . ?
N38 C135 H135 126.8 . . ?
C132 C136 H136 118.8 . . ?
C132 C136 C138 122.4(7) . . ?
C138 C136 H136 118.8 . . ?
C133 C137 H137 121.5 . . ?
C138 C137 C133 117.0(6) . . ?
C138 C137 H137 121.5 . . ?
C136 C138 H138 119.3 . . ?
C137 C138 C136 121.3(7) . . ?
C137 C138 H138 119.3 . . ?

loop_
_geom_bond_atom_site_label_1
_geom_bond_atom_site_label_2
_geom_bond_distance
_geom_bond_site_symmetry_2
_geom_bond_publ_flag
Mo1 O27 2.232(3) . ?
Mo1 O28 2.226(2) . ?
Mo1 O39 1.896(3) . ?
Mo1 O46 2.029(3) . ?
Mo1 O91 1.695(3) . ?
Mo1 O143 1.705(3) . ?
Mo2 O10 2.250(3) . ?
Mo2 O90 1.699(3) . ?
Mo2 O93 1.694(3) . ?
Mo2 O115 2.272(2) . ?
Mo2 O117 1.987(3) . ?
Mo2 O125 1.919(2) . ?
Mo3 O1 1.773(3) . ?
Mo3 O19 2.045(3) . ?
Mo3 O64 1.811(3) . ?
Mo3 O95 1.686(3) . ?
Mo3 O113 2.431(2) . ?
Mo3 O114 2.128(2) . ?
Mo4 O14 2.263(2) . ?
Mo4 O40 1.886(3) . ?
Mo4 O44 1.922(3) . ?
Mo4 O96 1.680(3) . ?
Mo4 O123 2.124(3) . ?
Mo4 O124 1.867(3) . ?
Mo5 O14 2.300(2) . ?
Mo5 O34 1.897(3) . ?
Mo5 O44 1.934(3) . ?
Mo5 O54 2.109(3) . ?
Mo5 O126 1.872(3) . ?
Mo5 O142 1.672(3) . ?
Mo6 O16 2.316(2) . ?
Mo6 O20 2.049(3) . ?
Mo6 O23 2.321(2) . ?
Mo6 O31 1.845(3) . ?
Mo6 O88 1.705(3) . ?
Mo6 O128 1.703(3) . ?
Mo7 O3 2.193(2) . ?
Mo7 O53 1.861(3) . ?
Mo7 O57 2.042(3) . ?
Mo7 O61 2.063(3) . ?
Mo7 O134 1.882(3) . ?
Mo7 O136 1.674(3) . ?
Mo8 O15 1.869(3) . ?
Mo8 O17 2.251(3) . ?
Mo8 O48 2.118(3) . ?
Mo8 O97 1.686(3) . ?
Mo8 O120 1.964(3) . ?
Mo8 O124 1.882(3) . ?
Mo9 O5 2.190(2) . ?
Mo9 O51 1.854(3) . ?
Mo9 O52 1.881(3) . ?
Mo9 O62 2.050(3) . ?
Mo9 O79 1.686(3) . ?
Mo9 O121 2.019(3) . ?
Mo10 O54 1.778(3) . ?
Mo10 O64 2.117(3) . ?
Mo10 O76 1.701(3) . ?
Mo10 O112 2.084(3) . ?
Mo10 O113 2.392(2) . ?
Mo10 O123 1.778(3) . ?
Mo11 O16 2.124(3) . ?
Mo11 O20 2.064(3) . ?
Mo11 O21 2.437(3) . ?
Mo11 O62 1.789(3) . ?
Mo11 O74 1.806(3) . ?
Mo11 O86 1.679(3) . ?
Mo12 O26 2.102(3) . ?
Mo12 O35 2.057(3) . ?
Mo12 O50 1.785(3) . ?
Mo12 O63 1.809(3) . ?
Mo12 O66 2.412(3) . ?
Mo12 O94 1.678(3) . ?
Mo13 O20 2.053(3) . ?
Mo13 O21 2.394(2) . ?
Mo13 O23 2.095(2) . ?
Mo13 O58 1.821(3) . ?
Mo13 O61 1.768(3) . ?
Mo13 O83 1.687(3) . ?
Mo14 O24 2.107(3) . ?
Mo14 O36 1.771(3) . ?
Mo14 O43 2.442(3) . ?
Mo14 O56 1.822(3) . ?
Mo14 O85 1.681(3) . ?
Mo14 O107 2.043(3) . ?
Mo15 O24 2.299(3) . ?
Mo15 O103 1.696(3) . ?
Mo15 O107 2.050(3) . ?
Mo15 O117 1.840(3) . ?
Mo15 O122 2.332(3) . ?
Mo15 O137 1.703(3) . ?
Mo16 O43 2.430(3) . ?
Mo16 O68 1.811(3) . ?
Mo16 O71 1.779(3) . ?
Mo16 O98 1.682(3) . ?
Mo16 O107 2.064(3) . ?
Mo16 O122 2.105(3) . ?
Mo17 O8 2.216(3) . ?
Mo17 O33 2.019(3) . ?
Mo17 O53 1.876(3) . ?
Mo17 O67 1.891(3) . ?
Mo17 O77 2.041(3) . ?
Mo17 O145 1.688(3) . ?
Mo18 O17 2.305(2) . ?
Mo18 O49 1.881(3) . ?
Mo18 O120 1.935(3) . ?
Mo18 O126 1.867(3) . ?
Mo18 O132 2.097(3) . ?
Mo18 O144 1.680(3) . ?
Mo19 O26 2.318(3) . ?
Mo19 O32 2.310(3) . ?
Mo19 O35 2.041(3) . ?
Mo19 O46 1.846(3) . ?
Mo19 O138 1.701(3) . ?
Mo19 O140 1.698(3) . ?
Mo20 O37 2.279(3) . ?
Mo20 O52 1.894(3) . ?
Mo20 O75 1.854(3) . ?
Mo20 O78 1.924(3) . ?
Mo20 O81 2.121(3) . ?
Mo20 O102 1.676(3) . ?
Mo21 O25 2.302(3) . ?
Mo21 O47 1.892(3) . ?
Mo21 O72 2.087(3) . ?
Mo21 O73 1.941(3) . ?
Mo21 O75 1.882(3) . ?
Mo21 O100 1.676(3) . ?
Mo22 O32 2.110(3) . ?
Mo22 O35 2.058(3) . ?
Mo22 O59 1.807(3) . ?
Mo22 O66 2.419(3) . ?
Mo22 O77 1.776(3) . ?
Mo22 O99 1.688(3) . ?
Mo23 O21 2.394(2) . ?
Mo23 O58 2.073(3) . ?
Mo23 O74 2.084(3) . ?
Mo23 O81 1.803(3) . ?
Mo23 O130 1.776(3) . ?
Mo23 O141 1.690(3) . ?
Mo24 O43 2.364(3) . ?
Mo24 O48 1.805(3) . ?
Mo24 O56 2.100(3) . ?
Mo24 O68 2.057(3) . ?
Mo24 O104 1.689(3) . ?
Mo24 O132 1.788(3) . ?
Mo25 O1 2.051(2) . ?
Mo25 O4 2.217(2) . ?
Mo25 O12 2.022(3) . ?
Mo25 O40 1.875(3) . ?
Mo25 O111 1.847(2) . ?
Mo25 O133 1.676(3) . ?
Mo26 O2 2.192(2) . ?
Mo26 O29 2.042(3) . ?
Mo26 O34 1.885(3) . ?
Mo26 O45 2.039(3) . ?
Mo26 O109 1.856(3) . ?
Mo26 O119 1.692(3) . ?
Mo27 O22 2.244(2) . ?
Mo27 O42 2.002(3) . ?
Mo27 O80 1.708(3) . ?
Mo27 O108 2.269(2) . ?
Mo27 O125 1.885(2) . ?
Mo27 O127 1.707(3) . ?
Mo28 O9 2.218(2) . ?
Mo28 O15 1.898(3) . ?
Mo28 O36 2.042(3) . ?
Mo28 O69 1.675(3) . ?
Mo28 O110 2.031(3) . ?
Mo28 O111 1.880(2) . ?
Mo29 O11 2.258(2) . ?
Mo29 O31 1.974(3) . ?
Mo29 O39 1.918(2) . ?
Mo29 O82 1.715(3) . ?
Mo29 O116 2.241(2) . ?
Mo29 O146 1.692(3) . ?
Mo30 O18 2.092(2) . ?
Mo30 O19 2.052(3) . ?
Mo30 O45 1.774(3) . ?
Mo30 O112 1.827(3) . ?
Mo30 O113 2.396(2) . ?
Mo30 O139 1.679(3) . ?
Mo31 O6 2.217(2) . ?
Mo31 O13 2.033(2) . ?
Mo31 O47 1.897(3) . ?
Mo31 O50 2.027(3) . ?
Mo31 O51 1.875(3) . ?
Mo31 O129 1.679(3) . ?
Mo32 O18 2.329(2) . ?
Mo32 O19 2.065(3) . ?
Mo32 O42 1.836(3) . ?
Mo32 O89 1.700(3) . ?
Mo32 O114 2.307(2) . ?
Mo32 O135 1.707(3) . ?
Mo33 O7 2.196(2) . ?
Mo33 O41 2.035(3) . ?
Mo33 O49 1.885(3) . ?
Mo33 O71 2.033(3) . ?
Mo33 O87 1.684(3) . ?
Mo33 O109 1.874(3) . ?
Mo34 O37 2.287(3) . ?
Mo34 O78 1.917(3) . ?
Mo34 O84 1.864(3) . ?
Mo34 O101 1.694(3) . ?
Mo34 O130 2.110(3) . ?
Mo34 O134 1.877(3) . ?
Mo35 O59 2.087(3) . ?
Mo35 O63 2.063(3) . ?
Mo35 O66 2.400(2) . ?
Mo35 O72 1.810(3) . ?
Mo35 O92 1.802(3) . ?
Mo35 O106 1.681(3) . ?
Mo36 O25 2.256(3) . ?
Mo36 O67 1.877(3) . ?
Mo36 O73 1.944(3) . ?
Mo36 O84 1.881(3) . ?
Mo36 O92 2.081(3) . ?
Mo36 O105 1.681(3) . ?
Sr1 O2 2.721(2) . ?
Sr1 O4 2.662(2) . ?
Sr1 O7 2.682(2) . ?
Sr1 O9 2.673(2) . ?
Sr1 O10 2.564(2) . ?
Sr1 O22 2.603(2) . ?
Sr1 O108 2.556(2) . ?
Sr1 O115 2.582(2) . ?
Sr1 O125 2.804(3) . ?
Sr2 O3 2.670(2) . ?
Sr2 O5 2.673(2) . ?
Sr2 O6 2.664(2) . ?
Sr2 O8 2.677(2) . ?
Sr2 O11 2.548(2) . ?
Sr2 O27 2.581(3) . ?
Sr2 O28 2.583(3) . ?
Sr2 O39 2.783(3) . ?
Sr2 O116 2.639(2) . ?
P1 O10 1.529(3) . ?
P1 O24 1.583(3) . ?
P1 O38 1.508(3) . ?
P1 O110 1.539(3) . ?
P2 O13 1.537(3) . ?
P2 O26 1.580(3) . ?
P2 O28 1.521(3) . ?
P2 O65 1.509(3) . ?
P3 O16 1.578(3) . ?
P3 O116 1.534(3) . ?
P3 O121 1.540(3) . ?
P3 O131 1.503(3) . ?
P4 O27 1.526(3) . ?
P4 O32 1.580(3) . ?
P4 O33 1.540(3) . ?
P4 O70 1.505(3) . ?
P5 O41 1.543(3) . ?
P5 O60 1.507(3) . ?
P5 O115 1.519(3) . ?
P5 O122 1.572(3) . ?
P6 O2 1.515(3) . ?
P6 O4 1.516(2) . ?
P6 O14 1.534(2) . ?
P6 O113 1.573(2) . ?
P7 O3 1.519(3) . ?
P7 O5 1.519(3) . ?
P7 O21 1.569(3) . ?
P7 O37 1.532(3) . ?
P8 O12 1.550(3) . ?
P8 O108 1.525(3) . ?
P8 O114 1.577(3) . ?
P8 O118 1.503(3) . ?
P9 O7 1.517(3) . ?
P9 O9 1.511(3) . ?
P9 O17 1.538(3) . ?
P9 O43 1.570(3) . ?
P10 O6 1.517(3) . ?
P10 O8 1.512(3) . ?
P10 O25 1.538(3) . ?
P10 O66 1.569(3) . ?
P11 O18 1.583(3) . ?
P11 O22 1.525(3) . ?
P11 O29 1.541(3) . ?
P11 O55 1.504(3) . ?
P12 O11 1.524(3) . ?
P12 O23 1.580(3) . ?
P12 O30 1.497(3) . ?
P12 O57 1.547(3) . ?
Na1 O1W 2.381(4) . ?
Na1 O2W 2.402(4) . ?
Na1 O30 2.260(3) . ?
Na1 O118 2.261(3) . ?
O1W H1WA 0.8543 . ?
O1W H1WB 0.8542 . ?
O2W H2WA 0.8538 . ?
O2W H2WB 0.8536 . ?
O3W H3WA 0.8500 . ?
O3W H3WB 0.8499 . ?
O4W H4WA 0.8499 . ?
O4W H4WB 0.8499 . ?
O5W H5WA 0.8500 . ?
O5W H5WB 0.8500 . ?
O6W H6WA 0.8500 . ?
O6W H6WB 0.8499 . ?
O7W H7WA 0.8501 . ?
O7W H7WB 0.8500 . ?
N1 H1 0.8600 . ?
N1 C5 1.352(7) . ?
N1 C9 1.305(6) . ?
N4 H4 0.8600 . ?
N4 C8 1.378(6) . ?
N4 C9 1.319(6) . ?
C2 H2 0.9300 . ?
C2 C8 1.372(8) . ?
C2 C42 1.373(10) . ?
C5 C8 1.394(6) . ?
C5 C27 1.372(7) . ?
C9 H9 0.9300 . ?
C27 H27 0.9300 . ?
C27 C41 1.331(10) . ?
C41 H41 0.9300 . ?
C41 C42 1.421(12) . ?
C42 H42 0.9300 . ?
N2 H2A 0.8600 . ?
N2 C33 1.387(6) . ?
N2 C38 1.316(7) . ?
N12 H12 0.8600 . ?
N12 C4 1.378(7) . ?
N12 C38 1.306(8) . ?
C4 C15 1.375(7) . ?
C4 C33 1.379(6) . ?
C11 H11 0.9300 . ?
C11 C23 1.377(9) . ?
C11 C33 1.388(6) . ?
C15 H15A 0.9300 . ?
C15 C16 1.346(9) . ?
C16 H16A 0.9300 . ?
C16 C23 1.394(9) . ?
C23 H23 0.9300 . ?
C38 H38 0.9300 . ?
N3 H3 0.8600 . ?
N3 C13 1.317(6) . ?
N3 C32 1.383(6) . ?
N6 H6 0.8600 . ?
N6 C13 1.318(7) . ?
N6 C34 1.383(6) . ?
C10 H10 0.9300 . ?
C10 C25 1.366(9) . ?
C10 C32 1.392(7) . ?
C12 H12A 0.9300 . ?
C12 C25 1.381(10) . ?
C12 C37 1.384(9) . ?
C13 H13 0.9300 . ?
C25 H25 0.9300 . ?
C32 C34 1.373(7) . ?
C34 C37 1.392(8) . ?
C37 H37 0.9300 . ?
N5 H5 0.8600 . ?
N5 C1 1.318(6) . ?
N5 C6 1.389(6) . ?
N9 H9A 0.8600 . ?
N9 C1 1.317(6) . ?
N9 C7 1.396(6) . ?
C1 H1A 0.9300 . ?
C6 C7 1.391(6) . ?
C6 C36 1.385(6) . ?
C7 C40 1.382(7) . ?
C14 H14 0.9300 . ?
C14 C24 1.400(7) . ?
C14 C36 1.372(7) . ?
C24 H24 0.9300 . ?
C24 C40 1.369(8) . ?
C36 H36 0.9300 . ?
C40 H40 0.9300 . ?
N7 H7 0.8600 . ?
N7 C3 1.380(6) . ?
N7 C39 1.308(7) . ?
N10 H10A 0.8600 . ?
N10 C35 1.372(6) . ?
N10 C39 1.325(7) . ?
C3 C26 1.384(7) . ?
C3 C35 1.393(6) . ?
C26 H26 0.9300 . ?
C26 C28 1.362(8) . ?
C28 H28 0.9300 . ?
C28 C30 1.394(8) . ?
C29 H29 0.9300 . ?
C29 C30 1.375(9) . ?
C29 C35 1.380(7) . ?
C30 H30 0.9300 . ?
C39 H39 0.9300 . ?
N8 H8 0.8600 . ?
N8 C21 1.378(9) . ?
N8 C31 1.301(9) . ?
N11 H11A 0.8600 . ?
N11 C22 1.308(6) . ?
N11 C31 1.293(8) . ?
C17 H17 0.9300 . ?
C17 C18 1.3900 . ?
C17 C22 1.3900 . ?
C18 H18 0.9300 . ?
C18 C19 1.3900 . ?
C19 H19 0.9300 . ?
C19 C20 1.3900 . ?
C20 H20 0.9300 . ?
C20 C21 1.3900 . ?
C21 C22 1.3900 . ?
C31 H31 0.9300 . ?
N13 H13A 0.8600 . ?
N13 C44 1.373(6) . ?
N13 C45 1.316(6) . ?
N14 H14A 0.8600 . ?
N14 C45 1.325(6) . ?
N14 C48 1.392(5) . ?
C43 H43 0.9300 . ?
C43 C44 1.391(6) . ?
C43 C46 1.375(7) . ?
C44 C48 1.387(6) . ?
C45 H45 0.9300 . ?
C46 H46 0.9300 . ?
C46 C47 1.385(8) . ?
C47 H47 0.9300 . ?
C47 C49 1.386(7) . ?
C48 C49 1.380(6) . ?
C49 H49 0.9300 . ?
N15 H15 0.8600 . ?
N15 C50 1.312(5) . ?
N15 C58 1.392(6) . ?
N16 H16 0.8600 . ?
N16 C50 1.315(6) . ?
N16 C54 1.370(15) . ?
N16 C57 1.397(12) . ?
C50 H50 0.9300 . ?
C51 H51 0.9300 . ?
C51 C53 1.394(11) . ?
C51 C61 1.377(10) . ?
C52 H52 0.9300 . ?
C52 C53 1.382(11) . ?
C52 C54 1.388(14) . ?
C53 H53 0.9300 . ?
C54 C58 1.406(12) . ?
C55 H55 0.9300 . ?
C55 C56 1.3900 . ?
C55 C60 1.3900 . ?
C56 H56 0.9300 . ?
C56 C57 1.3900 . ?
C57 C58 1.3900 . ?
C58 C59 1.3900 . ?
C58 C61 1.382(9) . ?
C59 H59 0.9300 . ?
C59 C60 1.3900 . ?
C60 H60 0.9300 . ?
C61 H61 0.9300 . ?
N17 H17A 0.8600 . ?
N17 C65 1.321(7) . ?
N17 C67 1.383(6) . ?
N18 H18A 0.8600 . ?
N18 C62 1.374(7) . ?
N18 C65 1.312(7) . ?
C62 C64 1.382(7) . ?
C62 C67 1.393(6) . ?
C63 H63 0.9300 . ?
C63 C64 1.369(9) . ?
C63 C68 1.389(9) . ?
C64 H64 0.9300 . ?
C65 H65 0.9300 . ?
C66 H66 0.9300 . ?
C66 C67 1.383(7) . ?
C66 C68 1.385(8) . ?
C68 H68 0.9300 . ?
N19 H19A 0.8600 . ?
N19 C71 1.325(6) . ?
N19 C74 1.409(6) . ?
N20 H20A 0.8600 . ?
N20 C70 1.393(6) . ?
N20 C71 1.301(6) . ?
C69 H69 0.9300 . ?
C69 C70 1.386(6) . ?
C69 C75 1.352(8) . ?
C70 C74 1.377(6) . ?
C71 H71 0.9300 . ?
C72 H72 0.9300 . ?
C72 C73 1.379(8) . ?
C72 C74 1.375(7) . ?
C73 H73 0.9300 . ?
C73 C75 1.390(9) . ?
C75 H75 0.9300 . ?
N21 H21 0.8600 . ?
N21 C77 1.387(6) . ?
N21 C79 1.322(6) . ?
N22 H22 0.8600 . ?
N22 C79 1.307(6) . ?
N22 C81 1.378(6) . ?
C76 H76 0.9300 . ?
C76 C77 1.373(6) . ?
C76 C82 1.367(7) . ?
C77 C81 1.390(6) . ?
C78 H78 0.9300 . ?
C78 C80 1.375(7) . ?
C78 C81 1.385(6) . ?
C79 H79 0.9300 . ?
C80 H80 0.9300 . ?
C80 C82 1.393(7) . ?
C82 H82 0.9300 . ?
N23 H23A 0.8600 . ?
N23 C83 1.312(8) . ?
N23 C88 1.392(6) . ?
N24 H24A 0.8600 . ?
N24 C83 1.295(8) . ?
N24 C89 1.352(7) . ?
C83 H83 0.9300 . ?
C84 H84 0.9300 . ?
C84 C87 1.350(11) . ?
C84 C88 1.374(8) . ?
C85 H85 0.9300 . ?
C85 C86 1.397(12) . ?
C85 C89 1.407(8) . ?
C86 H86 0.9300 . ?
C86 C87 1.325(12) . ?
C87 H87 0.9300 . ?
C88 C89 1.373(8) . ?
N25 H25A 0.8600 . ?
N25 C91 1.388(6) . ?
N25 C96 1.301(7) . ?
N26 H26A 0.8600 . ?
N26 C90 1.375(6) . ?
N26 C96 1.329(6) . ?
C90 C91 1.396(6) . ?
C90 C95 1.383(7) . ?
C91 C94 1.354(7) . ?
C92 H92 0.9300 . ?
C92 C93 1.388(8) . ?
C92 C95 1.364(8) . ?
C93 H93 0.9300 . ?
C93 C94 1.367(8) . ?
C94 H94 0.9300 . ?
C95 H95 0.9300 . ?
C96 H96 0.9300 . ?
N27 H27A 0.8600 . ?
N27 C98 1.330(11) . ?
N27 C99 1.416(10) . ?
N28 H28A 0.8600 . ?
N28 C98 1.234(11) . ?
N28 C103 1.395(11) . ?
C97 H97 0.9300 . ?
C97 C100 1.496(16) . ?
C97 C101 1.396(18) . ?
C98 H98 0.9300 . ?
C99 C102 1.262(12) . ?
C99 C103 1.312(10) . ?
C100 H100 0.9300 . ?
C100 C103 1.432(11) . ?
C101 H101 0.9300 . ?
C101 C102 1.372(17) . ?
C102 H102 0.9300 . ?
N29 H29A 0.8600 . ?
N29 C104 1.346(6) . ?
N29 C110 1.269(9) . ?
N30 H30A 0.8600 . ?
N30 C105 1.324(8) . ?
N30 C110 1.312(9) . ?
C104 C105 1.3900 . ?
C104 C109 1.3900 . ?
C105 C106 1.3900 . ?
C106 H106 0.9300 . ?
C106 C107 1.3900 . ?
C107 H107 0.9300 . ?
C107 C108 1.3900 . ?
C108 H108 0.9300 . ?
C108 C109 1.3900 . ?
C109 H109 0.9300 . ?
C110 H110 0.9300 . ?
N31 H31A 0.8600 . ?
N31 C111 1.424(9) . ?
N31 C112 1.350(9) . ?
N32 H32 0.8600 . ?
N32 C112 1.353(10) . ?
N32 C116 1.415(10) . ?
C111 C115 1.403(10) . ?
C111 C116 1.372(9) . ?
C112 H112 0.9300 . ?
C113 H113 0.9300 . ?
C113 C115 1.385(12) . ?
C113 C117 1.400(13) . ?
C114 H114 0.9300 . ?
C114 C116 1.415(11) . ?
C114 C117 1.391(13) . ?
C115 H115 0.9300 . ?
C117 H117 0.9300 . ?
N33 H33 0.8600 . ?
N33 C121 1.328(12) . ?
N33 C123 1.412(9) . ?
N34 H34 0.8600 . ?
N34 C121 1.304(13) . ?
N34 C124 1.354(12) . ?
C118 H118 0.9300 . ?
C118 C120 1.389(16) . ?
C118 C122 1.305(16) . ?
C119 H119 0.9300 . ?
C119 C120 1.337(12) . ?
C119 C123 1.297(11) . ?
C120 H120 0.9300 . ?
C121 H121 0.9300 . ?
C122 H122 0.9300 . ?
C122 C124 1.473(13) . ?
C123 C124 1.353(13) . ?
N35 H35 0.8600 . ?
N35 C128 1.326(9) . ?
N35 C131 1.367(8) . ?
N36 C127 1.414(8) . ?
N36 C131 1.353(8) . ?
C125 H125 0.9300 . ?
C125 C126 1.3900 . ?
C125 C130 1.3900 . ?
C126 H126 0.9300 . ?
C126 C127 1.3900 . ?
C127 C128 1.3900 . ?
C128 C129 1.3900 . ?
C129 H129 0.9300 . ?
C129 C130 1.3900 . ?
C130 H130 0.9300 . ?
C131 H131 0.9300 . ?
N37 H37A 0.8600 . ?
N37 C134 1.399(8) . ?
N37 C135 1.314(8) . ?
N38 H38A 0.8600 . ?
N38 C133 1.393(9) . ?
N38 C135 1.369(10) . ?
C132 H132 0.9300 . ?
C132 C134 1.397(8) . ?
C132 C136 1.360(9) . ?
C133 C134 1.374(8) . ?
C133 C137 1.420(10) . ?
C135 H135 0.9300 . ?
C136 H136 0.9300 . ?
C136 C138 1.391(10) . ?
C137 H137 0.9300 . ?
C137 C138 1.361(11) . ?
C138 H138 0.9300 . ?

loop_
_geom_torsion_atom_site_label_1
_geom_torsion_atom_site_label_2
_geom_torsion_atom_site_label_3
_geom_torsion_atom_site_label_4
_geom_torsion
_geom_torsion_site_symmetry_1
_geom_torsion_site_symmetry_2
_geom_torsion_site_symmetry_3
_geom_torsion_site_symmetry_4
_geom_torsion_publ_flag
O1 Mo3 O64 Mo10 -72.20(17) . . . . ?
O1 Mo25 O40 Mo4 66.6(4) . . . . ?
O2 Mo26 O34 Mo5 14.0(4) . . . . ?
O2 Mo26 O109 Mo33 58.6(9) . . . . ?
O2 P6 O4 Mo25 -178.09(15) . . . . ?
O2 P6 O4 Sr1 -4.83(14) . . . . ?
O2 P6 O14 Mo4 169.21(15) . . . . ?
O2 P6 O14 Mo5 -49.4(2) . . . . ?
O2 P6 O113 Mo3 -123.33(16) . . . . ?
O2 P6 O113 Mo10 120.00(15) . . . . ?
O2 P6 O113 Mo30 2.8(2) . . . . ?
O3 Mo7 O53 Mo17 62.8(9) . . . . ?
O3 Mo7 O134 Mo34 15.9(5) . . . . ?
O3 P7 O5 Mo9 -177.27(17) . . . . ?
O3 P7 O5 Sr2 -5.35(15) . . . . ?
O3 P7 O21 Mo11 -123.64(16) . . . . ?
O3 P7 O21 Mo13 3.8(2) . . . . ?
O3 P7 O21 Mo23 120.60(15) . . . . ?
O3 P7 O37 Mo20 168.75(16) . . . . ?
O3 P7 O37 Mo34 -49.8(2) . . . . ?
O4 Mo25 O40 Mo4 -15.5(4) . . . . ?
O4 P6 O2 Mo26 179.14(16) . . . . ?
O4 P6 O2 Sr1 4.69(14) . . . . ?
O4 P6 O14 Mo4 49.8(2) . . . . ?
O4 P6 O14 Mo5 -168.89(15) . . . . ?
O4 P6 O113 Mo3 -5.1(2) . . . . ?
O4 P6 O113 Mo10 -121.76(15) . . . . ?
O4 P6 O113 Mo30 121.06(16) . . . . ?
O5 Mo9 O51 Mo31 -68.7(9) . . . . ?
O5 Mo9 O52 Mo20 -16.1(5) . . . . ?
O5 P7 O3 Mo7 178.82(17) . . . . ?
O5 P7 O3 Sr2 5.36(15) . . . . ?
O5 P7 O21 Mo11 -5.5(2) . . . . ?
O5 P7 O21 Mo13 121.95(17) . . . . ?
O5 P7 O21 Mo23 -121.21(16) . . . . ?
O5 P7 O37 Mo20 49.4(2) . . . . ?
O5 P7 O37 Mo34 -169.18(16) . . . . ?
O6 Mo31 O47 Mo21 18.4(4) . . . . ?
O6 Mo31 O51 Mo9 68.1(9) . . . . ?
O6 P10 O8 Mo17 -178.92(17) . . . . ?
O6 P10 O8 Sr2 -4.39(15) . . . . ?
O6 P10 O25 Mo21 -50.3(2) . . . . ?
O6 P10 O25 Mo36 169.15(16) . . . . ?
O6 P10 O66 Mo12 4.6(2) . . . . ?
O6 P10 O66 Mo22 -123.82(17) . . . . ?
O6 P10 O66 Mo35 119.29(16) . . . . ?
O7 Mo33 O49 Mo18 -18.1(4) . . . . ?
O7 Mo33 O109 Mo26 -58.2(9) . . . . ?
O7 P9 O9 Mo28 178.36(16) . . . . ?
O7 P9 O9 Sr1 4.07(15) . . . . ?
O7 P9 O17 Mo8 -168.73(15) . . . . ?
O7 P9 O17 Mo18 49.2(2) . . . . ?
O7 P9 O43 Mo14 122.97(17) . . . . ?
O7 P9 O43 Mo16 -3.3(2) . . . . ?
O7 P9 O43 Mo24 -118.43(16) . . . . ?
O8 Mo17 O53 Mo7 -61.9(9) . . . . ?
O8 Mo17 O67 Mo36 -18.6(5) . . . . ?
O8 P10 O6 Mo31 -179.96(17) . . . . ?
O8 P10 O6 Sr2 4.42(15) . . . . ?
O8 P10 O25 Mo21 -169.67(16) . . . . ?
O8 P10 O25 Mo36 49.8(2) . . . . ?
O8 P10 O66 Mo12 123.53(17) . . . . ?
O8 P10 O66 Mo22 -4.9(2) . . . . ?
O8 P10 O66 Mo35 -121.74(16) . . . . ?
O9 Mo28 O15 Mo8 16.4(4) . . . . ?
O9 P9 O7 Mo33 179.92(16) . . . . ?
O9 P9 O7 Sr1 -4.05(14) . . . . ?
O9 P9 O17 Mo8 -49.2(2) . . . . ?
O9 P9 O17 Mo18 168.76(15) . . . . ?
O9 P9 O43 Mo14 4.3(2) . . . . ?
O9 P9 O43 Mo16 -121.99(16) . . . . ?
O9 P9 O43 Mo24 122.87(16) . . . . ?
O10 P1 O24 Mo14 -136.8(2) . . . . ?
O10 P1 O24 Mo15 62.39(18) . . . . ?
O10 P1 O110 Mo28 89.2(2) . . . . ?
O11 P12 O23 Mo6 64.18(18) . . . . ?
O11 P12 O23 Mo13 -139.8(2) . . . . ?
O11 P12 O30 Na1 -121.6(2) . . . . ?
O11 P12 O57 Mo7 89.9(2) . . . . ?
O12 Mo25 O40 Mo4 7.5(7) . . . . ?
O12 P8 O108 Mo27 -168.56(16) . . . . ?
O12 P8 O108 Sr1 43.9(2) . . . . ?
O12 P8 O114 Mo3 23.1(2) . . . . ?
O12 P8 O114 Mo32 179.84(14) . . . . ?
O12 P8 O118 Na1 -120.3(2) . . . . ?
O13 Mo31 O47 Mo21 -6.6(7) . . . . ?
O13 Mo31 O51 Mo9 146.7(9) . . . . ?
O13 P2 O26 Mo12 -27.2(3) . . . . ?
O13 P2 O26 Mo19 -174.31(15) . . . . ?
O13 P2 O28 Mo1 168.27(16) . . . . ?
O13 P2 O28 Sr2 -49.5(2) . . . . ?
O14 Mo4 O40 Mo25 12.9(4) . . . . ?
O14 Mo5 O34 Mo26 -11.0(4) . . . . ?
O14 P6 O2 Mo26 57.5(2) . . . . ?
O14 P6 O2 Sr1 -116.98(12) . . . . ?
O14 P6 O4 Mo25 -56.5(2) . . . . ?
O14 P6 O4 Sr1 116.78(12) . . . . ?
O14 P6 O113 Mo3 115.90(16) . . . . ?
O14 P6 O113 Mo10 -0.77(19) . . . . ?
O14 P6 O113 Mo30 -117.95(16) . . . . ?
O16 Mo6 O31 Mo29 47.4(4) . . . . ?
O16 Mo11 O62 Mo9 -30.3(3) . . . . ?
O16 Mo11 O74 Mo23 28.1(4) . . . . ?
O16 P3 O116 Mo29 71.1(2) . . . . ?
O16 P3 O116 Sr2 -67.20(19) . . . . ?
O16 P3 O121 Mo9 24.1(3) . . . . ?
O17 Mo8 O15 Mo28 -13.8(4) . . . . ?
O17 Mo18 O49 Mo33 14.8(4) . . . . ?
O17 P9 O7 Mo33 -58.1(2) . . . . ?
O17 P9 O7 Sr1 117.92(12) . . . . ?
O17 P9 O9 Mo28 57.2(2) . . . . ?
O17 P9 O9 Sr1 -117.12(12) . . . . ?
O17 P9 O43 Mo14 -116.81(17) . . . . ?
O17 P9 O43 Mo16 116.94(17) . . . . ?
O17 P9 O43 Mo24 1.8(2) . . . . ?
O18 Mo30 O45 Mo26 29.4(3) . . . . ?
O18 Mo30 O112 Mo10 -31.8(4) . . . . ?
O18 Mo32 O42 Mo27 -46.1(4) . . . . ?
O18 P11 O22 Mo27 -72.82(19) . . . . ?
O18 P11 O22 Sr1 67.30(19) . . . . ?
O18 P11 O29 Mo26 -21.9(3) . . . . ?
O19 Mo3 O1 Mo25 15.5(5) . . . . ?
O19 Mo3 O64 Mo10 80.40(15) . . . . ?
O19 Mo30 O45 Mo26 -15.6(5) . . . . ?
O19 Mo30 O112 Mo10 -82.10(16) . . . . ?
O19 Mo32 O42 Mo27 -9.0(5) . . . . ?
O20 Mo6 O31 Mo29 9.0(5) . . . . ?
O20 Mo11 O62 Mo9 12.8(5) . . . . ?
O20 Mo11 O74 Mo23 79.08(17) . . . . ?
O20 Mo13 O58 Mo23 -81.75(17) . . . . ?
O20 Mo13 O61 Mo7 -15.4(5) . . . . ?
O21 Mo11 O62 Mo9 52.9(3) . . . . ?
O21 Mo11 O74 Mo23 8.25(14) . . . . ?
O21 Mo13 O58 Mo23 -9.47(14) . . . . ?
O21 Mo13 O61 Mo7 -54.7(3) . . . . ?
O21 Mo23 O81 Mo20 -64.7(2) . . . . ?
O21 Mo23 O130 Mo34 64.6(2) . . . . ?
O21 P7 O3 Mo7 -61.4(2) . . . . ?
O21 P7 O3 Sr2 125.16(12) . . . . ?
O21 P7 O5 Mo9 62.7(2) . . . . ?
O21 P7 O5 Sr2 -125.42(12) . . . . ?
O21 P7 O37 Mo20 -70.8(2) . . . . ?
O21 P7 O37 Mo34 70.7(2) . . . . ?
O22 Mo27 O125 Mo2 133.3(5) . . . . ?
O22 Mo27 O125 Sr1 -38.66(9) . . . . ?
O22 P11 O18 Mo30 -144.05(19) . . . . ?
O22 P11 O18 Mo32 65.79(18) . . . . ?
O22 P11 O29 Mo26 94.7(2) . . . . ?
O23 Mo6 O31 Mo29 -35.3(4) . . . . ?
O23 Mo13 O58 Mo23 -32.4(4) . . . . ?
O23 Mo13 O61 Mo7 29.7(3) . . . . ?
O23 P12 O11 Mo29 -75.31(19) . . . . ?
O23 P12 O11 Sr2 72.9(2) . . . . ?
O23 P12 O30 Na1 -2.1(3) . . . . ?
O23 P12 O57 Mo7 -26.0(3) . . . . ?
O24 Mo14 O36 Mo28 31.3(3) . . . . ?
O24 Mo14 O56 Mo24 -30.3(4) . . . . ?
O24 Mo15 O117 Mo2 -44.5(4) . . . . ?
O24 P1 O10 Mo2 -76.38(19) . . . . ?
O24 P1 O10 Sr1 72.7(2) . . . . ?
O24 P1 O110 Mo28 -26.8(3) . . . . ?
O25 Mo21 O47 Mo31 -15.3(4) . . . . ?
O25 Mo36 O67 Mo17 16.0(5) . . . . ?
O25 P10 O6 Mo31 58.7(2) . . . . ?
O25 P10 O6 Sr2 -116.94(13) . . . . ?
O25 P10 O8 Mo17 -58.3(2) . . . . ?
O25 P10 O8 Sr2 116.24(13) . . . . ?
O25 P10 O66 Mo12 -115.49(17) . . . . ?
O25 P10 O66 Mo22 116.12(17) . . . . ?
O25 P10 O66 Mo35 -0.8(2) . . . . ?
O26 Mo12 O50 Mo31 24.4(3) . . . . ?
O26 Mo12 O63 Mo35 -28.5(4) . . . . ?
O26 Mo19 O46 Mo1 -38.1(4) . . . . ?
O26 P2 O13 Mo31 -24.4(3) . . . . ?
O26 P2 O28 Mo1 -73.2(2) . . . . ?
O26 P2 O28 Sr2 69.0(2) . . . . ?
O27 Mo1 O39 Mo29 -150.9(5) . . . . ?
O27 Mo1 O39 Sr2 39.35(9) . . . . ?
O27 P4 O32 Mo19 -62.1(2) . . . . ?
O27 P4 O32 Mo22 135.7(2) . . . . ?
O27 P4 O33 Mo17 -88.8(2) . . . . ?
O28 Mo1 O39 Mo29 130.5(5) . . . . ?
O28 Mo1 O39 Sr2 -39.27(9) . . . . ?
O28 P2 O13 Mo31 92.1(2) . . . . ?
O28 P2 O26 Mo12 -145.2(2) . . . . ?
O28 P2 O26 Mo19 67.63(19) . . . . ?
O29 Mo26 O34 Mo5 -9.6(7) . . . . ?
O29 Mo26 O109 Mo33 136.7(9) . . . . ?
O29 P11 O18 Mo30 -27.2(2) . . . . ?
O29 P11 O18 Mo32 -177.33(14) . . . . ?
O29 P11 O22 Mo27 168.87(15) . . . . ?
O29 P11 O22 Sr1 -51.0(2) . . . . ?
O30 P12 O11 Mo29 46.7(2) . . . . ?
O30 P12 O11 Sr2 -165.13(16) . . . . ?
O30 P12 O23 Mo6 -59.3(2) . . . . ?
O30 P12 O23 Mo13 96.7(2) . . . . ?
O30 P12 O57 Mo7 -146.7(2) . . . . ?
O32 Mo19 O46 Mo1 44.7(4) . . . . ?
O32 Mo22 O59 Mo35 33.7(4) . . . . ?
O32 Mo22 O77 Mo17 -31.3(3) . . . . ?
O32 P4 O27 Mo1 75.9(2) . . . . ?
O32 P4 O27 Sr2 -73.6(2) . . . . ?
O32 P4 O33 Mo17 27.2(3) . . . . ?
O33 Mo17 O53 Mo7 -140.6(9) . . . . ?
O33 Mo17 O67 Mo36 5.0(8) . . . . ?
O33 P4 O27 Mo1 -166.39(16) . . . . ?
O33 P4 O27 Sr2 44.2(2) . . . . ?
O33 P4 O32 Mo19 -179.19(15) . . . . ?
O33 P4 O32 Mo22 18.6(3) . . . . ?
O34 Mo26 O109 Mo33 -25.7(9) . . . . ?
O35 Mo12 O50 Mo31 -20.2(5) . . . . ?
O35 Mo12 O63 Mo35 -80.38(17) . . . . ?
O35 Mo19 O46 Mo1 2.4(5) . . . . ?
O35 Mo22 O59 Mo35 80.36(18) . . . . ?
O35 Mo22 O77 Mo17 14.3(5) . . . . ?
O36 Mo14 O56 Mo24 74.45(18) . . . . ?
O36 Mo28 O15 Mo8 -66.8(4) . . . . ?
O37 Mo20 O52 Mo9 13.7(5) . . . . ?
O37 Mo34 O134 Mo7 -13.1(5) . . . . ?
O37 P7 O3 Mo7 57.1(2) . . . . ?
O37 P7 O3 Sr2 -116.40(13) . . . . ?
O37 P7 O5 Mo9 -55.7(2) . . . . ?
O37 P7 O5 Sr2 116.17(13) . . . . ?
O37 P7 O21 Mo11 115.56(17) . . . . ?
O37 P7 O21 Mo13 -117.04(17) . . . . ?
O37 P7 O21 Mo23 -0.2(2) . . . . ?
O38 P1 O10 Mo2 44.8(2) . . . . ?
O38 P1 O10 Sr1 -166.12(16) . . . . ?
O38 P1 O24 Mo14 101.2(2) . . . . ?
O38 P1 O24 Mo15 -59.6(2) . . . . ?
O38 P1 O110 Mo28 -147.9(2) . . . . ?
O41 Mo33 O49 Mo18 6.1(7) . . . . ?
O41 Mo33 O109 Mo26 -136.3(9) . . . . ?
O41 P5 O115 Mo2 -169.84(16) . . . . ?
O41 P5 O115 Sr1 49.9(2) . . . . ?
O41 P5 O122 Mo15 176.00(14) . . . . ?
O41 P5 O122 Mo16 28.9(2) . . . . ?
O42 Mo27 O125 Mo2 178.4(4) . . . . ?
O42 Mo27 O125 Sr1 6.5(3) . . . . ?
O43 Mo14 O36 Mo28 -54.3(3) . . . . ?
O43 Mo14 O56 Mo24 -7.37(14) . . . . ?
O43 Mo16 O68 Mo24 9.93(15) . . . . ?
O43 Mo16 O71 Mo33 56.0(3) . . . . ?
O43 Mo24 O48 Mo8 60.5(2) . . . . ?
O43 Mo24 O132 Mo18 -64.3(2) . . . . ?
O43 P9 O7 Mo33 59.9(2) . . . . ?
O43 P9 O7 Sr1 -124.09(12) . . . . ?
O43 P9 O9 Mo28 -60.9(2) . . . . ?
O43 P9 O9 Sr1 124.83(12) . . . . ?
O43 P9 O17 Mo8 70.7(2) . . . . ?
O43 P9 O17 Mo18 -71.4(2) . . . . ?
O44 Mo4 O40 Mo25 1.0(6) . . . . ?
O44 Mo5 O34 Mo26 1.1(6) . . . . ?
O45 Mo26 O34 Mo5 -68.8(4) . . . . ?
O45 Mo26 O109 Mo33 73.6(11) . . . . ?
O45 Mo30 O112 Mo10 72.88(17) . . . . ?
O46 Mo1 O39 Mo29 172.5(4) . . . . ?
O46 Mo1 O39 Sr2 2.7(3) . . . . ?
O47 Mo31 O51 Mo9 -16.0(9) . . . . ?
O48 Mo8 O15 Mo28 66.0(4) . . . . ?
O48 Mo24 O132 Mo18 22.9(3) . . . . ?
O49 Mo33 O109 Mo26 26.1(9) . . . . ?
O50 Mo12 O63 Mo35 73.65(18) . . . . ?
O50 Mo31 O47 Mo21 -64.5(4) . . . . ?
O50 Mo31 O51 Mo9 75.0(11) . . . . ?
O51 Mo9 O52 Mo20 -101.6(5) . . . . ?
O51 Mo31 O47 Mo21 102.2(4) . . . . ?
O52 Mo9 O51 Mo31 15.0(9) . . . . ?
O53 Mo7 O134 Mo34 101.7(5) . . . . ?
O53 Mo17 O67 Mo36 -102.9(5) . . . . ?
O54 Mo5 O34 Mo26 67.8(4) . . . . ?
O54 Mo10 O123 Mo4 21.4(2) . . . . ?
O55 P11 O18 Mo30 93.5(2) . . . . ?
O55 P11 O18 Mo32 -56.61(19) . . . . ?
O55 P11 O22 Mo27 46.2(2) . . . . ?
O55 P11 O22 Sr1 -173.65(16) . . . . ?
O55 P11 O29 Mo26 -141.0(2) . . . . ?
O56 Mo14 O36 Mo28 -127.2(3) . . . . ?
O56 Mo24 O48 Mo8 132.1(2) . . . . ?
O56 Mo24 O132 Mo18 -79.9(4) . . . . ?
O57 Mo7 O53 Mo17 140.6(9) . . . . ?
O57 Mo7 O134 Mo34 -9.5(8) . . . . ?
O57 P12 O11 Mo29 167.08(15) . . . . ?
O57 P12 O11 Sr2 -44.7(2) . . . . ?
O57 P12 O23 Mo6 -178.49(14) . . . . ?
O57 P12 O23 Mo13 -22.5(3) . . . . ?
O57 P12 O30 Na1 117.7(2) . . . . ?
O58 Mo13 O61 Mo7 -128.8(3) . . . . ?
O58 Mo23 O81 Mo20 -87.1(4) . . . . ?
O58 Mo23 O130 Mo34 135.8(2) . . . . ?
O59 Mo22 O77 Mo17 127.6(3) . . . . ?
O59 Mo35 O72 Mo21 84.2(4) . . . . ?
O59 Mo35 O92 Mo36 -135.8(2) . . . . ?
O60 P5 O41 Mo33 142.0(2) . . . . ?
O60 P5 O115 Mo2 -48.8(2) . . . . ?
O60 P5 O115 Sr1 170.92(16) . . . . ?
O60 P5 O122 Mo15 56.7(2) . . . . ?
O60 P5 O122 Mo16 -90.4(2) . . . . ?
O61 Mo7 O53 Mo17 78.4(11) . . . . ?
O61 Mo7 O134 Mo34 -66.1(5) . . . . ?
O61 Mo13 O58 Mo23 72.20(18) . . . . ?
O62 Mo9 O51 Mo31 -80.5(11) . . . . ?
O62 Mo9 O52 Mo20 67.4(5) . . . . ?
O62 Mo11 O74 Mo23 -74.46(18) . . . . ?
O63 Mo12 O50 Mo31 -132.1(3) . . . . ?
O63 Mo35 O72 Mo21 137.9(2) . . . . ?
O63 Mo35 O92 Mo36 -82.0(4) . . . . ?
O64 Mo3 O1 Mo25 129.3(3) . . . . ?
O64 Mo10 O54 Mo5 83.3(4) . . . . ?
O64 Mo10 O123 Mo4 -136.8(2) . . . . ?
O65 P2 O13 Mo31 -143.6(2) . . . . ?
O65 P2 O26 Mo12 92.1(2) . . . . ?
O65 P2 O26 Mo19 -55.1(2) . . . . ?
O65 P2 O28 Mo1 46.6(2) . . . . ?
O65 P2 O28 Sr2 -171.20(16) . . . . ?
O66 Mo12 O50 Mo31 -57.4(3) . . . . ?
O66 Mo12 O63 Mo35 -8.80(15) . . . . ?
O66 Mo22 O59 Mo35 8.75(15) . . . . ?
O66 Mo22 O77 Mo17 53.8(3) . . . . ?
O66 Mo35 O72 Mo21 66.1(2) . . . . ?
O66 Mo35 O92 Mo36 -64.8(2) . . . . ?
O66 P10 O6 Mo31 -59.8(2) . . . . ?
O66 P10 O6 Sr2 124.61(12) . . . . ?
O66 P10 O8 Mo17 60.4(2) . . . . ?
O66 P10 O8 Sr2 -125.10(13) . . . . ?
O66 P10 O25 Mo21 70.2(2) . . . . ?
O66 P10 O25 Mo36 -70.4(2) . . . . ?
O67 Mo17 O53 Mo7 20.7(9) . . . . ?
O68 Mo16 O71 Mo33 129.6(3) . . . . ?
O68 Mo24 O48 Mo8 83.3(4) . . . . ?
O68 Mo24 O132 Mo18 -136.6(2) . . . . ?
O69 Mo28 O15 Mo8 -160.6(4) . . . . ?
O70 P4 O27 Mo1 -45.1(2) . . . . ?
O70 P4 O27 Sr2 165.43(18) . . . . ?
O70 P4 O32 Mo19 60.3(2) . . . . ?
O70 P4 O32 Mo22 -101.8(2) . . . . ?
O70 P4 O33 Mo17 148.1(2) . . . . ?
O71 Mo16 O68 Mo24 -71.76(19) . . . . ?
O71 Mo33 O49 Mo18 64.7(4) . . . . ?
O71 Mo33 O109 Mo26 -69.5(11) . . . . ?
O72 Mo21 O47 Mo31 63.7(4) . . . . ?
O72 Mo35 O92 Mo36 21.4(3) . . . . ?
O73 Mo21 O47 Mo31 -4.8(6) . . . . ?
O73 Mo36 O67 Mo17 4.9(7) . . . . ?
O74 Mo11 O62 Mo9 126.4(3) . . . . ?
O74 Mo23 O81 Mo20 -136.0(2) . . . . ?
O74 Mo23 O130 Mo34 80.2(4) . . . . ?
O75 Mo20 O52 Mo9 102.0(5) . . . . ?
O75 Mo21 O47 Mo31 -102.6(4) . . . . ?
O76 Mo10 O54 Mo5 -129.6(2) . . . . ?
O76 Mo10 O123 Mo4 129.5(2) . . . . ?
O77 Mo17 O53 Mo7 -68.5(11) . . . . ?
O77 Mo17 O67 Mo36 64.8(5) . . . . ?
O77 Mo22 O59 Mo35 -73.57(19) . . . . ?
O78 Mo20 O52 Mo9 3.0(7) . . . . ?
O78 Mo34 O134 Mo7 -2.3(7) . . . . ?
O79 Mo9 O51 Mo31 116.9(9) . . . . ?
O79 Mo9 O52 Mo20 159.3(5) . . . . ?
O80 Mo27 O125 Mo2 45.0(5) . . . . ?
O80 Mo27 O125 Sr1 -126.90(11) . . . . ?
O81 Mo20 O52 Mo9 -65.6(5) . . . . ?
O81 Mo23 O130 Mo34 -22.0(3) . . . . ?
O83 Mo13 O58 Mo23 179.25(17) . . . . ?
O83 Mo13 O61 Mo7 127.6(3) . . . . ?
O84 Mo34 O134 Mo7 -101.1(5) . . . . ?
O84 Mo36 O67 Mo17 104.1(5) . . . . ?
O85 Mo14 O36 Mo28 130.4(3) . . . . ?
O85 Mo14 O56 Mo24 -178.84(17) . . . . ?
O86 Mo11 O62 Mo9 -128.8(3) . . . . ?
O86 Mo11 O74 Mo23 178.79(17) . . . . ?
O87 Mo33 O49 Mo18 157.3(4) . . . . ?
O87 Mo33 O109 Mo26 127.8(9) . . . . ?
O88 Mo6 O31 Mo29 -119.1(4) . . . . ?
O89 Mo32 O42 Mo27 -132.3(4) . . . . ?
O91 Mo1 O39 Mo29 42.8(5) . . . . ?
O91 Mo1 O39 Sr2 -126.94(12) . . . . ?
O92 Mo35 O72 Mo21 -19.1(2) . . . . ?
O92 Mo36 O67 Mo17 -63.4(5) . . . . ?
O94 Mo12 O50 Mo31 122.4(3) . . . . ?
O94 Mo12 O63 Mo35 179.70(17) . . . . ?
O95 Mo3 O1 Mo25 -126.0(3) . . . . ?
O95 Mo3 O64 Mo10 -179.48(16) . . . . ?
O96 Mo4 O40 Mo25 -156.4(4) . . . . ?
O97 Mo8 O15 Mo28 157.8(4) . . . . ?
O98 Mo16 O68 Mo24 -178.34(18) . . . . ?
O98 Mo16 O71 Mo33 -124.4(3) . . . . ?
O99 Mo22 O59 Mo35 178.93(18) . . . . ?
O99 Mo22 O77 Mo17 -129.0(3) . . . . ?
O100 Mo21 O47 Mo31 157.0(4) . . . . ?
O101 Mo34 O134 Mo7 158.2(5) . . . . ?
O102 Mo20 O52 Mo9 -156.2(5) . . . . ?
O103 Mo15 O117 Mo2 123.8(4) . . . . ?
O104 Mo24 O48 Mo8 -133.7(2) . . . . ?
O104 Mo24 O132 Mo18 127.9(2) . . . . ?
O105 Mo36 O67 Mo17 -156.4(5) . . . . ?
O106 Mo35 O72 Mo21 -125.6(2) . . . . ?
O106 Mo35 O92 Mo36 127.8(2) . . . . ?
O107 Mo14 O36 Mo28 -15.4(5) . . . . ?
O107 Mo14 O56 Mo24 -78.59(17) . . . . ?
O107 Mo15 O117 Mo2 -1.4(5) . . . . ?
O107 Mo16 O68 Mo24 81.22(17) . . . . ?
O107 Mo16 O71 Mo33 19.3(5) . . . . ?
O108 Mo27 O125 Mo2 -148.1(5) . . . . ?
O108 Mo27 O125 Sr1 39.94(8) . . . . ?
O108 P8 O12 Mo25 -92.3(2) . . . . ?
O108 P8 O114 Mo3 140.66(19) . . . . ?
O108 P8 O114 Mo32 -62.61(18) . . . . ?
O108 P8 O118 Na1 119.2(2) . . . . ?
O109 Mo26 O34 Mo5 98.7(4) . . . . ?
O109 Mo33 O49 Mo18 -103.7(4) . . . . ?
O110 Mo28 O15 Mo8 -7.5(7) . . . . ?
O110 P1 O10 Mo2 166.77(15) . . . . ?
O110 P1 O10 Sr1 -44.1(2) . . . . ?
O110 P1 O24 Mo14 -19.7(3) . . . . ?
O110 P1 O24 Mo15 179.45(14) . . . . ?
O111 Mo25 O40 Mo4 -100.7(4) . . . . ?
O111 Mo28 O15 Mo8 100.2(4) . . . . ?
O112 Mo10 O54 Mo5 135.1(2) . . . . ?
O112 Mo10 O123 Mo4 -86.8(3) . . . . ?
O112 Mo30 O45 Mo26 -128.0(3) . . . . ?
O113 Mo3 O1 Mo25 55.5(3) . . . . ?
O113 Mo3 O64 Mo10 9.02(13) . . . . ?
O113 Mo10 O54 Mo5 64.6(2) . . . . ?
O113 Mo10 O123 Mo4 -65.6(2) . . . . ?
O113 Mo30 O45 Mo26 -54.4(3) . . . . ?
O113 Mo30 O112 Mo10 -9.81(14) . . . . ?
O113 P6 O2 Mo26 -60.9(2) . . . . ?
O113 P6 O2 Sr1 124.65(11) . . . . ?
O113 P6 O4 Mo25 62.1(2) . . . . ?
O113 P6 O4 Sr1 -124.69(12) . . . . ?
O113 P6 O14 Mo4 -70.6(2) . . . . ?
O113 P6 O14 Mo5 70.7(2) . . . . ?
O114 Mo3 O1 Mo25 -28.8(3) . . . . ?
O114 Mo3 O64 Mo10 31.8(4) . . . . ?
O114 Mo32 O42 Mo27 35.8(4) . . . . ?
O114 P8 O12 Mo25 24.0(3) . . . . ?
O114 P8 O108 Mo27 73.71(19) . . . . ?
O114 P8 O108 Sr1 -73.86(19) . . . . ?
O114 P8 O118 Na1 -0.9(3) . . . . ?
O115 P5 O41 Mo33 -94.4(2) . . . . ?
O115 P5 O122 Mo15 -65.93(18) . . . . ?
O115 P5 O122 Mo16 146.92(19) . . . . ?
O116 P3 O16 Mo6 -65.13(18) . . . . ?
O116 P3 O16 Mo11 142.76(19) . . . . ?
O116 P3 O121 Mo9 -92.3(2) . . . . ?
O118 P8 O12 Mo25 144.6(2) . . . . ?
O118 P8 O108 Mo27 -48.7(2) . . . . ?
O118 P8 O108 Sr1 163.73(15) . . . . ?
O118 P8 O114 Mo3 -95.5(2) . . . . ?
O118 P8 O114 Mo32 61.2(2) . . . . ?
O119 Mo26 O34 Mo5 -160.8(4) . . . . ?
O119 Mo26 O109 Mo33 -127.8(9) . . . . ?
O120 Mo8 O15 Mo28 -2.9(6) . . . . ?
O120 Mo18 O49 Mo33 4.8(6) . . . . ?
O121 Mo9 O51 Mo31 -147.8(9) . . . . ?
O121 Mo9 O52 Mo20 11.4(8) . . . . ?
O121 P3 O16 Mo6 178.82(15) . . . . ?
O121 P3 O16 Mo11 26.7(3) . . . . ?
O121 P3 O116 Mo29 -171.35(16) . . . . ?
O121 P3 O116 Sr2 50.3(2) . . . . ?
O122 Mo15 O117 Mo2 38.3(4) . . . . ?
O122 Mo16 O68 Mo24 31.4(4) . . . . ?
O122 Mo16 O71 Mo33 -26.1(3) . . . . ?
O122 P5 O41 Mo33 22.5(3) . . . . ?
O122 P5 O115 Mo2 71.4(2) . . . . ?
O122 P5 O115 Sr1 -68.88(19) . . . . ?
O123 Mo4 O40 Mo25 -65.8(4) . . . . ?
O123 Mo10 O54 Mo5 -21.3(2) . . . . ?
O124 Mo4 O40 Mo25 101.7(4) . . . . ?
O124 Mo8 O15 Mo28 -102.3(4) . . . . ?
O126 Mo5 O34 Mo26 -98.5(4) . . . . ?
O126 Mo18 O49 Mo33 102.5(4) . . . . ?
O127 Mo27 O125 Mo2 -59.3(5) . . . . ?
O127 Mo27 O125 Sr1 128.76(12) . . . . ?
O128 Mo6 O31 Mo29 134.2(4) . . . . ?
O129 Mo31 O47 Mo21 -157.8(4) . . . . ?
O129 Mo31 O51 Mo9 -117.1(9) . . . . ?
O130 Mo23 O81 Mo20 21.7(2) . . . . ?
O130 Mo34 O134 Mo7 65.5(5) . . . . ?
O131 P3 O16 Mo6 57.8(2) . . . . ?
O131 P3 O16 Mo11 -94.3(2) . . . . ?
O131 P3 O116 Mo29 -49.3(2) . . . . ?
O131 P3 O116 Sr2 172.34(16) . . . . ?
O131 P3 O121 Mo9 144.2(2) . . . . ?
O132 Mo18 O49 Mo33 -63.4(4) . . . . ?
O132 Mo24 O48 Mo8 -26.7(2) . . . . ?
O133 Mo25 O40 Mo4 158.8(4) . . . . ?
O134 Mo7 O53 Mo17 -21.5(9) . . . . ?
O135 Mo32 O42 Mo27 120.6(4) . . . . ?
O136 Mo7 O53 Mo17 -123.8(9) . . . . ?
O136 Mo7 O134 Mo34 -157.2(5) . . . . ?
O137 Mo15 O117 Mo2 -128.6(4) . . . . ?
O138 Mo19 O46 Mo1 130.8(4) . . . . ?
O139 Mo30 O45 Mo26 128.0(3) . . . . ?
O139 Mo30 O112 Mo10 179.52(16) . . . . ?
O140 Mo19 O46 Mo1 -123.1(4) . . . . ?
O141 Mo23 O81 Mo20 129.6(2) . . . . ?
O141 Mo23 O130 Mo34 -129.4(2) . . . . ?
O142 Mo5 O34 Mo26 160.8(4) . . . . ?
O143 Mo1 O39 Mo29 -61.8(5) . . . . ?
O143 Mo1 O39 Sr2 128.40(12) . . . . ?
O144 Mo18 O49 Mo33 -156.0(4) . . . . ?
O145 Mo17 O53 Mo7 120.9(9) . . . . ?
O145 Mo17 O67 Mo36 158.4(5) . . . . ?
N1 C5 C8 N4 -1.0(5) . . . . ?
N1 C5 C8 C2 179.7(5) . . . . ?
N1 C5 C27 C41 -179.7(7) . . . . ?
C5 N1 C9 N4 -0.8(6) . . . . ?
C5 C27 C41 C42 0.4(13) . . . . ?
C8 N4 C9 N1 0.1(6) . . . . ?
C8 C2 C42 C41 1.1(13) . . . . ?
C8 C5 C27 C41 0.3(10) . . . . ?
C9 N1 C5 C8 1.1(5) . . . . ?
C9 N1 C5 C27 -179.0(6) . . . . ?
C9 N4 C8 C2 179.8(6) . . . . ?
C9 N4 C8 C5 0.5(5) . . . . ?
C27 C5 C8 N4 179.1(5) . . . . ?
C27 C5 C8 C2 -0.3(9) . . . . ?
C27 C41 C42 C2 -1.1(16) . . . . ?
C42 C2 C8 N4 -179.5(7) . . . . ?
C42 C2 C8 C5 -0.4(10) . . . . ?
N12 C4 C15 C16 -179.2(6) . . . . ?
N12 C4 C33 N2 1.2(6) . . . . ?
N12 C4 C33 C11 -179.3(5) . . . . ?
C4 N12 C38 N2 -0.6(8) . . . . ?
C4 C15 C16 C23 -1.3(10) . . . . ?
C15 C4 C33 N2 -178.4(5) . . . . ?
C15 C4 C33 C11 1.1(8) . . . . ?
C15 C16 C23 C11 1.2(10) . . . . ?
C23 C11 C33 N2 178.1(5) . . . . ?
C23 C11 C33 C4 -1.2(7) . . . . ?
C33 N2 C38 N12 1.4(7) . . . . ?
C33 C4 C15 C16 0.3(9) . . . . ?
C33 C11 C23 C16 0.1(9) . . . . ?
C38 N2 C33 C4 -1.6(6) . . . . ?
C38 N2 C33 C11 179.0(5) . . . . ?
C38 N12 C4 C15 179.2(7) . . . . ?
C38 N12 C4 C33 -0.4(7) . . . . ?
N3 C32 C34 N6 1.1(5) . . . . ?
N3 C32 C34 C37 179.6(5) . . . . ?
N6 C34 C37 C12 178.0(6) . . . . ?
C10 C32 C34 N6 -178.3(5) . . . . ?
C10 C32 C34 C37 0.2(8) . . . . ?
C13 N3 C32 C10 178.7(5) . . . . ?
C13 N3 C32 C34 -0.6(5) . . . . ?
C13 N6 C34 C32 -1.2(6) . . . . ?
C13 N6 C34 C37 -179.4(6) . . . . ?
C25 C10 C32 N3 180.0(5) . . . . ?
C25 C10 C32 C34 -0.8(8) . . . . ?
C25 C12 C37 C34 0.6(10) . . . . ?
C32 N3 C13 N6 -0.2(6) . . . . ?
C32 C10 C25 C12 1.3(9) . . . . ?
C32 C34 C37 C12 0.0(8) . . . . ?
C34 N6 C13 N3 0.9(6) . . . . ?
C37 C12 C25 C10 -1.2(11) . . . . ?
N5 C6 C7 N9 -0.6(5) . . . . ?
N5 C6 C7 C40 178.1(5) . . . . ?
N5 C6 C36 C14 -176.0(5) . . . . ?
N9 C7 C40 C24 176.5(6) . . . . ?
C1 N5 C6 C7 -0.5(5) . . . . ?
C1 N5 C6 C36 177.2(5) . . . . ?
C1 N9 C7 C6 1.6(6) . . . . ?
C1 N9 C7 C40 -176.9(6) . . . . ?
C6 N5 C1 N9 1.6(6) . . . . ?
C6 C7 C40 C24 -1.9(8) . . . . ?
C7 N9 C1 N5 -2.0(6) . . . . ?
C7 C6 C36 C14 1.5(8) . . . . ?
C14 C24 C40 C7 2.1(10) . . . . ?
C24 C14 C36 C6 -1.3(9) . . . . ?
C36 C6 C7 N9 -178.7(4) . . . . ?
C36 C6 C7 C40 0.1(8) . . . . ?
C36 C14 C24 C40 -0.6(10) . . . . ?
N7 C3 C26 C28 177.2(6) . . . . ?
N7 C3 C35 N10 0.1(6) . . . . ?
N7 C3 C35 C29 -179.9(5) . . . . ?
C3 N7 C39 N10 -1.4(8) . . . . ?
C3 C26 C28 C30 2.5(9) . . . . ?
C26 C3 C35 N10 179.1(5) . . . . ?
C26 C3 C35 C29 -0.8(9) . . . . ?
C26 C28 C30 C29 -1.2(11) . . . . ?
C30 C29 C35 N10 -177.8(6) . . . . ?
C30 C29 C35 C3 2.1(9) . . . . ?
C35 N10 C39 N7 1.4(8) . . . . ?
C35 C3 C26 C28 -1.5(9) . . . . ?
C35 C29 C30 C28 -1.2(10) . . . . ?
C39 N7 C3 C26 -178.1(7) . . . . ?
C39 N7 C3 C35 0.8(7) . . . . ?
C39 N10 C35 C3 -0.9(6) . . . . ?
C39 N10 C35 C29 179.0(7) . . . . ?
N8 C21 C22 N11 0.3(5) . . . . ?
N8 C21 C22 C17 -177.1(5) . . . . ?
C17 C18 C19 C20 0.0 . . . . ?
C18 C17 C22 N11 -176.6(6) . . . . ?
C18 C17 C22 C21 0.0 . . . . ?
C18 C19 C20 C21 0.0 . . . . ?
C19 C20 C21 N8 175.9(7) . . . . ?
C19 C20 C21 C22 0.0 . . . . ?
C20 C21 C22 N11 177.4(4) . . . . ?
C20 C21 C22 C17 0.0 . . . . ?
C21 N8 C31 N11 -0.3(8) . . . . ?
C22 N11 C31 N8 0.5(7) . . . . ?
C22 C17 C18 C19 0.0 . . . . ?
C31 N8 C21 C20 -176.4(5) . . . . ?
C31 N8 C21 C22 0.0(6) . . . . ?
C31 N11 C22 C17 176.4(5) . . . . ?
C31 N11 C22 C21 -0.5(6) . . . . ?
N13 C44 C48 N14 -1.1(5) . . . . ?
N13 C44 C48 C49 178.8(4) . . . . ?
N14 C48 C49 C47 179.8(5) . . . . ?
C43 C44 C48 N14 -179.3(4) . . . . ?
C43 C44 C48 C49 0.6(7) . . . . ?
C43 C46 C47 C49 0.2(8) . . . . ?
C44 N13 C45 N14 0.5(6) . . . . ?
C44 C43 C46 C47 0.3(7) . . . . ?
C44 C48 C49 C47 -0.1(7) . . . . ?
C45 N13 C44 C43 178.4(5) . . . . ?
C45 N13 C44 C48 0.4(5) . . . . ?
C45 N14 C48 C44 1.4(5) . . . . ?
C45 N14 C48 C49 -178.5(5) . . . . ?
C46 C43 C44 N13 -178.3(5) . . . . ?
C46 C43 C44 C48 -0.6(7) . . . . ?
C46 C47 C49 C48 -0.3(8) . . . . ?
C48 N14 C45 N13 -1.2(5) . . . . ?
N15 C58 C59 C60 -157.1(9) . . . . ?
N15 C58 C61 C51 179.5(8) . . . . ?
N16 C54 C58 N15 7.6(17) . . . . ?
N16 C54 C58 C61 -178.7(11) . . . . ?
N16 C57 C58 N15 -6.4(16) . . . . ?
N16 C57 C58 C59 -168.5(19) . . . . ?
C50 N15 C58 C54 -5.3(12) . . . . ?
C50 N15 C58 C57 3.6(11) . . . . ?
C50 N15 C58 C59 163.0(13) . . . . ?
C50 N15 C58 C61 -178.1(9) . . . . ?
C50 N16 C54 C52 -177.4(19) . . . . ?
C50 N16 C54 C58 -7.2(17) . . . . ?
C50 N16 C57 C56 -159.2(10) . . . . ?
C50 N16 C57 C58 7.1(16) . . . . ?
C52 C54 C58 N15 179.1(15) . . . . ?
C52 C54 C58 C61 -7(2) . . . . ?
C53 C51 C61 C58 -4.9(18) . . . . ?
C53 C52 C54 N16 172(2) . . . . ?
C53 C52 C54 C58 3(2) . . . . ?
C54 N16 C50 N15 4.0(12) . . . . ?
C54 C52 C53 C51 0(2) . . . . ?
C54 C58 C61 C51 7.8(16) . . . . ?
C55 C56 C57 N16 165(2) . . . . ?
C55 C56 C57 C58 0.0 . . . . ?
C56 C55 C60 C59 0.0 . . . . ?
C56 C57 C58 N15 162.0(8) . . . . ?
C56 C57 C58 C59 0.0 . . . . ?
C57 N16 C50 N15 -5.1(11) . . . . ?
C57 C58 C59 C60 0.0 . . . . ?
C58 N15 C50 N16 1.0(6) . . . . ?
C58 C59 C60 C55 0.0 . . . . ?
C60 C55 C56 C57 0.0 . . . . ?
C61 C51 C53 C52 1(2) . . . . ?
N18 C62 C64 C63 -178.0(5) . . . . ?
N18 C62 C67 N17 0.7(5) . . . . ?
N18 C62 C67 C66 178.2(4) . . . . ?
C62 N18 C65 N17 0.3(6) . . . . ?
C64 C62 C67 N17 -177.9(5) . . . . ?
C64 C62 C67 C66 -0.4(8) . . . . ?
C64 C63 C68 C66 0.1(10) . . . . ?
C65 N17 C67 C62 -0.5(6) . . . . ?
C65 N17 C67 C66 -177.7(5) . . . . ?
C65 N18 C62 C64 177.8(6) . . . . ?
C65 N18 C62 C67 -0.6(6) . . . . ?
C67 N17 C65 N18 0.1(6) . . . . ?
C67 C62 C64 C63 0.2(8) . . . . ?
C67 C66 C68 C63 -0.3(9) . . . . ?
C68 C63 C64 C62 0.0(9) . . . . ?
C68 C66 C67 N17 177.3(5) . . . . ?
C68 C66 C67 C62 0.4(7) . . . . ?
N20 C70 C74 N19 -0.1(5) . . . . ?
N20 C70 C74 C72 -179.5(5) . . . . ?
C69 C70 C74 N19 -179.5(5) . . . . ?
C69 C70 C74 C72 1.0(8) . . . . ?
C70 N20 C71 N19 0.4(6) . . . . ?
C70 C69 C75 C73 -1.0(9) . . . . ?
C71 N19 C74 C70 0.4(6) . . . . ?
C71 N19 C74 C72 179.7(6) . . . . ?
C71 N20 C70 C69 179.2(5) . . . . ?
C71 N20 C70 C74 -0.2(6) . . . . ?
C72 C73 C75 C69 2.3(11) . . . . ?
C73 C72 C74 N19 -178.9(6) . . . . ?
C73 C72 C74 C70 0.3(9) . . . . ?
C74 N19 C71 N20 -0.5(6) . . . . ?
C74 C72 C73 C75 -1.9(10) . . . . ?
C75 C69 C70 N20 -180.0(5) . . . . ?
C75 C69 C70 C74 -0.7(8) . . . . ?
N21 C77 C81 N22 0.7(5) . . . . ?
N21 C77 C81 C78 177.0(4) . . . . ?
C76 C77 C81 N22 -176.9(4) . . . . ?
C76 C77 C81 C78 -0.6(7) . . . . ?
C77 N21 C79 N22 2.4(7) . . . . ?
C77 C76 C82 C80 0.5(8) . . . . ?
C78 C80 C82 C76 -1.0(9) . . . . ?
C79 N21 C77 C76 175.4(5) . . . . ?
C79 N21 C77 C81 -1.8(6) . . . . ?
C79 N22 C81 C77 0.7(6) . . . . ?
C79 N22 C81 C78 -175.1(5) . . . . ?
C80 C78 C81 N22 175.4(5) . . . . ?
C80 C78 C81 C77 0.1(7) . . . . ?
C81 N22 C79 N21 -1.9(7) . . . . ?
C81 C78 C80 C82 0.7(8) . . . . ?
C82 C76 C77 N21 -176.6(5) . . . . ?
C82 C76 C77 C81 0.2(7) . . . . ?
N23 C88 C89 N24 -0.4(7) . . . . ?
N23 C88 C89 C85 -178.4(6) . . . . ?
C83 N23 C88 C84 -176.1(7) . . . . ?
C83 N23 C88 C89 1.4(6) . . . . ?
C83 N24 C89 C85 177.0(7) . . . . ?
C83 N24 C89 C88 -0.7(8) . . . . ?
C84 C88 C89 N24 177.3(6) . . . . ?
C84 C88 C89 C85 -0.6(10) . . . . ?
C85 C86 C87 C84 -0.3(17) . . . . ?
C86 C85 C89 N24 -177.3(8) . . . . ?
C86 C85 C89 C88 0.0(11) . . . . ?
C87 C84 C88 N23 177.8(7) . . . . ?
C87 C84 C88 C89 0.7(10) . . . . ?
C88 N23 C83 N24 -1.8(8) . . . . ?
C88 C84 C87 C86 -0.2(14) . . . . ?
C89 N24 C83 N23 1.6(8) . . . . ?
C89 C85 C86 C87 0.4(14) . . . . ?
N25 C91 C94 C93 174.8(6) . . . . ?
N26 C90 C91 N25 -1.6(6) . . . . ?
N26 C90 C91 C94 174.8(5) . . . . ?
N26 C90 C95 C92 -174.1(6) . . . . ?
C90 N26 C96 N25 0.4(9) . . . . ?
C90 C91 C94 C93 -0.4(9) . . . . ?
C91 N25 C96 N26 -1.4(8) . . . . ?
C91 C90 C95 C92 1.8(9) . . . . ?
C92 C93 C94 C91 3.0(9) . . . . ?
C93 C92 C95 C90 0.8(9) . . . . ?
C95 C90 C91 N25 -178.4(5) . . . . ?
C95 C90 C91 C94 -2.1(9) . . . . ?
C95 C92 C93 C94 -3.3(10) . . . . ?
C96 N25 C91 C90 1.8(7) . . . . ?
C96 N25 C91 C94 -173.9(7) . . . . ?
C96 N26 C90 C91 0.8(7) . . . . ?
C96 N26 C90 C95 177.2(7) . . . . ?
N27 C99 C102 C101 -177.4(9) . . . . ?
N27 C99 C103 N28 0.3(8) . . . . ?
N27 C99 C103 C100 -177.1(6) . . . . ?
C97 C100 C103 N28 179.0(7) . . . . ?
C97 C100 C103 C99 -4.0(11) . . . . ?
C97 C101 C102 C99 -4.8(19) . . . . ?
C98 N27 C99 C102 178.7(10) . . . . ?
C98 N27 C99 C103 1.8(8) . . . . ?
C98 N28 C103 C99 -2.5(9) . . . . ?
C98 N28 C103 C100 174.9(7) . . . . ?
C99 N27 C98 N28 -3.5(10) . . . . ?
C100 C97 C101 C102 5.8(18) . . . . ?
C101 C97 C100 C103 -1.5(13) . . . . ?
C102 C99 C103 N28 -177.0(9) . . . . ?
C102 C99 C103 C100 5.6(13) . . . . ?
C103 N28 C98 N27 3.8(11) . . . . ?
C103 C99 C102 C101 -0.8(16) . . . . ?
N29 C104 C105 N30 -1.1(7) . . . . ?
N29 C104 C105 C106 177.2(5) . . . . ?
N29 C104 C109 C108 -176.2(7) . . . . ?
N30 C105 C106 C107 177.7(9) . . . . ?
C104 N29 C110 N30 0.2(12) . . . . ?
C104 C105 C106 C107 0.0 . . . . ?
C105 N30 C110 N29 -1.0(13) . . . . ?
C105 C104 C109 C108 0.0 . . . . ?
C105 C106 C107 C108 0.0 . . . . ?
C106 C107 C108 C109 0.0 . . . . ?
C107 C108 C109 C104 0.0 . . . . ?
C109 C104 C105 N30 -178.3(7) . . . . ?
C109 C104 C105 C106 0.0 . . . . ?
C110 N29 C104 C105 0.6(8) . . . . ?
C110 N29 C104 C109 177.2(7) . . . . ?
C110 N30 C105 C104 1.3(10) . . . . ?
C110 N30 C105 C106 -176.6(7) . . . . ?
N31 C111 C115 C113 -175.8(9) . . . . ?
N31 C111 C116 N32 -1.0(10) . . . . ?
N31 C111 C116 C114 178.2(9) . . . . ?
C111 N31 C112 N32 0.8(10) . . . . ?
C112 N31 C111 C115 178.7(9) . . . . ?
C112 N31 C111 C116 0.2(9) . . . . ?
C112 N32 C116 C111 1.5(11) . . . . ?
C112 N32 C116 C114 -177.7(10) . . . . ?
C115 C111 C116 N32 -179.7(8) . . . . ?
C115 C111 C116 C114 -0.4(15) . . . . ?
C115 C113 C117 C114 0(2) . . . . ?
C116 N32 C112 N31 -1.4(11) . . . . ?
C116 C111 C115 C113 2.6(14) . . . . ?
C116 C114 C117 C113 1.9(18) . . . . ?
C117 C113 C115 C111 -2.5(17) . . . . ?
C117 C114 C116 N32 177.3(10) . . . . ?
C117 C114 C116 C111 -1.8(16) . . . . ?
N33 C123 C124 N34 -4.5(10) . . . . ?
N33 C123 C124 C122 -178.9(8) . . . . ?
C118 C122 C124 N34 -175.9(11) . . . . ?
C118 C122 C124 C123 -2.6(15) . . . . ?
C119 C123 C124 N34 179.1(8) . . . . ?
C119 C123 C124 C122 4.6(14) . . . . ?
C120 C118 C122 C124 0.5(19) . . . . ?
C120 C119 C123 N33 -179.7(8) . . . . ?
C120 C119 C123 C124 -4.2(13) . . . . ?
C121 N33 C123 C119 177.0(10) . . . . ?
C121 N33 C123 C124 1.0(10) . . . . ?
C121 N34 C124 C122 -179.9(11) . . . . ?
C121 N34 C124 C123 6.1(13) . . . . ?
C122 C118 C120 C119 0(2) . . . . ?
C123 N33 C121 N34 3.0(13) . . . . ?
C123 C119 C120 C118 1.9(15) . . . . ?
C124 N34 C121 N33 -5.7(15) . . . . ?
N35 C128 C129 C130 180.00(7) . . . . ?
N36 C127 C128 N35 -0.02(5) . . . . ?
N36 C127 C128 C129 179.98(6) . . . . ?
C125 C126 C127 N36 -179.97(8) . . . . ?
C125 C126 C127 C128 0.0 . . . . ?
C126 C125 C130 C129 0.0 . . . . ?
C126 C127 C128 N35 180.00(6) . . . . ?
C126 C127 C128 C129 0.0 . . . . ?
C127 N36 C131 N35 -0.02(9) . . . . ?
C127 C128 C129 C130 0.0 . . . . ?
C128 N35 C131 N36 0.01(9) . . . . ?
C128 C129 C130 C125 0.0 . . . . ?
C130 C125 C126 C127 0.0 . . . . ?
C131 N35 C128 C127 0.01(7) . . . . ?
C131 N35 C128 C129 -179.99(7) . . . . ?
C131 N36 C127 C126 180.00(7) . . . . ?
C131 N36 C127 C128 0.02(7) . . . . ?
N38 C133 C134 N37 1.6(7) . . . . ?
N38 C133 C134 C132 -178.3(6) . . . . ?
N38 C133 C137 C138 178.7(8) . . . . ?
C132 C136 C138 C137 -2.8(13) . . . . ?
C133 N38 C135 N37 2.7(9) . . . . ?
C133 C137 C138 C136 1.2(13) . . . . ?
C134 N37 C135 N38 -1.7(8) . . . . ?
C134 C132 C136 C138 3.3(11) . . . . ?
C134 C133 C137 C138 -0.4(12) . . . . ?
C135 N37 C134 C132 180.0(7) . . . . ?
C135 N37 C134 C133 0.0(8) . . . . ?
C135 N38 C133 C134 -2.7(8) . . . . ?
C135 N38 C133 C137 178.1(8) . . . . ?
C136 C132 C134 N37 177.8(7) . . . . ?
C136 C132 C134 C133 -2.3(10) . . . . ?
C137 C133 C134 N37 -179.1(7) . . . . ?
C137 C133 C134 C132 1.0(11) . . . . ?

loop_
_smtbx_masks_void_nr
_smtbx_masks_void_average_x
_smtbx_masks_void_average_y
_smtbx_masks_void_average_z
_smtbx_masks_void_volume
_smtbx_masks_void_count_electrons
_smtbx_masks_void_content
1 0.000 0.000 0.000 12.4 0.0 ?
2 0.018 -0.034 0.359 41.9 7.5 '0.8 H2O'
3 -0.018 0.034 0.641 41.9 7.9 '0.8 H2O'
4 0.000 0.500 0.500 511.1 144.7 '14.4 H2O'
5 0.240 0.733 0.965 7.2 0.0 ?
6 0.500 0.500 0.000 82.2 9.2 '1 H2O'
7 0.481 0.173 0.666 36.3 5.4 '0.5 H2O'
8 0.519 0.827 0.334 36.3 5.4 '0.5 H2O'
9 0.760 0.267 0.035 7.2 0.0 ?
